data_4316553
loop_
_publ_author_name
'Qiong Ye'
'Tomoyuki Akutagawa'
'Toru Endo'
'Shin-ichiro Noro'
'Takayoshi Nakamura'
'Ren-Gen Xiong'

_publ_section_title
;
 Asymmetrical [Ni(dmit)2]- Arrangements Induced by
 (1R,2R)-Cyclohexanediammonium - Crown Ether Supramolecules
;
_journal_name_full 'Inorganic Chemistry'
_journal_page_first 8591
_journal_page_last 8600
_journal_paper_doi 10.1021/ic101253g
_journal_volume 49
_journal_year 2010
_chemical_formula_moiety 'C43 H64 N2.50 Ni2 O12 S20 '
_chemical_formula_sum 'C43 H64 N2.5 Ni2 O12 S20'
_chemical_formula_weight 1566.59
_space_group_IT_number 1
_symmetry_cell_setting triclinic
_symmetry_Int_Tables_number 1
_symmetry_space_group_name_Hall 'P 1'
_symmetry_space_group_name_H-M 'P 1'
_cell_angle_alpha 82.3647(7)
_cell_angle_beta 82.1529(9)
_cell_angle_gamma 63.9837(8)
_cell_formula_units_Z 4
_cell_length_a 13.6381(3)
_cell_length_b 13.9684(3)
_cell_length_c 38.4431(7)
_cell_measurement_reflns_used 45102
_cell_measurement_temperature 100
_cell_measurement_theta_max 27.6
_cell_measurement_theta_min 3.0
_cell_volume 6497.8(2)
_computing_cell_refinement PROCESS-AUTO
_computing_data_collection PROCESS-AUTO
_computing_data_reduction CrystalStructure
_computing_publication_material 'CrystalStructure 3.8'
_computing_structure_refinement SHELXL
_computing_structure_solution SHELXS97
_diffrn_ambient_temperature 100
_diffrn_detector_area_resol_mean 10.00
_diffrn_measured_fraction_theta_full 0.996
_diffrn_measured_fraction_theta_max 0.996
_diffrn_measurement_device_type 'Rigaku RAXIS-RAPID'
_diffrn_measurement_method \w
_diffrn_radiation_type 'Mo K\a'
_diffrn_radiation_wavelength 0.71075
_diffrn_reflns_av_R_equivalents 0.033
_diffrn_reflns_limit_h_max 17
_diffrn_reflns_limit_h_min -17
_diffrn_reflns_limit_k_max 17
_diffrn_reflns_limit_k_min -18
_diffrn_reflns_limit_l_max 49
_diffrn_reflns_limit_l_min -49
_diffrn_reflns_number 64705
_diffrn_reflns_theta_full 27.49
_diffrn_reflns_theta_max 27.49
_exptl_absorpt_coefficient_mu 1.277
_exptl_absorpt_correction_T_max 0.880
_exptl_absorpt_correction_T_min 0.655
_exptl_absorpt_correction_type multi-scan
_exptl_absorpt_process_details
;
    Higashi, T. (1995). Program for Absorption Correction.
    Rigaku Corporation, Tokyo, Japan.
;
_exptl_crystal_colour black
_exptl_crystal_density_diffrn 1.601
_exptl_crystal_density_method 'not measured'
_exptl_crystal_description plate
_exptl_crystal_F_000 3246.00
_exptl_crystal_size_max 0.30
_exptl_crystal_size_mid 0.20
_exptl_crystal_size_min 0.10
_refine_diff_density_max 0.82
_refine_diff_density_min -0.64
_refine_ls_abs_structure_details 'Flack, H. D. (1983), Acta Cryst. A39, 876-881.  19000 Friedel Pairs'
_refine_ls_abs_structure_Flack 0.019(6)
_refine_ls_extinction_method none
_refine_ls_goodness_of_fit_ref 0.884
_refine_ls_hydrogen_treatment refall
_refine_ls_number_parameters 2864
_refine_ls_number_reflns 48689
_refine_ls_R_factor_gt 0.0408
_refine_ls_shift/su_max 0.0040
_refine_ls_structure_factor_coef Fsqd
_refine_ls_weighting_details 'w = 1/[\s^2^(Fo^2^)+(0.1000P)^2^+0.0000P] where P=(Fo^2^+2Fc^2^)/3'
_refine_ls_weighting_scheme calc
_refine_ls_wR_factor_ref 0.1273
_reflns_number_gt 41490
_reflns_number_total 48689
_reflns_threshold_expression F^2^>2.0\s(F^2^)
_cod_data_source_file ic101253g_si_002_2.cif
_cod_data_source_block '_CHDA18C6100K'
_cod_original_formula_sum 'C43 H64 N2.50 Ni2 O12 S20 '
_cod_database_code 4316553

loop_
_symmetry_equiv_pos_site_id
_symmetry_equiv_pos_as_xyz
1 +X,+Y,+Z

loop_
_atom_site_label
_atom_site_type_symbol
_atom_site_fract_x
_atom_site_fract_y
_atom_site_fract_z
_atom_site_U_iso_or_equiv
_atom_site_adp_type
_atom_site_occupancy
_atom_site_symmetry_multiplicity
_atom_site_calc_flag
_atom_site_refinement_flags
_atom_site_disorder_assembly
_atom_site_disorder_group
Ni(1) Ni 0.22436(5) 0.58330(5) 0.031668(16) 0.01829(13) Uani 1.00 1 d . . .
S(1) S 0.19975(11) 0.64481(11) -0.02285(3) 0.0241(2) Uani 1.00 1 d . . .
S(2) S 0.32794(13) 0.54819(12) -0.09070(4) 0.0305(3) Uani 1.00 1 d . . .
S(3) S 0.51051(15) 0.37869(13) -0.13021(4) 0.0386(3) Uani 1.00 1 d . . .
S(4) S 0.49825(12) 0.37835(11) -0.05256(3) 0.0260(2) Uani 1.00 1 d . . .
S(5) S 0.38127(11) 0.45450(10) 0.01805(3) 0.0228(2) Uani 1.00 1 d . . .
S(6) S 0.24625(11) 0.51004(10) 0.08511(3) 0.0204(2) Uani 1.00 1 d . . .
S(7) S 0.10348(11) 0.57677(11) 0.15342(3) 0.0231(2) Uani 1.00 1 d . . .
S(8) S -0.09400(12) 0.71826(13) 0.19592(4) 0.0326(3) Uani 1.00 1 d . . .
S(9) S -0.05768(11) 0.76491(11) 0.11852(4) 0.0252(2) Uani 1.00 1 d . . .
S(10) S 0.07003(11) 0.71552(10) 0.04668(3) 0.0219(2) Uani 1.00 1 d . . .
C(1) C 0.3117(4) 0.5500(4) -0.04535(13) 0.0233(10) Uani 1.00 1 d . . .
C(2) C 0.4483(5) 0.4340(4) -0.09300(14) 0.0296(11) Uani 1.00 1 d . . .
C(3) C 0.3903(4) 0.4695(4) -0.02708(13) 0.0227(10) Uani 1.00 1 d . . .
C(4) C 0.1306(4) 0.5962(4) 0.10784(13) 0.0200(10) Uani 1.00 1 d . . .
C(5) C -0.0208(4) 0.6881(4) 0.15784(14) 0.0252(11) Uani 1.00 1 d . . .
C(6) C 0.0529(4) 0.6861(4) 0.09154(14) 0.0228(10) Uani 1.00 1 d . . .
Ni(2) Ni 0.69162(5) 0.20040(5) 0.081286(15) 0.01631(12) Uani 1.00 1 d . . .
S(11) S 0.68770(10) 0.26591(10) 0.02680(3) 0.0189(2) Uani 1.00 1 d . . .
S(12) S 0.85062(11) 0.18889(10) -0.03646(3) 0.0211(2) Uani 1.00 1 d . . .
S(13) S 1.05715(13) 0.03633(13) -0.07248(4) 0.0326(3) Uani 1.00 1 d . . .
S(14) S 0.99309(11) -0.00079(11) 0.00341(3) 0.0220(2) Uani 1.00 1 d . . .
S(15) S 0.84702(10) 0.06354(10) 0.07138(3) 0.0191(2) Uani 1.00 1 d . . .
S(16) S 0.69684(11) 0.13885(10) 0.13607(3) 0.0216(2) Uani 1.00 1 d . . .
S(17) S 0.54004(11) 0.22911(10) 0.20016(3) 0.0223(2) Uani 1.00 1 d . . .
S(18) S 0.34823(11) 0.39943(11) 0.23642(3) 0.0249(2) Uani 1.00 1 d . . .
S(19) S 0.39542(11) 0.41151(11) 0.15863(3) 0.0246(2) Uani 1.00 1 d . . .
S(20) S 0.53619(11) 0.33521(11) 0.09058(3) 0.0225(2) Uani 1.00 1 d . . .
C(7) C 0.8062(4) 0.1733(4) 0.00800(12) 0.0195(10) Uani 1.00 1 d . . .
C(8) C 0.9714(4) 0.0730(4) -0.03691(13) 0.0208(10) Uani 1.00 1 d . . .
C(9) C 0.8752(4) 0.0852(4) 0.02693(13) 0.0200(10) Uani 1.00 1 d . . .
C(10) C 0.5771(4) 0.2329(3) 0.15469(12) 0.0164(9) Uani 1.00 1 d . . .
C(11) C 0.4245(4) 0.3490(4) 0.20031(13) 0.0212(10) Uani 1.00 1 d . . .
C(12) C 0.5082(4) 0.3174(4) 0.13534(12) 0.0193(9) Uani 1.00 1 d . . .
Ni(3) Ni 0.94858(5) 0.38919(5) 0.067705(18) 0.01961(13) Uani 1.00 1 d . . .
S(21) S 0.94746(11) 0.30515(11) 0.02446(3) 0.0234(2) Uani 1.00 1 d . . .
S(22) S 1.07048(14) 0.28114(12) -0.04844(4) 0.0331(3) Uani 1.00 1 d . . .
S(23) S 1.22370(16) 0.32535(14) -0.10435(4) 0.0440(4) Uani 1.00 1 d . . .
S(24) S 1.18198(13) 0.40433(12) -0.03381(4) 0.0308(3) Uani 1.00 1 d . . .
S(25) S 1.06525(11) 0.44317(11) 0.03934(4) 0.0241(2) Uani 1.00 1 d . . .
S(26) S 0.94198(11) 0.48231(10) 0.10950(4) 0.0242(2) Uani 1.00 1 d . . .
S(27) S 0.78539(12) 0.54279(11) 0.17560(4) 0.0274(2) Uani 1.00 1 d . . .
S(28) S 0.60903(14) 0.52858(13) 0.22768(4) 0.0385(3) Uani 1.00 1 d . . .
S(29) S 0.68899(12) 0.40257(12) 0.16471(4) 0.0310(3) Uani 1.00 1 d . . .
S(30) S 0.83151(11) 0.33546(11) 0.09620(4) 0.0250(2) Uani 1.00 1 d . . .
C(13) C 1.0401(4) 0.3266(4) -0.00651(14) 0.0238(10) Uani 1.00 1 d . . .
C(14) C 1.1611(5) 0.3367(4) -0.06424(16) 0.0320(12) Uani 1.00 1 d . . .
C(15) C 1.0916(4) 0.3863(4) 0.00051(14) 0.0236(10) Uani 1.00 1 d . . .
C(16) C 0.8381(4) 0.4716(3) 0.13840(13) 0.0209(10) Uani 1.00 1 d . . .
C(17) C 0.6898(4) 0.4927(4) 0.19117(15) 0.0297(11) Uani 1.00 1 d . . .
C(18) C 0.7918(4) 0.4056(4) 0.13286(14) 0.0234(10) Uani 1.00 1 d . . .
Ni(4) Ni -0.33982(5) 1.03762(5) 0.436935(15) 0.01506(12) Uani 1.00 1 d . . .
S(31) S -0.34601(11) 1.09008(10) 0.38131(3) 0.0204(2) Uani 1.00 1 d . . .
S(32) S -0.19410(11) 0.98549(10) 0.31795(3) 0.0227(2) Uani 1.00 1 d . . .
S(33) S -0.00668(11) 0.80483(11) 0.28429(3) 0.0249(2) Uani 1.00 1 d . . .
S(34) S -0.04785(11) 0.81124(10) 0.36195(3) 0.0223(2) Uani 1.00 1 d . . .
S(35) S -0.18343(11) 0.90233(10) 0.42899(3) 0.0205(2) Uani 1.00 1 d . . .
S(36) S -0.33607(10) 0.97850(9) 0.49221(3) 0.0160(2) Uani 1.00 1 d . . .
S(37) S -0.49874(10) 1.06525(10) 0.55503(3) 0.0179(2) Uani 1.00 1 d . . .
S(38) S -0.70549(12) 1.22570(12) 0.58905(3) 0.0270(2) Uani 1.00 1 d . . .
S(39) S -0.64028(10) 1.24903(10) 0.51282(3) 0.0200(2) Uani 1.00 1 d . . .
S(40) S -0.49516(10) 1.17558(10) 0.44550(3) 0.0176(2) Uani 1.00 1 d . . .
C(19) C -0.2294(4) 0.9919(4) 0.36307(12) 0.0194(9) Uani 1.00 1 d . . .
C(20) C -0.0796(4) 0.8642(4) 0.31967(12) 0.0202(9) Uani 1.00 1 d . . .
C(21) C -0.1582(4) 0.9095(4) 0.38402(12) 0.0190(9) Uani 1.00 1 d . . .
C(22) C -0.4550(4) 1.0739(4) 0.51046(12) 0.0163(9) Uani 1.00 1 d . . .
C(23) C -0.6196(4) 1.1817(4) 0.55438(13) 0.0203(10) Uani 1.00 1 d . . .
C(24) C -0.5232(4) 1.1591(4) 0.49078(12) 0.0175(9) Uani 1.00 1 d . . .
Ni(5) Ni 0.12372(5) 0.67218(5) 0.488898(16) 0.01645(12) Uani 1.00 1 d . . .
S(41) S 0.10887(10) 0.73615(9) 0.43410(3) 0.0176(2) Uani 1.00 1 d . . .
S(42) S 0.25191(11) 0.64889(10) 0.36753(3) 0.0210(2) Uani 1.00 1 d . . .
S(43) S 0.44578(12) 0.49016(11) 0.32825(4) 0.0279(2) Uani 1.00 1 d . . .
S(44) S 0.40635(11) 0.46628(10) 0.40638(3) 0.0222(2) Uani 1.00 1 d . . .
S(45) S 0.27646(11) 0.53453(10) 0.47659(3) 0.0201(2) Uani 1.00 1 d . . .
S(46) S 0.14208(11) 0.62211(10) 0.54456(3) 0.0208(2) Uani 1.00 1 d . . .
S(47) S 0.00688(12) 0.73327(11) 0.60944(3) 0.0270(2) Uani 1.00 1 d . . .
S(48) S -0.17846(14) 0.91346(12) 0.64425(4) 0.0344(3) Uani 1.00 1 d . . .
S(49) S -0.15854(11) 0.89520(10) 0.56736(3) 0.0225(2) Uani 1.00 1 d . . .
S(50) S -0.03431(11) 0.80251(10) 0.49949(3) 0.0207(2) Uani 1.00 1 d . . .
C(25) C 0.2223(4) 0.6415(4) 0.41316(12) 0.0179(9) Uani 1.00 1 d . . .
C(26) C 0.3728(4) 0.5329(4) 0.36544(13) 0.0197(9) Uani 1.00 1 d . . .
C(27) C 0.2952(4) 0.5549(4) 0.43171(13) 0.0181(9) Uani 1.00 1 d . . .
C(28) C 0.0280(4) 0.7196(4) 0.56411(13) 0.0198(10) Uani 1.00 1 d . . .
C(29) C -0.1143(4) 0.8499(4) 0.60915(13) 0.0225(10) Uani 1.00 1 d . . .
C(30) C -0.0492(4) 0.7983(3) 0.54442(13) 0.0195(9) Uani 1.00 1 d . . .
Ni(6) Ni 0.40042(5) 0.85165(5) 0.456589(18) 0.01997(13) Uani 1.00 1 d . . .
S(51) S 0.40234(11) 0.75415(10) 0.41702(4) 0.0233(2) Uani 1.00 1 d . . .
S(52) S 0.55535(12) 0.68168(11) 0.35102(4) 0.0269(2) Uani 1.00 1 d . . .
S(53) S 0.73474(14) 0.68053(14) 0.29789(4) 0.0414(3) Uani 1.00 1 d . . .
S(54) S 0.66605(12) 0.81083(12) 0.35961(4) 0.0323(3) Uani 1.00 1 d . . .
S(55) S 0.52403(11) 0.89427(11) 0.42706(4) 0.0262(2) Uani 1.00 1 d . . .
S(56) S 0.40120(11) 0.94392(10) 0.49751(4) 0.0236(2) Uani 1.00 1 d . . .
S(57) S 0.27016(12) 0.98784(11) 0.56902(4) 0.0282(2) Uani 1.00 1 d . . .
S(58) S 0.11085(15) 0.95630(13) 0.62569(4) 0.0405(3) Uani 1.00 1 d . . .
S(59) S 0.15748(12) 0.86156(11) 0.55768(4) 0.0283(2) Uani 1.00 1 d . . .
S(60) S 0.27957(11) 0.80577(10) 0.48626(4) 0.0233(2) Uani 1.00 1 d . . .
C(31) C 0.5078(4) 0.7566(4) 0.38800(14) 0.0244(10) Uani 1.00 1 d . . .
C(32) C 0.6569(4) 0.7227(4) 0.33442(14) 0.0283(11) Uani 1.00 1 d . . .
C(33) C 0.5622(4) 0.8158(4) 0.39173(13) 0.0214(10) Uani 1.00 1 d . . .
C(34) C 0.3039(4) 0.9315(4) 0.52875(14) 0.0225(10) Uani 1.00 1 d . . .
C(35) C 0.1760(4) 0.9375(4) 0.58637(15) 0.0284(11) Uani 1.00 1 d . . .
C(36) C 0.2502(4) 0.8715(4) 0.52369(14) 0.0231(10) Uani 1.00 1 d . . .
Ni(7) Ni 0.28289(5) 0.31786(5) 0.729284(16) 0.02129(13) Uani 1.00 1 d . . .
S(61) S 0.25305(11) 0.17999(11) 0.72580(3) 0.0244(2) Uani 1.00 1 d . . .
S(62) S 0.36665(12) -0.00519(11) 0.67940(3) 0.0257(2) Uani 1.00 1 d . . .
S(63) S 0.54764(15) -0.13695(12) 0.62994(4) 0.0370(3) Uani 1.00 1 d . . .
S(64) S 0.52195(12) 0.07583(11) 0.64693(3) 0.0263(2) Uani 1.00 1 d . . .
S(65) S 0.41130(12) 0.27660(11) 0.68627(3) 0.0262(2) Uani 1.00 1 d . . .
S(66) S 0.33211(12) 0.43714(12) 0.74123(4) 0.0312(3) Uani 1.00 1 d . . .
S(67) S 0.24565(13) 0.58890(13) 0.79936(4) 0.0373(3) Uani 1.00 1 d . . .
S(68) S 0.09019(14) 0.68920(16) 0.86046(5) 0.0468(4) Uani 1.00 1 d . . .
S(69) S 0.07493(12) 0.52111(13) 0.82478(4) 0.0324(3) Uani 1.00 1 d . . .
S(70) S 0.14473(11) 0.36460(11) 0.76874(3) 0.0265(2) Uani 1.00 1 d . . .
C(37) C 0.3501(4) 0.1153(4) 0.69320(13) 0.0238(10) Uani 1.00 1 d . . .
C(38) C 0.4820(4) -0.0274(4) 0.65042(14) 0.0274(11) Uani 1.00 1 d . . .
C(39) C 0.4204(4) 0.1555(4) 0.67673(12) 0.0228(10) Uani 1.00 1 d . . .
C(40) C 0.2411(4) 0.4910(4) 0.77656(15) 0.0278(11) Uani 1.00 1 d . . .
C(41) C 0.1347(4) 0.6043(4) 0.83042(15) 0.0313(12) Uani 1.00 1 d . . .
C(42) C 0.1604(4) 0.4597(4) 0.78842(14) 0.0261(11) Uani 1.00 1 d . . .
Ni(8) Ni 0.06342(6) 0.96613(6) 0.785973(17) 0.02473(14) Uani 1.00 1 d . . .
S(71) S 0.01280(12) 0.85382(12) 0.76924(4) 0.0331(3) Uani 1.00 1 d . . .
S(72) S 0.10460(13) 0.70990(13) 0.70919(4) 0.0369(3) Uani 1.00 1 d . . .
S(73) S 0.26211(12) 0.61630(13) 0.64817(4) 0.0366(3) Uani 1.00 1 d . . .
S(74) S 0.28142(11) 0.77195(12) 0.68973(4) 0.0300(2) Uani 1.00 1 d . . .
S(75) S 0.20656(11) 0.92139(12) 0.74830(3) 0.0282(2) Uani 1.00 1 d . . .
S(76) S 0.09480(12) 1.09919(13) 0.79460(3) 0.0296(3) Uani 1.00 1 d . . .
S(77) S -0.02455(13) 1.27661(12) 0.84395(4) 0.0304(3) Uani 1.00 1 d . . .
S(78) S -0.21351(17) 1.40195(13) 0.89275(4) 0.0448(4) Uani 1.00 1 d . . .
S(79) S -0.18611(13) 1.19644(12) 0.86940(4) 0.0338(3) Uani 1.00 1 d . . .
S(80) S -0.07175(12) 1.00366(12) 0.82641(4) 0.0305(3) Uani 1.00 1 d . . .
C(43) C 0.1087(4) 0.8021(4) 0.73429(14) 0.0283(11) Uani 1.00 1 d . . .
C(44) C 0.2183(4) 0.6950(4) 0.68063(15) 0.0297(11) Uani 1.00 1 d . . .
C(45) C 0.1910(4) 0.8321(4) 0.72569(14) 0.0270(11) Uani 1.00 1 d . . .
C(46) C -0.0066(4) 1.1593(4) 0.82667(13) 0.0246(10) Uani 1.00 1 d . . .
C(47) C -0.1447(5) 1.2966(4) 0.87015(13) 0.0314(12) Uani 1.00 1 d . . .
C(48) C -0.0800(4) 1.1188(4) 0.84027(14) 0.0265(11) Uani 1.00 1 d . . .
O(1) O -0.3237(2) 0.4124(2) 0.46534(10) 0.0236(7) Uani 1.00 1 d . . .
O(2) O -0.1898(2) 0.1949(2) 0.46549(9) 0.0180(6) Uani 1.00 1 d . . .
O(3) O -0.2523(2) 0.5727(2) 0.44505(9) 0.0196(7) Uani 1.00 1 d . . .
O(4) O 0.0352(2) 0.1421(2) 0.46447(9) 0.0199(7) Uani 1.00 1 d . . .
O(5) O 0.1262(2) 0.2839(2) 0.43984(9) 0.0176(6) Uani 1.00 1 d . . .
O(6) O -0.0269(2) 0.5016(2) 0.44328(9) 0.0183(6) Uani 1.00 1 d . . .
C(139) C -0.0975(4) 0.6088(4) 0.43231(15) 0.0237(10) Uani 1.00 1 d . . .
C(140) C -0.2058(4) 0.6392(4) 0.45331(14) 0.0236(10) Uani 1.00 1 d . . .
C(141) C -0.3509(4) 0.5897(3) 0.46662(13) 0.0212(10) Uani 1.00 1 d . . .
C(142) C -0.3984(4) 0.5200(3) 0.45661(14) 0.0195(9) Uani 1.00 1 d . . .
C(143) C -0.3678(4) 0.3358(3) 0.46657(14) 0.0211(10) Uani 1.00 1 d . . .
C(144) C -0.2937(4) 0.2377(4) 0.48604(12) 0.0197(9) Uani 1.00 1 d . . .
C(145) C -0.1150(4) 0.0997(4) 0.48343(14) 0.0237(10) Uani 1.00 1 d . . .
C(146) C -0.0033(4) 0.0616(4) 0.46399(14) 0.0219(10) Uani 1.00 1 d . . .
C(147) C 0.1478(4) 0.1046(4) 0.45264(13) 0.0193(9) Uani 1.00 1 d . . .
C(148) C 0.1855(4) 0.1862(3) 0.45900(13) 0.0190(9) Uani 1.00 1 d . . .
C(149) C 0.1536(4) 0.3663(3) 0.44790(13) 0.0188(9) Uani 1.00 1 d . . .
C(150) C 0.0838(4) 0.4710(4) 0.42922(13) 0.0205(10) Uani 1.00 1 d . . .
H(203) H -0.1071 0.6149 0.4069 0.028 Uiso 1.00 1 c R . .
H(204) H -0.0653 0.6574 0.4360 0.028 Uiso 1.00 1 c R . .
H(205) H -0.1961 0.6292 0.4788 0.028 Uiso 1.00 1 c R . .
H(206) H -0.2545 0.7152 0.4473 0.028 Uiso 1.00 1 c R . .
H(207) H -0.4038 0.6657 0.4635 0.025 Uiso 1.00 1 c R . .
H(208) H -0.3356 0.5725 0.4917 0.025 Uiso 1.00 1 c R . .
H(209) H -0.4708 0.5361 0.4697 0.023 Uiso 1.00 1 c R . .
H(210) H -0.4076 0.5319 0.4311 0.023 Uiso 1.00 1 c R . .
H(211) H -0.3715 0.3211 0.4424 0.025 Uiso 1.00 1 c R . .
H(212) H -0.4425 0.3633 0.4788 0.025 Uiso 1.00 1 c R . .
H(213) H -0.2843 0.2543 0.5093 0.024 Uiso 1.00 1 c R . .
H(214) H -0.3250 0.1848 0.4900 0.024 Uiso 1.00 1 c R . .
H(215) H -0.1414 0.0434 0.4852 0.028 Uiso 1.00 1 c R . .
H(216) H -0.1111 0.1142 0.5076 0.028 Uiso 1.00 1 c R . .
H(217) H 0.0471 -0.0070 0.4755 0.026 Uiso 1.00 1 c R . .
H(218) H -0.0070 0.0503 0.4394 0.026 Uiso 1.00 1 c R . .
H(219) H 0.1588 0.0938 0.4272 0.023 Uiso 1.00 1 c R . .
H(220) H 0.1905 0.0354 0.4656 0.023 Uiso 1.00 1 c R . .
H(221) H 0.1742 0.1967 0.4845 0.023 Uiso 1.00 1 c R . .
H(222) H 0.2647 0.1607 0.4516 0.023 Uiso 1.00 1 c R . .
H(223) H 0.2318 0.3474 0.4405 0.023 Uiso 1.00 1 c R . .
H(224) H 0.1417 0.3725 0.4737 0.023 Uiso 1.00 1 c R . .
H(225) H 0.1079 0.5261 0.4327 0.025 Uiso 1.00 1 c R . .
H(226) H 0.0906 0.4637 0.4036 0.025 Uiso 1.00 1 c R . .
O(7) O 0.6351(3) 0.2948(3) 0.57978(11) 0.0319(8) Uani 1.00 1 d . . .
O(8) O 0.8511(3) 0.2216(3) 0.56619(10) 0.0269(8) Uani 1.00 1 d . . .
O(9) O 0.9394(3) 0.3746(3) 0.56260(10) 0.0270(8) Uani 1.00 1 d . . .
O(10) O 0.7876(3) 0.5882(3) 0.55168(10) 0.0283(8) Uani 1.00 1 d . . .
O(11) O 0.5720(3) 0.6592(2) 0.58295(9) 0.0276(7) Uani 1.00 1 d . . .
O(30) O 0.4883(3) 0.5089(3) 0.57752(13) 0.0420(10) Uani 1.00 1 d . . .
C(121) C 0.9632(5) 0.1940(4) 0.56881(16) 0.0316(12) Uani 1.00 1 d . . .
C(122) C 0.9957(5) 0.2760(4) 0.54697(17) 0.0339(13) Uani 1.00 1 d . . .
C(123) C 0.9681(5) 0.4526(4) 0.54188(16) 0.0328(12) Uani 1.00 1 d . . .
C(124) C 0.8990(4) 0.5614(5) 0.55442(17) 0.0344(13) Uani 1.00 1 d . . .
C(125) C 0.7206(5) 0.6974(4) 0.55837(15) 0.0295(12) Uani 1.00 1 d . . .
C(126) C 0.6047(4) 0.7218(4) 0.55604(14) 0.0296(11) Uani 1.00 1 d . . .
C(127) C 0.4379(5) 0.6154(5) 0.5630(2) 0.0469(16) Uani 1.00 1 d . . .
C(128) C 0.4579(4) 0.6831(4) 0.58442(17) 0.0372(13) Uani 1.00 1 d . . .
C(129) C 0.5238(5) 0.3256(5) 0.57696(17) 0.0362(13) Uani 1.00 1 d . . .
C(130) C 0.4706(5) 0.4356(5) 0.5616(2) 0.0512(18) Uani 1.00 1 d . . .
C(131) C 0.6998(4) 0.1812(4) 0.58267(15) 0.0269(11) Uani 1.00 1 d . . .
C(132) C 0.8117(4) 0.1589(4) 0.58982(14) 0.0262(11) Uani 1.00 1 d . . .
H(127) H 0.9575 0.4531 0.5169 0.039 Uiso 1.00 1 c R . .
H(128) H 1.0463 0.4339 0.5435 0.039 Uiso 1.00 1 c R . .
H(129) H 0.9109 0.5618 0.5792 0.041 Uiso 1.00 1 c R . .
H(130) H 0.9201 0.6147 0.5400 0.041 Uiso 1.00 1 c R . .
H(131) H 0.7424 0.7448 0.5409 0.035 Uiso 1.00 1 c R . .
H(132) H 0.7305 0.7099 0.5821 0.035 Uiso 1.00 1 c R . .
H(133) H 0.5583 0.7987 0.5588 0.035 Uiso 1.00 1 c R . .
H(134) H 0.5955 0.7059 0.5327 0.035 Uiso 1.00 1 c R . .
H(135) H 0.3582 0.6384 0.5630 0.056 Uiso 1.00 1 c R . .
H(136) H 0.4688 0.6215 0.5384 0.056 Uiso 1.00 1 c R . .
H(137) H 0.4165 0.7590 0.5760 0.045 Uiso 1.00 1 c R . .
H(138) H 0.4305 0.6731 0.6092 0.045 Uiso 1.00 1 c R . .
H(139) H 0.4871 0.3191 0.6006 0.043 Uiso 1.00 1 c R . .
H(140) H 0.5161 0.2771 0.5621 0.043 Uiso 1.00 1 c R . .
H(141) H 0.4973 0.4380 0.5363 0.061 Uiso 1.00 1 c R . .
H(142) H 0.3908 0.4572 0.5629 0.061 Uiso 1.00 1 c R . .
H(143) H 0.7021 0.1513 0.5605 0.032 Uiso 1.00 1 c R . .
H(144) H 0.6669 0.1474 0.6020 0.032 Uiso 1.00 1 c R . .
H(145) H 0.8112 0.1745 0.6142 0.031 Uiso 1.00 1 c R . .
H(146) H 0.8606 0.0823 0.5875 0.031 Uiso 1.00 1 c R . .
O(12) O 0.5976(3) 0.6772(2) 0.08402(10) 0.0255(8) Uani 1.00 1 d . . .
O(13) O 0.6751(3) 0.8286(2) 0.05501(11) 0.0263(8) Uani 1.00 1 d . . .
O(14) O 0.5438(2) 1.0499(2) 0.04813(8) 0.0193(7) Uani 1.00 1 d . . .
O(15) O 0.3218(2) 1.1065(2) 0.04876(9) 0.0198(7) Uani 1.00 1 d . . .
O(16) O 0.2263(2) 0.9647(2) 0.07840(9) 0.0201(7) Uani 1.00 1 d . . .
O(17) O 0.3717(3) 0.7502(2) 0.08311(10) 0.0244(7) Uani 1.00 1 d . . .
C(61) C 0.4736(4) 1.1453(4) 0.02900(13) 0.0238(10) Uani 1.00 1 d . . .
C(62) C 0.3619(4) 1.1856(3) 0.04848(15) 0.0243(10) Uani 1.00 1 d . . .
C(63) C 0.2105(4) 1.1423(4) 0.06297(13) 0.0213(10) Uani 1.00 1 d . . .
C(64) C 0.1698(4) 1.0631(4) 0.05712(13) 0.0211(10) Uani 1.00 1 d . . .
C(65) C 0.1957(4) 0.8843(4) 0.07161(14) 0.0225(10) Uani 1.00 1 d . . .
C(66) C 0.2581(4) 0.7832(4) 0.09327(14) 0.0214(10) Uani 1.00 1 d . . .
C(67) C 0.4370(4) 0.6479(4) 0.09930(16) 0.0280(11) Uani 1.00 1 d . . .
C(68) C 0.5497(4) 0.6067(4) 0.08068(16) 0.0291(11) Uani 1.00 1 d . . .
C(69) C 0.6975(4) 0.6496(4) 0.06239(14) 0.0221(10) Uani 1.00 1 d . . .
C(70) C 0.7464(4) 0.7249(4) 0.06740(15) 0.0262(11) Uani 1.00 1 d . . .
C(71) C 0.7196(4) 0.9049(4) 0.05109(13) 0.0221(10) Uani 1.00 1 d . . .
C(72) C 0.6482(4) 0.9999(4) 0.02904(14) 0.0219(10) Uani 1.00 1 d . . .
H(25) H 0.4699 1.1299 0.0049 0.029 Uiso 1.00 1 c R . .
H(26) H 0.5023 1.1999 0.0271 0.029 Uiso 1.00 1 c R . .
H(27) H 0.3661 1.1980 0.0729 0.029 Uiso 1.00 1 c R . .
H(28) H 0.3122 1.2539 0.0366 0.029 Uiso 1.00 1 c R . .
H(29) H 0.1653 1.2130 0.0513 0.026 Uiso 1.00 1 c R . .
H(30) H 0.2049 1.1498 0.0885 0.026 Uiso 1.00 1 c R . .
H(31) H 0.0899 1.0917 0.0637 0.025 Uiso 1.00 1 c R . .
H(32) H 0.1834 1.0493 0.0319 0.025 Uiso 1.00 1 c R . .
H(33) H 0.2120 0.8719 0.0463 0.027 Uiso 1.00 1 c R . .
H(34) H 0.1160 0.9078 0.0777 0.027 Uiso 1.00 1 c R . .
H(35) H 0.2423 0.7954 0.1186 0.026 Uiso 1.00 1 c R . .
H(36) H 0.2361 0.7270 0.0893 0.026 Uiso 1.00 1 c R . .
H(37) H 0.4040 0.5980 0.0979 0.034 Uiso 1.00 1 c R . .
H(38) H 0.4406 0.6534 0.1245 0.034 Uiso 1.00 1 c R . .
H(39) H 0.5953 0.5342 0.0911 0.035 Uiso 1.00 1 c R . .
H(40) H 0.5458 0.6021 0.0555 0.035 Uiso 1.00 1 c R . .
H(41) H 0.6839 0.6553 0.0374 0.027 Uiso 1.00 1 c R . .
H(42) H 0.7490 0.5749 0.0689 0.027 Uiso 1.00 1 c R . .
H(43) H 0.7553 0.7231 0.0926 0.031 Uiso 1.00 1 c R . .
H(44) H 0.8193 0.7032 0.0541 0.031 Uiso 1.00 1 c R . .
H(45) H 0.7952 0.8739 0.0396 0.027 Uiso 1.00 1 c R . .
H(46) H 0.7219 0.9259 0.0745 0.027 Uiso 1.00 1 c R . .
H(47) H 0.6818 1.0508 0.0234 0.026 Uiso 1.00 1 c R . .
H(48) H 0.6399 0.9774 0.0067 0.026 Uiso 1.00 1 c R . .
O(18) O 0.1110(2) 0.4202(2) 0.34050(9) 0.0219(7) Uani 1.00 1 d . . .
O(19) O 0.2601(2) 0.2016(2) 0.34460(9) 0.0229(7) Uani 1.00 1 d . . .
O(20) O 0.1890(2) 0.0388(2) 0.36450(9) 0.0205(6) Uani 1.00 1 d . . .
O(21) O 0.0570(2) 0.0585(2) 0.30975(9) 0.0220(7) Uani 1.00 1 d . . .
O(22) O -0.0186(3) 0.2524(2) 0.26545(9) 0.0232(7) Uani 1.00 1 d . . .
O(29) O -0.0244(3) 0.4378(2) 0.28729(8) 0.0229(7) Uani 1.00 1 d . . .
C(151) C 0.1431(4) -0.0414(4) 0.32030(14) 0.0274(11) Uani 1.00 1 d . . .
C(152) C 0.1595(4) -0.0432(4) 0.35883(14) 0.0265(10) Uani 1.00 1 d . . .
C(153) C 0.3001(4) 0.0172(4) 0.35305(14) 0.0248(10) Uani 1.00 1 d . . .
C(154) C 0.3262(4) 0.1020(4) 0.36277(13) 0.0256(10) Uani 1.00 1 d . . .
C(155) C 0.0443(4) 0.5197(4) 0.32218(14) 0.0276(11) Uani 1.00 1 d . . .
C(156) C 0.0264(4) 0.5091(4) 0.28555(14) 0.0257(10) Uani 1.00 1 d . . .
C(157) C -0.0549(4) 0.4360(4) 0.25336(12) 0.0242(10) Uani 1.00 1 d . . .
C(158) C -0.1003(4) 0.3556(4) 0.25523(13) 0.0245(10) Uani 1.00 1 d . . .
C(159) C -0.0526(4) 0.1700(4) 0.26388(13) 0.0246(10) Uani 1.00 1 d . . .
C(160) C 0.0383(4) 0.0649(4) 0.27325(12) 0.0232(10) Uani 1.00 1 d . . .
C(171) C 0.2239(4) 0.3824(4) 0.32877(16) 0.0306(12) Uani 1.00 1 d . . .
C(172) C 0.2872(4) 0.2850(4) 0.35105(15) 0.0279(11) Uani 1.00 1 d . . .
H(147) H 0.2117 -0.0516 0.3055 0.033 Uiso 1.00 1 c R . .
H(148) H 0.1243 -0.1005 0.3172 0.033 Uiso 1.00 1 c R . .
H(149) H 0.0910 -0.0342 0.3735 0.032 Uiso 1.00 1 c R . .
H(150) H 0.2177 -0.1135 0.3663 0.032 Uiso 1.00 1 c R . .
H(151) H 0.3121 0.0137 0.3272 0.030 Uiso 1.00 1 c R . .
H(152) H 0.3493 -0.0529 0.3641 0.030 Uiso 1.00 1 c R . .
H(153) H 0.3114 0.1076 0.3885 0.031 Uiso 1.00 1 c R . .
H(154) H 0.4047 0.0840 0.3563 0.031 Uiso 1.00 1 c R . .
H(155) H 0.0794 0.5690 0.3210 0.033 Uiso 1.00 1 c R . .
H(156) H -0.0278 0.5522 0.3359 0.033 Uiso 1.00 1 c R . .
H(157) H -0.0211 0.5799 0.2745 0.031 Uiso 1.00 1 c R . .
H(158) H 0.0974 0.4807 0.2710 0.031 Uiso 1.00 1 c R . .
H(159) H 0.0099 0.4171 0.2359 0.029 Uiso 1.00 1 c R . .
H(160) H -0.1106 0.5076 0.2457 0.029 Uiso 1.00 1 c R . .
H(161) H -0.1653 0.3746 0.2726 0.029 Uiso 1.00 1 c R . .
H(162) H -0.1233 0.3551 0.2319 0.029 Uiso 1.00 1 c R . .
H(163) H -0.0719 0.1717 0.2398 0.029 Uiso 1.00 1 c R . .
H(164) H -0.1181 0.1813 0.2805 0.029 Uiso 1.00 1 c R . .
H(165) H 0.0192 0.0066 0.2695 0.028 Uiso 1.00 1 c R . .
H(166) H 0.1057 0.0566 0.2580 0.028 Uiso 1.00 1 c R . .
H(167) H 0.2490 0.4381 0.3303 0.037 Uiso 1.00 1 c R . .
H(168) H 0.2357 0.3658 0.3039 0.037 Uiso 1.00 1 c R . .
H(169) H 0.3667 0.2635 0.3453 0.033 Uiso 1.00 1 c R . .
H(170) H 0.2691 0.2993 0.3762 0.033 Uiso 1.00 1 c R . .
O(23) O 0.3051(2) 1.1343(2) 0.21040(9) 0.0229(7) Uani 1.00 1 d . . .
O(24) O 0.3713(3) 0.9426(2) 0.25707(9) 0.0232(7) Uani 1.00 1 d . . .
O(25) O 0.3623(3) 0.7621(2) 0.23915(8) 0.0222(7) Uani 1.00 1 d . . .
O(26) O 0.2309(2) 0.7818(2) 0.18563(9) 0.0226(7) Uani 1.00 1 d . . .
O(27) O 0.0925(2) 1.0060(3) 0.17641(9) 0.0242(7) Uani 1.00 1 d . . .
O(28) O 0.1742(2) 1.1579(2) 0.15447(9) 0.0219(7) Uani 1.00 1 d . . .
C(49) C 0.0338(4) 1.1001(4) 0.15479(14) 0.0268(11) Uani 1.00 1 d . . .
C(50) C 0.0605(4) 1.1875(4) 0.16276(15) 0.0297(11) Uani 1.00 1 d . . .
C(51) C 0.2063(4) 1.2375(4) 0.16127(13) 0.0247(10) Uani 1.00 1 d . . .
C(52) C 0.2201(4) 1.2345(4) 0.19990(14) 0.0264(10) Uani 1.00 1 d . . .
C(53) C 0.3236(4) 1.1284(4) 0.24657(13) 0.0255(11) Uani 1.00 1 d . . .
C(54) C 0.4111(4) 1.0223(4) 0.25633(13) 0.0246(10) Uani 1.00 1 d . . .
C(55) C 0.4499(4) 0.8392(4) 0.26822(13) 0.0249(10) Uani 1.00 1 d . . .
C(56) C 0.3984(4) 0.7620(4) 0.27236(13) 0.0261(10) Uani 1.00 1 d . . .
C(57) C 0.3100(4) 0.6915(4) 0.24112(13) 0.0272(11) Uani 1.00 1 d . . .
C(58) C 0.2926(4) 0.6806(4) 0.20428(14) 0.0287(11) Uani 1.00 1 d . . .
C(59) C 0.1173(4) 0.8309(4) 0.19866(14) 0.0296(11) Uani 1.00 1 d . . .
C(60) C 0.0576(4) 0.9244(4) 0.17460(15) 0.0295(11) Uani 1.00 1 d . . .
H(1) H -0.0459 1.1215 0.1596 0.032 Uiso 1.00 1 c R . .
H(2) H 0.0547 1.0864 0.1296 0.032 Uiso 1.00 1 c R . .
H(3) H 0.0177 1.2545 0.1487 0.036 Uiso 1.00 1 c R . .
H(4) H 0.0407 1.2002 0.1880 0.036 Uiso 1.00 1 c R . .
H(5) H 0.1503 1.3089 0.1536 0.030 Uiso 1.00 1 c R . .
H(6) H 0.2763 1.2266 0.1472 0.030 Uiso 1.00 1 c R . .
H(7) H 0.2389 1.2931 0.2037 0.032 Uiso 1.00 1 c R . .
H(8) H 0.1508 1.2446 0.2142 0.032 Uiso 1.00 1 c R . .
H(9) H 0.2554 1.1395 0.2618 0.031 Uiso 1.00 1 c R . .
H(10) H 0.3455 1.1850 0.2501 0.031 Uiso 1.00 1 c R . .
H(11) H 0.4758 1.0066 0.2390 0.030 Uiso 1.00 1 c R . .
H(12) H 0.4336 1.0218 0.2798 0.030 Uiso 1.00 1 c R . .
H(13) H 0.4751 0.8414 0.2909 0.030 Uiso 1.00 1 c R . .
H(14) H 0.5142 0.8156 0.2506 0.030 Uiso 1.00 1 c R . .
H(15) H 0.4524 0.6894 0.2798 0.031 Uiso 1.00 1 c R . .
H(16) H 0.3355 0.7842 0.2905 0.031 Uiso 1.00 1 c R . .
H(17) H 0.2389 0.7210 0.2555 0.033 Uiso 1.00 1 c R . .
H(18) H 0.3567 0.6207 0.2524 0.033 Uiso 1.00 1 c R . .
H(19) H 0.3648 0.6445 0.1910 0.034 Uiso 1.00 1 c R . .
H(20) H 0.2535 0.6349 0.2054 0.034 Uiso 1.00 1 c R . .
H(21) H 0.1105 0.8536 0.2225 0.036 Uiso 1.00 1 c R . .
H(22) H 0.0855 0.7787 0.2003 0.036 Uiso 1.00 1 c R . .
H(23) H 0.0719 0.9032 0.1502 0.035 Uiso 1.00 1 c R . .
H(24) H -0.0221 0.9518 0.1813 0.035 Uiso 1.00 1 c R . .
O(31) O 0.9318(3) 0.1851(3) 0.67491(10) 0.0280(8) Uani 1.00 1 d . . .
O(32) O 1.0372(3) 0.3268(3) 0.66717(10) 0.0277(8) Uani 1.00 1 d . . .
O(33) O 0.9355(3) 0.5488(3) 0.66863(9) 0.0259(7) Uani 1.00 1 d . . .
O(34) O 0.8326(3) 0.5491(3) 0.73649(9) 0.0260(8) Uani 1.00 1 d . . .
O(35) O 0.7014(3) 0.4486(3) 0.76253(9) 0.0276(8) Uani 1.00 1 d . . .
O(36) O 0.7711(3) 0.2427(3) 0.73590(9) 0.0277(8) Uani 1.00 1 d . . .
C(109) C 0.7376(5) 0.2587(5) 0.77194(14) 0.0348(12) Uani 1.00 1 d . . .
C(110) C 0.6569(5) 0.3743(5) 0.77563(15) 0.0345(13) Uani 1.00 1 d . . .
C(111) C 0.7895(4) 0.4368(5) 0.78143(14) 0.0313(12) Uani 1.00 1 d . . .
C(112) C 0.8101(4) 0.5344(4) 0.77375(13) 0.0292(11) Uani 1.00 1 d . . .
C(113) C 0.8537(5) 0.1380(4) 0.73219(14) 0.0327(12) Uani 1.00 1 d . . .
C(114) C 0.8848(5) 0.1180(4) 0.69354(15) 0.0311(12) Uani 1.00 1 d . . .
C(115) C 1.0410(4) 0.1562(4) 0.68259(15) 0.0275(11) Uani 1.00 1 d . . .
C(116) C 1.0878(4) 0.2200(4) 0.65736(14) 0.0292(11) Uani 1.00 1 d . . .
C(117) C 1.0886(4) 0.3929(4) 0.65039(13) 0.0276(11) Uani 1.00 1 d . . .
C(118) C 1.0501(4) 0.4885(4) 0.67083(14) 0.0270(11) Uani 1.00 1 d . . .
C(119) C 0.8892(5) 0.6416(4) 0.68743(15) 0.0337(12) Uani 1.00 1 d . . .
C(120) C 0.8865(4) 0.6178(4) 0.72681(14) 0.0298(11) Uani 1.00 1 d . . .
H(103) H 0.8021 0.2412 0.7849 0.042 Uiso 1.00 1 c R . .
H(104) H 0.7027 0.2111 0.7822 0.042 Uiso 1.00 1 c R . .
H(105) H 0.5925 0.3904 0.7628 0.041 Uiso 1.00 1 c R . .
H(106) H 0.6312 0.3839 0.8008 0.041 Uiso 1.00 1 c R . .
H(107) H 0.8564 0.3732 0.7744 0.038 Uiso 1.00 1 c R . .
H(108) H 0.7710 0.4263 0.8070 0.038 Uiso 1.00 1 c R . .
H(109) H 0.7450 0.5975 0.7821 0.035 Uiso 1.00 1 c R . .
H(110) H 0.8733 0.5255 0.7860 0.035 Uiso 1.00 1 c R . .
H(111) H 0.8271 0.0856 0.7443 0.039 Uiso 1.00 1 c R . .
H(112) H 0.9190 0.1284 0.7434 0.039 Uiso 1.00 1 c R . .
H(113) H 0.9377 0.0424 0.6916 0.037 Uiso 1.00 1 c R . .
H(114) H 0.8186 0.1300 0.6824 0.037 Uiso 1.00 1 c R . .
H(115) H 1.0861 0.0789 0.6803 0.033 Uiso 1.00 1 c R . .
H(116) H 1.0411 0.1708 0.7071 0.033 Uiso 1.00 1 c R . .
H(117) H 1.1681 0.1899 0.6584 0.035 Uiso 1.00 1 c R . .
H(118) H 1.0732 0.2182 0.6330 0.035 Uiso 1.00 1 c R . .
H(119) H 1.0688 0.4153 0.6258 0.033 Uiso 1.00 1 c R . .
H(120) H 1.1693 0.3529 0.6499 0.033 Uiso 1.00 1 c R . .
H(121) H 1.0657 0.4657 0.6958 0.032 Uiso 1.00 1 c R . .
H(122) H 1.0891 0.5329 0.6611 0.032 Uiso 1.00 1 c R . .
H(123) H 0.8136 0.6861 0.6810 0.040 Uiso 1.00 1 c R . .
H(124) H 0.9321 0.6838 0.6802 0.040 Uiso 1.00 1 c R . .
H(125) H 0.9620 0.5823 0.7342 0.036 Uiso 1.00 1 c R . .
H(126) H 0.8464 0.6850 0.7386 0.036 Uiso 1.00 1 c R . .
O(37) O 0.7153(4) 0.9894(4) 0.91999(14) 0.0504(12) Uani 1.00 1 d . . .
O(38) O 0.8551(4) 0.7717(4) 0.93496(15) 0.0504(12) Uani 1.00 1 d . . .
O(39) O 0.7626(6) 0.6311(6) 0.9641(2) 0.135(4) Uani 1.00 1 d . . .
O(40) O 0.5619(6) 0.6658(6) 0.9604(3) 0.153(4) Uani 1.00 1 d . . .
O(41) O 0.4120(4) 0.8816(4) 0.95386(14) 0.0518(12) Uani 1.00 1 d . . .
O(42) O 0.5009(3) 1.0307(3) 0.94466(11) 0.0369(9) Uani 1.00 1 d . . .
C(91) C 0.6282(8) 0.5683(7) 0.9718(2) 0.073(2) Uani 1.00 1 d . . .
C(92) C 0.7426(8) 0.5430(6) 0.97177(19) 0.060(2) Uani 1.00 1 d . . .
C(93) C 0.8725(7) 0.6123(9) 0.9658(3) 0.087(3) Uani 1.00 1 d . . .
C(94) C 0.8839(8) 0.7145(10) 0.9650(2) 0.093(3) Uani 1.00 1 d . . .
C(95) C 0.4525(10) 0.6987(10) 0.9602(4) 0.141(6) Uani 1.00 1 d . . .
C(96) C 0.8929(6) 0.8539(7) 0.9239(3) 0.077(3) Uani 1.00 1 d . . .
C(97) C 0.6397(6) 1.0910(5) 0.93038(17) 0.0436(16) Uani 1.00 1 d . . .
C(98) C 0.5270(6) 1.1111(5) 0.92455(16) 0.0428(16) Uani 1.00 1 d . . .
C(100) C 0.8151(7) 0.9595(6) 0.9333(2) 0.059(2) Uani 1.00 1 d . . .
C(101) C 0.3878(8) 0.8011(8) 0.9752(3) 0.088(3) Uani 1.00 1 d . . .
C(102) C 0.3614(6) 0.9780(6) 0.9691(2) 0.053(2) Uani 1.00 1 d . . .
C(103) C 0.3859(5) 1.0597(5) 0.9483(2) 0.0456(16) Uani 1.00 1 d . . .
H(81) H 0.6224 0.5179 0.9572 0.087 Uiso 1.00 1 c R . .
H(82) H 0.6007 0.5540 0.9962 0.087 Uiso 1.00 1 c R . .
H(83) H 0.7674 0.5091 0.9952 0.072 Uiso 1.00 1 c R . .
H(84) H 0.7855 0.4908 0.9542 0.072 Uiso 1.00 1 c R . .
H(85) H 0.9183 0.5723 0.9457 0.104 Uiso 1.00 1 c R . .
H(86) H 0.8997 0.5678 0.9878 0.104 Uiso 1.00 1 c R . .
H(87) H 0.8369 0.7557 0.9848 0.112 Uiso 1.00 1 c R . .
H(88) H 0.9608 0.6983 0.9678 0.112 Uiso 1.00 1 c R . .
H(89) H 0.4318 0.6439 0.9737 0.169 Uiso 1.00 1 c R . .
H(90) H 0.4349 0.7050 0.9356 0.169 Uiso 1.00 1 c R . .
H(91) H 0.9095 0.8561 0.8980 0.093 Uiso 1.00 1 c R . .
H(92) H 0.9619 0.8343 0.9346 0.093 Uiso 1.00 1 c R . .
H(93) H 0.6585 1.1467 0.9166 0.052 Uiso 1.00 1 c R . .
H(94) H 0.6439 1.0948 0.9556 0.052 Uiso 1.00 1 c R . .
H(95) H 0.4745 1.1825 0.9319 0.051 Uiso 1.00 1 c R . .
H(96) H 0.5217 1.1095 0.8992 0.051 Uiso 1.00 1 c R . .
H(97) H 0.8040 0.9600 0.9593 0.071 Uiso 1.00 1 c R . .
H(98) H 0.8449 1.0118 0.9240 0.071 Uiso 1.00 1 c R . .
H(99) H 0.3861 0.9681 0.9929 0.063 Uiso 1.00 1 c R . .
H(100) H 0.2812 1.0013 0.9717 0.063 Uiso 1.00 1 c R . .
H(101) H 0.3595 1.0711 0.9247 0.055 Uiso 1.00 1 c R . .
H(102) H 0.3469 1.1277 0.9597 0.055 Uiso 1.00 1 c R . .
O(43) O 0.4259(3) 0.7496(3) 0.85009(10) 0.0333(9) Uani 1.00 1 d . . .
O(44) O 0.3271(3) 0.9739(3) 0.84725(12) 0.0410(10) Uani 1.00 1 d . . .
O(45) O 0.5335(3) 0.7456(3) 0.78288(10) 0.0331(8) Uani 1.00 1 d . . .
O(46) O 0.6630(3) 0.8471(3) 0.75512(10) 0.0361(9) Uani 1.00 1 d . . .
O(47) O 0.5887(4) 1.0592(3) 0.77843(12) 0.0446(11) Uani 1.00 1 d . . .
O(48) O 0.4306(4) 1.1193(3) 0.83744(12) 0.0465(12) Uani 1.00 1 d . . .
C(79) C 0.3207(6) 1.1451(5) 0.8301(2) 0.059(2) Uani 1.00 1 d . . .
C(80) C 0.2759(5) 1.0816(6) 0.85566(19) 0.053(2) Uani 1.00 1 d . . .
C(81) C 0.2751(5) 0.9098(7) 0.86580(17) 0.053(2) Uani 1.00 1 d . . .
C(82) C 0.3115(5) 0.8112(6) 0.84724(17) 0.0417(15) Uani 1.00 1 d . . .
C(83) C 0.4690(5) 0.6570(5) 0.83121(17) 0.0383(14) Uani 1.00 1 d . . .
C(84) C 0.4766(5) 0.6789(4) 0.79207(17) 0.0366(13) Uani 1.00 1 d . . .
C(85) C 0.5558(5) 0.7595(5) 0.74568(15) 0.0356(13) Uani 1.00 1 d . . .
C(86) C 0.5758(5) 0.8566(5) 0.73664(15) 0.0382(14) Uani 1.00 1 d . . .
C(87) C 0.6273(6) 1.0344(6) 0.74237(17) 0.0509(19) Uani 1.00 1 d . . .
C(88) C 0.7070(6) 0.9211(7) 0.74095(17) 0.0533(19) Uani 1.00 1 d . . .
C(89) C 0.5072(7) 1.1650(5) 0.7805(2) 0.058(2) Uani 1.00 1 d . . .
C(90) C 0.4767(8) 1.1864(5) 0.8184(2) 0.067(2) Uani 1.00 1 d . . .
H(57) H 0.3209 1.1288 0.8058 0.070 Uiso 1.00 1 c R . .
H(58) H 0.2742 1.2224 0.8320 0.070 Uiso 1.00 1 c R . .
H(59) H 0.2898 1.0860 0.8799 0.063 Uiso 1.00 1 c R . .
H(60) H 0.1958 1.1105 0.8546 0.063 Uiso 1.00 1 c R . .
H(61) H 0.1945 0.9504 0.8664 0.063 Uiso 1.00 1 c R . .
H(62) H 0.2955 0.8907 0.8904 0.063 Uiso 1.00 1 c R . .
H(63) H 0.2709 0.7692 0.8580 0.050 Uiso 1.00 1 c R . .
H(64) H 0.2969 0.8304 0.8221 0.050 Uiso 1.00 1 c R . .
H(65) H 0.4223 0.6186 0.8379 0.046 Uiso 1.00 1 c R . .
H(66) H 0.5431 0.6092 0.8385 0.046 Uiso 1.00 1 c R . .
H(67) H 0.5168 0.6109 0.7807 0.044 Uiso 1.00 1 c R . .
H(68) H 0.4023 0.7155 0.7838 0.044 Uiso 1.00 1 c R . .
H(69) H 0.4928 0.7669 0.7337 0.043 Uiso 1.00 1 c R . .
H(70) H 0.6210 0.6961 0.7375 0.043 Uiso 1.00 1 c R . .
H(71) H 0.5945 0.8646 0.7110 0.046 Uiso 1.00 1 c R . .
H(72) H 0.5087 0.9207 0.7432 0.046 Uiso 1.00 1 c R . .
H(73) H 0.6623 1.0810 0.7312 0.061 Uiso 1.00 1 c R . .
H(74) H 0.5644 1.0484 0.7291 0.061 Uiso 1.00 1 c R . .
H(75) H 0.7352 0.9075 0.7161 0.064 Uiso 1.00 1 c R . .
H(76) H 0.7698 0.9083 0.7541 0.064 Uiso 1.00 1 c R . .
H(77) H 0.4422 1.1744 0.7693 0.069 Uiso 1.00 1 c R . .
H(78) H 0.5354 1.2159 0.7681 0.069 Uiso 1.00 1 c R . .
H(79) H 0.5427 1.1757 0.8293 0.080 Uiso 1.00 1 c R . .
H(80) H 0.4232 1.2619 0.8200 0.080 Uiso 1.00 1 c R . .
N(1) N 0.4504(3) 0.9134(3) 0.09001(9) 0.0137(7) Uani 1.00 1 d . . .
N(2) N 0.3246(3) 0.9335(3) 0.18377(10) 0.0168(7) Uani 1.00 1 d . . .
C(73) C 0.4907(4) 1.0057(3) 0.13422(12) 0.0203(9) Uani 1.00 1 d . . .
C(74) C 0.4125(3) 0.9620(3) 0.12492(11) 0.0148(8) Uani 1.00 1 d . . .
C(75) C 0.5985(4) 0.9175(4) 0.14529(13) 0.0220(10) Uani 1.00 1 d . . .
C(76) C 0.5798(3) 0.8444(4) 0.17543(12) 0.0214(9) Uani 1.00 1 d . . .
C(77) C 0.5087(3) 0.7947(3) 0.16511(12) 0.0194(9) Uani 1.00 1 d . . .
C(78) C 0.4001(3) 0.8778(3) 0.15291(11) 0.0155(8) Uani 1.00 1 d . . .
H(49) H 0.5055 1.0493 0.1135 0.024 Uiso 1.00 1 c R . .
H(50) H 0.4546 1.0530 0.1536 0.024 Uiso 1.00 1 c R . .
H(51) H 0.6392 0.8754 0.1250 0.026 Uiso 1.00 1 c R . .
H(52) H 0.6436 0.9497 0.1526 0.026 Uiso 1.00 1 c R . .
H(53) H 0.5431 0.8855 0.1962 0.026 Uiso 1.00 1 c R . .
H(54) H 0.6511 0.7870 0.1819 0.026 Uiso 1.00 1 c R . .
H(55) H 0.5493 0.7474 0.1460 0.023 Uiso 1.00 1 c R . .
H(56) H 0.4947 0.7500 0.1856 0.023 Uiso 1.00 1 c R . .
H(171) H 0.3386 1.0232 0.1229 0.018 Uiso 1.00 1 c R . .
H(172) H 0.3650 0.8402 0.1424 0.019 Uiso 1.00 1 c R . .
H(227) H 0.4203 0.9645 0.0724 0.016 Uiso 1.00 1 c R . .
H(228) H 0.4290 0.8601 0.0901 0.016 Uiso 1.00 1 c R . .
H(229) H 0.5247 0.8861 0.0866 0.016 Uiso 1.00 1 c R . .
H(230) H 0.3646 0.9400 0.1996 0.020 Uiso 1.00 1 c R . .
H(231) H 0.2883 0.8944 0.1942 0.020 Uiso 1.00 1 c R . .
H(232) H 0.2754 0.9995 0.1760 0.020 Uiso 1.00 1 c R . .
N(3) N -0.1047(3) 0.3499(3) 0.42869(9) 0.0134(7) Uani 1.00 1 d . . .
N(4) N 0.0319(3) 0.2492(3) 0.34054(9) 0.0149(7) Uani 1.00 1 d . . .
C(161) C -0.1789(3) 0.4383(3) 0.37111(12) 0.0181(9) Uani 1.00 1 d . . .
C(162) C -0.2631(4) 0.3946(4) 0.37000(13) 0.0232(10) Uani 1.00 1 d . . .
C(163) C -0.2118(4) 0.2889(4) 0.35383(12) 0.0220(10) Uani 1.00 1 d . . .
C(164) C -0.1168(4) 0.2071(3) 0.37408(12) 0.0184(9) Uani 1.00 1 d . . .
C(165) C -0.0298(3) 0.2471(3) 0.37624(11) 0.0159(8) Uani 1.00 1 d . . .
C(166) C -0.0777(3) 0.3588(3) 0.38945(11) 0.0132(8) Uani 1.00 1 d . . .
H(189) H -0.2139 0.5044 0.3836 0.022 Uiso 1.00 1 c R . .
H(190) H -0.1554 0.4574 0.3467 0.022 Uiso 1.00 1 c R . .
H(191) H -0.2950 0.3853 0.3942 0.028 Uiso 1.00 1 c R . .
H(192) H -0.3232 0.4466 0.3561 0.028 Uiso 1.00 1 c R . .
H(193) H -0.1848 0.2993 0.3290 0.026 Uiso 1.00 1 c R . .
H(194) H -0.2677 0.2617 0.3540 0.026 Uiso 1.00 1 c R . .
H(195) H -0.0827 0.1397 0.3623 0.022 Uiso 1.00 1 c R . .
H(196) H -0.1453 0.1916 0.3982 0.022 Uiso 1.00 1 c R . .
H(201) H -0.0203 0.3863 0.3846 0.016 Uiso 1.00 1 c R . .
H(202) H 0.0235 0.1962 0.3929 0.019 Uiso 1.00 1 c R . .
H(233) H -0.0922 0.3987 0.4386 0.016 Uiso 1.00 1 c R . .
H(234) H -0.0617 0.2829 0.4378 0.016 Uiso 1.00 1 c R . .
H(235) H -0.1764 0.3626 0.4334 0.016 Uiso 1.00 1 c R . .
H(236) H 0.0908 0.1850 0.3381 0.018 Uiso 1.00 1 c R . .
H(237) H 0.0550 0.3019 0.3387 0.018 Uiso 1.00 1 c R . .
H(238) H -0.0131 0.2620 0.3233 0.018 Uiso 1.00 1 c R . .
N(5) N 0.8164(3) 0.4188(3) 0.68794(10) 0.0213(8) Uani 1.00 1 d . . .
N(6) N 0.7158(3) 0.4360(3) 0.59960(10) 0.0169(8) Uani 1.00 1 d . . .
C(133) C 0.5453(4) 0.4722(6) 0.66516(15) 0.0395(15) Uani 1.00 1 d . . .
C(134) C 0.5688(5) 0.5471(5) 0.68501(15) 0.0449(16) Uani 1.00 1 d . . .
C(135) C 0.6576(5) 0.5734(4) 0.66404(15) 0.0345(13) Uani 1.00 1 d . . .
C(136) C 0.7625(4) 0.4741(4) 0.65491(12) 0.0214(10) Uani 1.00 1 d . . .
C(137) C 0.7396(4) 0.3939(3) 0.63765(11) 0.0173(9) Uani 1.00 1 d . . .
C(138) C 0.6472(4) 0.3710(4) 0.65754(14) 0.0261(10) Uani 1.00 1 d . . .
H(181) H 0.4892 0.4532 0.6794 0.047 Uiso 1.00 1 c R . .
H(182) H 0.5152 0.5101 0.6427 0.047 Uiso 1.00 1 c R . .
H(183) H 0.5012 0.6137 0.6885 0.054 Uiso 1.00 1 c R . .
H(184) H 0.5927 0.5122 0.7085 0.054 Uiso 1.00 1 c R . .
H(185) H 0.6755 0.6179 0.6778 0.041 Uiso 1.00 1 c R . .
H(186) H 0.6292 0.6161 0.6419 0.041 Uiso 1.00 1 c R . .
H(187) H 0.6291 0.3274 0.6435 0.031 Uiso 1.00 1 c R . .
H(188) H 0.6720 0.3288 0.6801 0.031 Uiso 1.00 1 c R . .
H(199) H 0.8135 0.4965 0.6385 0.026 Uiso 1.00 1 c R . .
H(200) H 0.8076 0.3252 0.6373 0.021 Uiso 1.00 1 c R . .
H(239) H 0.8646 0.4446 0.6917 0.026 Uiso 1.00 1 c R . .
H(240) H 0.8529 0.3473 0.6857 0.026 Uiso 1.00 1 c R . .
H(241) H 0.7646 0.4310 0.7065 0.026 Uiso 1.00 1 c R . .
H(242) H 0.6426 0.4769 0.5986 0.020 Uiso 1.00 1 c R . .
H(243) H 0.7379 0.3801 0.5861 0.020 Uiso 1.00 1 c R . .
H(244) H 0.7527 0.4763 0.5913 0.020 Uiso 1.00 1 c R . .
N(7) N 0.6373(3) 0.8157(3) 0.91900(11) 0.0201(8) Uani 1.00 1 d . . .
N(8) N 0.5509(3) 0.8950(3) 0.82694(10) 0.0213(8) Uani 1.00 1 d . . .
C(99) C 0.6812(4) 0.6900(3) 0.87281(13) 0.0224(10) Uani 1.00 1 d . . .
C(104) C 0.7987(4) 0.6744(4) 0.86069(13) 0.0262(10) Uani 1.00 1 d . . .
C(105) C 0.7992(4) 0.7586(4) 0.83142(13) 0.0269(11) Uani 1.00 1 d . . .
C(106) C 0.7313(4) 0.8698(4) 0.84376(12) 0.0239(10) Uani 1.00 1 d . . .
C(107) C 0.6151(3) 0.8875(3) 0.85660(12) 0.0184(9) Uani 1.00 1 d . . .
C(108) C 0.6077(3) 0.8013(3) 0.88460(12) 0.0187(9) Uani 1.00 1 d . . .
H(173) H 0.6494 0.6773 0.8532 0.027 Uiso 1.00 1 c R . .
H(174) H 0.6829 0.6363 0.8926 0.027 Uiso 1.00 1 c R . .
H(175) H 0.8339 0.6792 0.8809 0.031 Uiso 1.00 1 c R . .
H(176) H 0.8414 0.6024 0.8521 0.031 Uiso 1.00 1 c R . .
H(177) H 0.7689 0.7505 0.8106 0.032 Uiso 1.00 1 c R . .
H(178) H 0.8755 0.7487 0.8244 0.032 Uiso 1.00 1 c R . .
H(179) H 0.7661 0.8799 0.8631 0.029 Uiso 1.00 1 c R . .
H(180) H 0.7297 0.9237 0.8241 0.029 Uiso 1.00 1 c R . .
H(197) H 0.5787 0.9574 0.8675 0.022 Uiso 1.00 1 c R . .
H(198) H 0.5303 0.8101 0.8878 0.022 Uiso 1.00 1 c R . .
H(245) H 0.5991 0.7939 0.9370 0.024 Uiso 1.00 1 c R . .
H(246) H 0.6204 0.8859 0.9202 0.024 Uiso 1.00 1 c R . .
H(247) H 0.7104 0.7760 0.9207 0.024 Uiso 1.00 1 c R . .
H(248) H 0.5169 0.9644 0.8183 0.026 Uiso 1.00 1 c R . .
H(249) H 0.4999 0.8699 0.8349 0.026 Uiso 1.00 1 c R . .
H(250) H 0.5970 0.8552 0.8095 0.026 Uiso 1.00 1 c R . .
N(9) N 0.6180(5) 0.2747(5) 0.27843(17) 0.0519(15) Uani 1.00 1 d . . .
C(167) C 0.5328(4) 0.1383(4) 0.29558(13) 0.0262(11) Uani 1.00 1 d . . .
C(168) C 0.5692(5) 0.1959(5) 0.28815(14) 0.0320(13) Uani 1.00 1 d . . .
H(251) H 0.4827 0.1468 0.2782 0.031 Uiso 1.00 1 c R . .
H(252) H 0.4922 0.1518 0.3189 0.031 Uiso 1.00 1 c R . .
H(253) H 0.5911 0.0653 0.2963 0.031 Uiso 1.00 1 c R . .
N(10) N 0.8094(5) 0.0726(4) 0.22406(14) 0.0422(13) Uani 1.00 1 d . . .
C(169) C 0.7251(5) -0.0637(5) 0.24184(19) 0.0462(17) Uani 1.00 1 d . . .
C(170) C 0.7737(4) 0.0109(5) 0.23166(15) 0.0338(13) Uani 1.00 1 d . . .
H(254) H 0.7613 -0.1127 0.2616 0.055 Uiso 1.00 1 c R . .
H(255) H 0.7343 -0.1046 0.2218 0.055 Uiso 1.00 1 c R . .
H(256) H 0.6469 -0.0241 0.2489 0.055 Uiso 1.00 1 c R . .

loop_
_atom_site_aniso_label
_atom_site_aniso_U_11
_atom_site_aniso_U_22
_atom_site_aniso_U_33
_atom_site_aniso_U_12
_atom_site_aniso_U_13
_atom_site_aniso_U_23
Ni(1) 0.0170(3) 0.0164(3) 0.0218(2) -0.0070(2) -0.0043(2) -0.0005(2)
S(1) 0.0228(7) 0.0221(6) 0.0245(5) -0.0071(5) -0.0060(5) 0.0026(5)
S(2) 0.0344(8) 0.0288(7) 0.0228(5) -0.0096(6) -0.0047(5) 0.0036(5)
S(3) 0.0495(10) 0.0359(8) 0.0248(6) -0.0150(7) 0.0054(6) -0.0048(6)
S(4) 0.0289(7) 0.0216(6) 0.0242(5) -0.0080(5) -0.0021(5) -0.0010(5)
S(5) 0.0215(6) 0.0215(6) 0.0217(5) -0.0058(5) -0.0047(4) 0.0012(4)
S(6) 0.0191(6) 0.0184(5) 0.0230(5) -0.0067(5) -0.0048(4) -0.0010(4)
S(7) 0.0202(6) 0.0261(6) 0.0227(5) -0.0096(5) -0.0024(4) -0.0013(5)
S(8) 0.0263(7) 0.0394(8) 0.0333(6) -0.0154(6) 0.0054(5) -0.0105(6)
S(9) 0.0178(6) 0.0256(6) 0.0316(6) -0.0078(5) -0.0021(5) -0.0053(5)
S(10) 0.0179(6) 0.0189(6) 0.0280(6) -0.0063(5) -0.0064(4) -0.0006(5)
C(1) 0.026(2) 0.022(2) 0.025(2) -0.012(2) -0.008(2) 0.001(2)
C(2) 0.039(3) 0.024(2) 0.026(2) -0.015(2) -0.000(2) 0.004(2)
C(3) 0.019(2) 0.026(2) 0.025(2) -0.012(2) 0.000(2) -0.002(2)
C(4) 0.013(2) 0.022(2) 0.029(2) -0.011(2) -0.0062(19) 0.001(2)
C(5) 0.019(2) 0.028(2) 0.032(2) -0.012(2) -0.002(2) -0.006(2)
C(6) 0.019(2) 0.025(2) 0.030(2) -0.012(2) -0.005(2) -0.004(2)
Ni(2) 0.0167(3) 0.0186(3) 0.0141(2) -0.0083(2) -0.0020(2) 0.0004(2)
S(11) 0.0181(6) 0.0206(5) 0.0173(5) -0.0083(5) -0.0017(4) 0.0009(4)
S(12) 0.0229(6) 0.0242(6) 0.0170(5) -0.0117(5) 0.0002(4) -0.0002(4)
S(13) 0.0297(8) 0.0416(8) 0.0249(6) -0.0160(6) 0.0095(5) -0.0073(6)
S(14) 0.0177(6) 0.0250(6) 0.0211(5) -0.0075(5) -0.0006(4) -0.0019(5)
S(15) 0.0200(6) 0.0204(5) 0.0161(5) -0.0081(5) -0.0027(4) 0.0001(4)
S(16) 0.0233(6) 0.0189(5) 0.0171(5) -0.0054(5) -0.0004(4) 0.0021(4)
S(17) 0.0253(6) 0.0201(6) 0.0159(5) -0.0061(5) -0.0003(4) 0.0027(4)
S(18) 0.0298(7) 0.0222(6) 0.0195(5) -0.0101(5) 0.0051(4) -0.0024(5)
S(19) 0.0211(6) 0.0258(6) 0.0194(5) -0.0038(5) -0.0011(4) -0.0001(5)
S(20) 0.0196(6) 0.0256(6) 0.0155(5) -0.0038(5) -0.0023(4) 0.0005(4)
C(7) 0.020(2) 0.027(2) 0.016(2) -0.014(2) -0.0010(19) -0.004(2)
C(8) 0.020(2) 0.022(2) 0.024(2) -0.011(2) -0.0003(19) -0.005(2)
C(9) 0.021(2) 0.025(2) 0.019(2) -0.015(2) -0.0021(19) -0.002(2)
C(10) 0.017(2) 0.020(2) 0.0145(19) -0.0095(19) -0.0018(17) 0.0002(18)
C(11) 0.020(2) 0.022(2) 0.024(2) -0.011(2) -0.0045(19) 0.002(2)
C(12) 0.020(2) 0.022(2) 0.017(2) -0.010(2) 0.0010(18) -0.0056(19)
Ni(3) 0.0163(3) 0.0140(2) 0.0309(3) -0.0075(2) -0.0086(2) 0.0006(2)
S(21) 0.0242(7) 0.0207(6) 0.0316(6) -0.0142(5) -0.0087(5) 0.0006(5)
S(22) 0.0401(9) 0.0330(7) 0.0355(7) -0.0238(7) -0.0019(6) -0.0053(6)
S(23) 0.0553(11) 0.0378(8) 0.0400(8) -0.0237(8) 0.0091(7) -0.0067(7)
S(24) 0.0292(7) 0.0289(7) 0.0403(7) -0.0185(6) -0.0015(6) -0.0024(6)
S(25) 0.0231(6) 0.0210(6) 0.0343(6) -0.0147(5) -0.0065(5) -0.0001(5)
S(26) 0.0248(7) 0.0188(6) 0.0342(6) -0.0128(5) -0.0108(5) 0.0017(5)
S(27) 0.0337(7) 0.0213(6) 0.0295(6) -0.0120(5) -0.0102(5) -0.0012(5)
S(28) 0.0359(8) 0.0348(8) 0.0363(7) -0.0083(6) 0.0019(6) -0.0040(6)
S(29) 0.0281(7) 0.0327(7) 0.0383(7) -0.0179(6) -0.0002(5) -0.0075(6)
S(30) 0.0235(6) 0.0234(6) 0.0343(6) -0.0149(5) -0.0031(5) -0.0050(5)
C(13) 0.026(2) 0.020(2) 0.029(2) -0.013(2) -0.005(2) -0.001(2)
C(14) 0.024(3) 0.024(2) 0.044(3) -0.008(2) -0.001(2) 0.001(2)
C(15) 0.024(2) 0.019(2) 0.028(2) -0.011(2) -0.005(2) 0.006(2)
C(16) 0.021(2) 0.016(2) 0.028(2) -0.007(2) -0.009(2) -0.002(2)
C(17) 0.030(3) 0.022(2) 0.033(2) -0.007(2) -0.010(2) 0.004(2)
C(18) 0.015(2) 0.017(2) 0.035(2) -0.003(2) -0.006(2) -0.003(2)
Ni(4) 0.0144(3) 0.0154(2) 0.0151(2) -0.0065(2) -0.0017(2) 0.0003(2)
S(31) 0.0204(6) 0.0186(5) 0.0166(5) -0.0045(5) -0.0012(4) 0.0021(4)
S(32) 0.0248(6) 0.0211(6) 0.0159(5) -0.0053(5) -0.0006(4) 0.0022(4)
S(33) 0.0266(6) 0.0241(6) 0.0211(5) -0.0100(5) 0.0053(4) -0.0029(5)
S(34) 0.0172(6) 0.0226(6) 0.0201(5) -0.0024(5) -0.0020(4) -0.0005(4)
S(35) 0.0172(6) 0.0213(6) 0.0164(5) -0.0022(4) -0.0031(4) 0.0002(4)
S(36) 0.0150(6) 0.0160(5) 0.0151(4) -0.0053(4) -0.0024(4) 0.0009(4)
S(37) 0.0194(6) 0.0185(5) 0.0162(5) -0.0093(5) -0.0004(4) 0.0002(4)
S(38) 0.0238(7) 0.0319(7) 0.0238(6) -0.0113(5) 0.0054(5) -0.0073(5)
S(39) 0.0158(6) 0.0188(5) 0.0230(5) -0.0050(4) -0.0024(4) -0.0014(4)
S(40) 0.0175(6) 0.0159(5) 0.0176(5) -0.0057(4) -0.0031(4) 0.0012(4)
C(19) 0.023(2) 0.020(2) 0.017(2) -0.012(2) 0.0019(18) -0.0026(19)
C(20) 0.019(2) 0.020(2) 0.020(2) -0.008(2) -0.0034(18) 0.0022(19)
C(21) 0.018(2) 0.018(2) 0.019(2) -0.005(2) -0.0010(18) -0.0011(19)
C(22) 0.018(2) 0.020(2) 0.014(2) -0.012(2) -0.0023(18) 0.0010(18)
C(23) 0.020(2) 0.022(2) 0.022(2) -0.012(2) -0.0010(19) -0.006(2)
C(24) 0.014(2) 0.019(2) 0.020(2) -0.0071(19) -0.0022(18) -0.0047(19)
Ni(5) 0.0161(3) 0.0138(2) 0.0199(2) -0.0066(2) -0.0055(2) 0.0018(2)
S(41) 0.0179(6) 0.0146(5) 0.0199(5) -0.0063(4) -0.0053(4) 0.0013(4)
S(42) 0.0207(6) 0.0175(5) 0.0231(5) -0.0067(5) -0.0047(4) 0.0017(4)
S(43) 0.0257(7) 0.0277(7) 0.0282(6) -0.0104(5) 0.0023(5) -0.0044(5)
S(44) 0.0164(6) 0.0193(6) 0.0269(5) -0.0042(5) -0.0037(4) 0.0009(5)
S(45) 0.0196(6) 0.0151(5) 0.0237(5) -0.0058(4) -0.0065(4) 0.0039(4)
S(46) 0.0181(6) 0.0186(5) 0.0221(5) -0.0056(5) -0.0048(4) 0.0045(4)
S(47) 0.0276(7) 0.0262(6) 0.0186(5) -0.0059(5) -0.0028(5) 0.0067(5)
S(48) 0.0416(9) 0.0280(7) 0.0245(6) -0.0096(6) 0.0054(5) 0.0010(5)
S(49) 0.0225(6) 0.0158(5) 0.0254(5) -0.0042(5) -0.0035(4) -0.0018(4)
S(50) 0.0206(6) 0.0175(5) 0.0204(5) -0.0042(5) -0.0069(4) 0.0010(4)
C(25) 0.018(2) 0.021(2) 0.020(2) -0.013(2) -0.0061(18) 0.0038(19)
C(26) 0.017(2) 0.018(2) 0.026(2) -0.009(2) -0.0053(19) -0.001(2)
C(27) 0.015(2) 0.018(2) 0.025(2) -0.010(2) -0.0029(19) -0.0001(19)
C(28) 0.022(2) 0.018(2) 0.019(2) -0.010(2) -0.0016(19) 0.0040(19)
C(29) 0.028(2) 0.023(2) 0.019(2) -0.014(2) -0.0043(19) 0.004(2)
C(30) 0.019(2) 0.015(2) 0.025(2) -0.007(2) -0.0051(19) -0.0002(19)
Ni(6) 0.0162(3) 0.0133(2) 0.0330(3) -0.0079(2) -0.0100(2) 0.0031(2)
S(51) 0.0227(6) 0.0198(6) 0.0325(6) -0.0131(5) -0.0106(5) 0.0041(5)
S(52) 0.0295(7) 0.0209(6) 0.0313(6) -0.0106(5) -0.0108(5) 0.0025(5)
S(53) 0.0302(8) 0.0417(9) 0.0415(8) -0.0060(7) -0.0000(6) -0.0052(7)
S(54) 0.0256(7) 0.0337(7) 0.0420(7) -0.0170(6) -0.0007(5) -0.0044(6)
S(55) 0.0220(6) 0.0226(6) 0.0398(7) -0.0144(5) -0.0048(5) -0.0019(5)
S(56) 0.0211(6) 0.0183(5) 0.0370(6) -0.0124(5) -0.0110(5) 0.0022(5)
S(57) 0.0304(7) 0.0188(6) 0.0386(7) -0.0112(5) -0.0097(5) -0.0039(5)
S(58) 0.0461(10) 0.0319(8) 0.0384(7) -0.0122(7) 0.0004(7) -0.0067(6)
S(59) 0.0279(7) 0.0241(6) 0.0369(6) -0.0153(5) -0.0005(5) -0.0035(5)
S(60) 0.0223(6) 0.0186(5) 0.0340(6) -0.0127(5) -0.0064(5) -0.0000(5)
C(31) 0.026(2) 0.023(2) 0.028(2) -0.012(2) -0.013(2) 0.004(2)
C(32) 0.024(2) 0.025(2) 0.030(2) -0.005(2) -0.009(2) 0.004(2)
C(33) 0.026(2) 0.016(2) 0.030(2) -0.014(2) -0.007(2) -0.001(2)
C(34) 0.016(2) 0.016(2) 0.036(2) -0.005(2) -0.009(2) -0.004(2)
C(35) 0.029(3) 0.020(2) 0.036(2) -0.009(2) -0.006(2) -0.003(2)
C(36) 0.019(2) 0.013(2) 0.037(2) -0.005(2) -0.011(2) 0.001(2)
Ni(7) 0.0176(3) 0.0237(3) 0.0199(2) -0.0066(2) 0.0001(2) -0.0026(2)
S(61) 0.0196(6) 0.0328(7) 0.0241(5) -0.0140(5) 0.0034(4) -0.0083(5)
S(62) 0.0246(7) 0.0279(6) 0.0249(5) -0.0119(5) 0.0002(5) -0.0032(5)
S(63) 0.0474(9) 0.0226(7) 0.0273(6) -0.0045(6) 0.0048(6) -0.0029(5)
S(64) 0.0243(7) 0.0263(6) 0.0230(5) -0.0078(5) 0.0047(5) -0.0024(5)
S(65) 0.0288(7) 0.0252(6) 0.0236(5) -0.0125(5) 0.0044(5) -0.0022(5)
S(66) 0.0296(7) 0.0294(7) 0.0358(6) -0.0154(6) 0.0066(5) -0.0066(6)
S(67) 0.0271(7) 0.0356(8) 0.0502(8) -0.0111(6) -0.0014(6) -0.0167(7)
S(68) 0.0316(8) 0.0539(10) 0.0497(9) -0.0057(7) -0.0072(7) -0.0288(8)
S(69) 0.0246(7) 0.0394(8) 0.0302(6) -0.0089(6) 0.0010(5) -0.0138(6)
S(70) 0.0196(6) 0.0314(7) 0.0263(6) -0.0088(5) 0.0010(5) -0.0058(5)
C(37) 0.025(2) 0.027(2) 0.020(2) -0.010(2) -0.004(2) -0.004(2)
C(38) 0.027(3) 0.026(2) 0.024(2) -0.007(2) -0.004(2) -0.001(2)
C(39) 0.023(2) 0.030(2) 0.014(2) -0.011(2) -0.0024(19) 0.001(2)
C(40) 0.019(2) 0.024(2) 0.036(2) -0.003(2) -0.006(2) -0.006(2)
C(41) 0.026(2) 0.032(3) 0.032(2) -0.004(2) -0.013(2) -0.008(2)
C(42) 0.019(2) 0.023(2) 0.030(2) -0.001(2) -0.000(2) -0.008(2)
Ni(8) 0.0209(3) 0.0276(3) 0.0215(3) -0.0083(2) -0.0007(2) 0.0027(2)
S(71) 0.0279(7) 0.0298(7) 0.0400(7) -0.0140(6) 0.0107(6) -0.0053(6)
S(72) 0.0266(7) 0.0363(8) 0.0500(8) -0.0168(6) 0.0101(6) -0.0123(7)
S(73) 0.0228(7) 0.0416(8) 0.0435(7) -0.0104(6) 0.0002(6) -0.0129(7)
S(74) 0.0185(6) 0.0391(8) 0.0325(6) -0.0123(6) 0.0014(5) -0.0069(6)
S(75) 0.0200(6) 0.0385(7) 0.0260(6) -0.0125(6) -0.0005(5) -0.0040(5)
S(76) 0.0247(7) 0.0426(8) 0.0243(6) -0.0172(6) 0.0007(5) -0.0048(5)
S(77) 0.0306(8) 0.0319(7) 0.0267(6) -0.0121(6) -0.0036(5) 0.0003(5)
S(78) 0.0595(11) 0.0256(7) 0.0355(7) -0.0096(7) 0.0082(7) -0.0007(6)
S(79) 0.0338(8) 0.0294(7) 0.0290(6) -0.0097(6) 0.0104(5) 0.0008(5)
S(80) 0.0307(7) 0.0282(7) 0.0286(6) -0.0131(6) 0.0083(5) 0.0019(5)
C(43) 0.023(2) 0.027(2) 0.031(2) -0.008(2) 0.004(2) -0.006(2)
C(44) 0.019(2) 0.029(2) 0.038(2) -0.009(2) -0.000(2) -0.003(2)
C(45) 0.018(2) 0.031(2) 0.029(2) -0.007(2) -0.005(2) -0.001(2)
C(46) 0.017(2) 0.034(2) 0.019(2) -0.007(2) -0.0063(19) -0.000(2)
C(47) 0.037(3) 0.030(3) 0.016(2) -0.007(2) 0.002(2) 0.006(2)
C(48) 0.026(2) 0.024(2) 0.023(2) -0.007(2) -0.001(2) 0.006(2)
O(1) 0.0144(18) 0.0149(17) 0.042(2) -0.0073(14) -0.0065(15) 0.0056(15)
O(2) 0.0147(17) 0.0155(16) 0.0210(15) -0.0058(14) -0.0021(13) 0.0056(13)
O(3) 0.0146(17) 0.0149(16) 0.0316(17) -0.0078(14) -0.0019(13) -0.0042(14)
O(4) 0.0109(17) 0.0182(17) 0.0293(17) -0.0060(13) -0.0033(13) 0.0033(14)
O(5) 0.0144(17) 0.0151(16) 0.0260(16) -0.0083(14) -0.0085(13) 0.0033(13)
O(6) 0.0121(17) 0.0139(16) 0.0265(16) -0.0039(13) -0.0046(13) 0.0027(13)
C(139) 0.020(2) 0.014(2) 0.039(2) -0.010(2) -0.008(2) 0.006(2)
C(140) 0.024(2) 0.016(2) 0.035(2) -0.011(2) -0.008(2) -0.002(2)
C(141) 0.013(2) 0.015(2) 0.031(2) -0.0034(19) 0.0054(19) -0.004(2)
C(142) 0.010(2) 0.014(2) 0.032(2) -0.0035(18) -0.0030(19) 0.001(2)
C(143) 0.011(2) 0.016(2) 0.036(2) -0.0068(19) -0.005(2) 0.005(2)
C(144) 0.021(2) 0.023(2) 0.018(2) -0.014(2) 0.0022(18) 0.0013(19)
C(145) 0.020(2) 0.023(2) 0.031(2) -0.012(2) -0.010(2) 0.009(2)
C(146) 0.015(2) 0.016(2) 0.036(2) -0.0071(19) -0.007(2) 0.001(2)
C(147) 0.015(2) 0.018(2) 0.021(2) -0.0031(19) -0.0070(18) 0.0018(19)
C(148) 0.017(2) 0.018(2) 0.021(2) -0.006(2) -0.0079(18) -0.0003(19)
C(149) 0.013(2) 0.018(2) 0.025(2) -0.0045(19) -0.0031(19) -0.0056(19)
C(150) 0.016(2) 0.019(2) 0.027(2) -0.009(2) 0.0017(19) -0.001(2)
O(7) 0.027(2) 0.027(2) 0.047(2) -0.0129(17) -0.0070(17) -0.0087(18)
O(8) 0.027(2) 0.0209(18) 0.0340(19) -0.0115(16) -0.0060(15) 0.0007(15)
O(9) 0.022(2) 0.0219(19) 0.036(2) -0.0094(16) 0.0002(16) -0.0022(16)
O(10) 0.033(2) 0.0228(19) 0.0344(19) -0.0176(17) 0.0009(16) -0.0025(16)
O(11) 0.0230(19) 0.0191(18) 0.0244(16) 0.0031(15) -0.0012(14) 0.0071(14)
O(30) 0.035(2) 0.033(2) 0.056(2) -0.012(2) -0.016(2) 0.005(2)
C(121) 0.029(3) 0.027(2) 0.040(3) -0.011(2) -0.006(2) -0.008(2)
C(122) 0.026(3) 0.028(3) 0.045(3) -0.009(2) 0.006(2) -0.012(2)
C(123) 0.027(3) 0.029(3) 0.041(3) -0.016(2) 0.006(2) 0.005(2)
C(124) 0.028(3) 0.036(3) 0.046(3) -0.021(2) 0.005(2) -0.009(2)
C(125) 0.043(3) 0.014(2) 0.031(2) -0.013(2) 0.000(2) -0.001(2)
C(126) 0.035(3) 0.025(2) 0.024(2) -0.010(2) 0.001(2) -0.002(2)
C(127) 0.020(3) 0.035(3) 0.077(4) -0.006(2) -0.012(3) 0.014(3)
C(128) 0.019(2) 0.026(2) 0.051(3) 0.000(2) 0.001(2) 0.007(2)
C(129) 0.027(3) 0.047(3) 0.043(3) -0.023(2) 0.001(2) -0.007(2)
C(130) 0.033(3) 0.037(3) 0.087(5) -0.009(2) -0.029(3) -0.014(3)
C(131) 0.031(3) 0.018(2) 0.035(2) -0.016(2) 0.006(2) -0.003(2)
C(132) 0.034(3) 0.020(2) 0.028(2) -0.014(2) -0.007(2) 0.004(2)
O(12) 0.0156(18) 0.0216(18) 0.040(2) -0.0087(15) 0.0025(15) -0.0081(16)
O(13) 0.0153(19) 0.0142(17) 0.048(2) -0.0061(15) -0.0011(16) -0.0021(16)
O(14) 0.0161(18) 0.0202(17) 0.0178(15) -0.0057(14) -0.0010(12) 0.0031(13)
O(15) 0.0146(17) 0.0197(17) 0.0253(16) -0.0085(14) -0.0007(13) 0.0014(14)
O(16) 0.0150(18) 0.0202(17) 0.0265(17) -0.0082(14) -0.0072(14) 0.0013(14)
O(17) 0.0151(18) 0.0203(18) 0.0380(19) -0.0088(15) -0.0031(15) 0.0020(15)
C(61) 0.027(2) 0.023(2) 0.026(2) -0.016(2) -0.009(2) 0.010(2)
C(62) 0.024(2) 0.010(2) 0.038(2) -0.007(2) -0.005(2) 0.001(2)
C(63) 0.017(2) 0.016(2) 0.025(2) -0.005(2) -0.0034(19) 0.0060(19)
C(64) 0.016(2) 0.023(2) 0.024(2) -0.010(2) -0.0084(19) 0.008(2)
C(65) 0.019(2) 0.026(2) 0.030(2) -0.016(2) -0.010(2) 0.006(2)
C(66) 0.011(2) 0.023(2) 0.029(2) -0.007(2) -0.0003(19) -0.000(2)
C(67) 0.021(2) 0.019(2) 0.047(3) -0.012(2) -0.006(2) 0.002(2)
C(68) 0.020(2) 0.020(2) 0.050(3) -0.009(2) -0.005(2) -0.007(2)
C(69) 0.017(2) 0.018(2) 0.030(2) -0.005(2) -0.0013(19) -0.005(2)
C(70) 0.017(2) 0.021(2) 0.039(2) -0.007(2) -0.002(2) -0.002(2)
C(71) 0.016(2) 0.026(2) 0.025(2) -0.011(2) 0.0025(19) -0.001(2)
C(72) 0.016(2) 0.021(2) 0.028(2) -0.010(2) -0.0007(19) 0.001(2)
O(18) 0.0189(18) 0.0199(17) 0.0258(16) -0.0086(15) 0.0022(13) -0.0008(14)
O(19) 0.0171(18) 0.0221(18) 0.0279(17) -0.0073(15) -0.0037(14) 0.0017(14)
O(20) 0.0160(17) 0.0171(17) 0.0261(16) -0.0052(14) -0.0021(13) -0.0008(14)
O(21) 0.0255(19) 0.0166(17) 0.0195(15) -0.0045(15) -0.0006(13) -0.0050(13)
O(22) 0.026(2) 0.0173(17) 0.0269(17) -0.0099(15) -0.0071(14) 0.0016(14)
O(29) 0.031(2) 0.0230(18) 0.0165(15) -0.0146(16) -0.0034(13) 0.0052(14)
C(151) 0.025(2) 0.017(2) 0.035(2) -0.005(2) -0.003(2) 0.003(2)
C(152) 0.024(2) 0.024(2) 0.031(2) -0.010(2) -0.003(2) 0.003(2)
C(153) 0.013(2) 0.022(2) 0.030(2) -0.002(2) -0.0001(19) 0.005(2)
C(154) 0.018(2) 0.031(2) 0.024(2) -0.008(2) -0.0088(19) 0.007(2)
C(155) 0.029(2) 0.023(2) 0.033(2) -0.015(2) 0.001(2) 0.001(2)
C(156) 0.026(2) 0.022(2) 0.028(2) -0.014(2) 0.001(2) 0.007(2)
C(157) 0.038(3) 0.018(2) 0.013(2) -0.009(2) -0.0059(19) 0.0039(18)
C(158) 0.027(2) 0.021(2) 0.021(2) -0.006(2) -0.0041(19) 0.001(2)
C(159) 0.029(2) 0.025(2) 0.023(2) -0.014(2) -0.005(2) -0.004(2)
C(160) 0.034(3) 0.019(2) 0.017(2) -0.013(2) -0.0006(19) -0.0039(19)
C(171) 0.020(2) 0.030(2) 0.044(3) -0.015(2) 0.007(2) -0.003(2)
C(172) 0.020(2) 0.033(3) 0.035(2) -0.016(2) -0.003(2) 0.002(2)
O(23) 0.0220(19) 0.0200(18) 0.0237(16) -0.0061(15) -0.0025(14) -0.0014(14)
O(24) 0.0238(19) 0.0189(17) 0.0274(17) -0.0095(15) -0.0071(14) 0.0029(14)
O(25) 0.0261(19) 0.0221(18) 0.0159(14) -0.0096(15) -0.0030(13) 0.0054(13)
O(26) 0.0198(18) 0.0239(18) 0.0248(16) -0.0113(15) -0.0004(14) 0.0013(15)
O(27) 0.0182(18) 0.028(2) 0.0277(17) -0.0105(16) -0.0049(14) -0.0015(15)
O(28) 0.0152(17) 0.0182(17) 0.0276(17) -0.0021(14) -0.0031(13) -0.0032(14)
C(49) 0.020(2) 0.029(2) 0.029(2) -0.010(2) -0.005(2) 0.007(2)
C(50) 0.021(2) 0.025(2) 0.035(2) -0.005(2) -0.003(2) 0.004(2)
C(51) 0.027(2) 0.017(2) 0.028(2) -0.008(2) -0.000(2) -0.000(2)
C(52) 0.026(2) 0.015(2) 0.032(2) -0.004(2) -0.004(2) -0.001(2)
C(53) 0.035(3) 0.024(2) 0.024(2) -0.020(2) 0.004(2) -0.007(2)
C(54) 0.029(2) 0.029(2) 0.023(2) -0.018(2) -0.000(2) -0.006(2)
C(55) 0.029(2) 0.024(2) 0.019(2) -0.009(2) -0.004(2) -0.000(2)
C(56) 0.031(2) 0.020(2) 0.019(2) -0.003(2) -0.005(2) 0.004(2)
C(57) 0.037(3) 0.016(2) 0.027(2) -0.013(2) -0.001(2) 0.006(2)
C(58) 0.034(3) 0.026(2) 0.029(2) -0.018(2) -0.001(2) 0.003(2)
C(59) 0.027(2) 0.035(3) 0.034(2) -0.022(2) 0.005(2) -0.003(2)
C(60) 0.013(2) 0.036(3) 0.039(2) -0.011(2) 0.004(2) -0.007(2)
O(31) 0.026(2) 0.028(2) 0.0292(17) -0.0104(17) -0.0099(15) 0.0035(16)
O(32) 0.022(2) 0.0255(19) 0.0344(19) -0.0097(16) 0.0028(15) -0.0077(16)
O(33) 0.0228(19) 0.0241(19) 0.0308(18) -0.0104(16) -0.0015(15) -0.0019(15)
O(34) 0.034(2) 0.028(2) 0.0204(16) -0.0176(17) -0.0018(15) -0.0042(15)
O(35) 0.0202(19) 0.031(2) 0.0269(17) -0.0085(16) -0.0033(14) 0.0046(16)
O(36) 0.032(2) 0.0250(19) 0.0240(17) -0.0101(16) -0.0085(15) 0.0058(15)
C(109) 0.037(3) 0.036(3) 0.027(2) -0.017(2) 0.005(2) 0.006(2)
C(110) 0.033(3) 0.046(3) 0.027(2) -0.023(2) 0.004(2) 0.006(2)
C(111) 0.026(3) 0.044(3) 0.022(2) -0.012(2) -0.007(2) -0.002(2)
C(112) 0.033(3) 0.038(3) 0.017(2) -0.013(2) -0.007(2) -0.004(2)
C(113) 0.041(3) 0.026(2) 0.031(2) -0.017(2) -0.010(2) 0.012(2)
C(114) 0.032(3) 0.022(2) 0.039(2) -0.010(2) -0.009(2) 0.002(2)
C(115) 0.019(2) 0.022(2) 0.035(2) -0.001(2) -0.013(2) 0.001(2)
C(116) 0.015(2) 0.031(3) 0.034(2) -0.000(2) -0.001(2) -0.013(2)
C(117) 0.024(2) 0.034(3) 0.023(2) -0.013(2) 0.001(2) 0.003(2)
C(118) 0.021(2) 0.031(2) 0.032(2) -0.016(2) -0.002(2) 0.004(2)
C(119) 0.039(3) 0.025(2) 0.038(2) -0.016(2) -0.001(2) -0.002(2)
C(120) 0.034(3) 0.027(2) 0.034(2) -0.018(2) -0.003(2) -0.006(2)
O(37) 0.053(3) 0.041(2) 0.067(3) -0.028(2) -0.017(2) 0.002(2)
O(38) 0.033(2) 0.045(2) 0.077(3) -0.014(2) -0.016(2) -0.016(2)
O(39) 0.096(5) 0.124(6) 0.202(8) -0.076(5) -0.107(6) 0.137(6)
O(40) 0.060(4) 0.057(4) 0.341(14) -0.044(4) -0.009(6) 0.049(6)
O(41) 0.046(3) 0.050(3) 0.066(3) -0.028(2) 0.008(2) -0.014(2)
O(42) 0.045(2) 0.033(2) 0.032(2) -0.016(2) -0.0022(18) -0.0043(18)
C(91) 0.095(7) 0.068(5) 0.074(5) -0.060(5) -0.034(5) 0.049(4)
C(92) 0.105(7) 0.044(4) 0.040(3) -0.038(4) -0.021(4) 0.003(3)
C(93) 0.046(5) 0.090(7) 0.103(7) -0.011(5) -0.040(5) 0.033(6)
C(94) 0.068(6) 0.152(11) 0.075(6) -0.060(7) -0.042(5) 0.025(6)
C(95) 0.079(8) 0.091(9) 0.279(19) -0.074(8) 0.018(10) 0.004(10)
C(96) 0.039(4) 0.081(6) 0.134(8) -0.036(4) 0.006(4) -0.053(6)
C(97) 0.058(4) 0.040(3) 0.038(3) -0.029(3) 0.004(3) 0.002(2)
C(98) 0.070(5) 0.024(3) 0.027(2) -0.014(3) -0.004(2) -0.003(2)
C(100) 0.077(6) 0.061(5) 0.065(4) -0.055(4) -0.007(4) 0.003(4)
C(101) 0.051(5) 0.062(6) 0.154(10) -0.039(5) 0.014(6) 0.018(6)
C(102) 0.027(3) 0.074(5) 0.058(4) -0.021(3) 0.011(3) -0.030(4)
C(103) 0.022(3) 0.038(3) 0.069(4) -0.002(2) -0.017(3) -0.009(3)
O(43) 0.033(2) 0.047(2) 0.0302(18) -0.026(2) -0.0094(16) 0.0026(18)
O(44) 0.022(2) 0.047(2) 0.048(2) -0.0054(19) -0.0036(18) -0.020(2)
O(45) 0.033(2) 0.033(2) 0.0316(19) -0.0106(18) -0.0075(16) -0.0094(17)
O(46) 0.025(2) 0.055(2) 0.0238(18) -0.015(2) -0.0043(16) 0.0059(18)
O(47) 0.054(3) 0.039(2) 0.048(2) -0.028(2) -0.029(2) 0.022(2)
O(48) 0.059(3) 0.023(2) 0.053(2) -0.003(2) -0.035(2) -0.006(2)
C(79) 0.068(5) 0.033(3) 0.054(4) 0.009(3) -0.042(3) -0.010(3)
C(80) 0.035(3) 0.051(4) 0.053(4) 0.012(3) -0.022(3) -0.031(3)
C(81) 0.018(3) 0.095(6) 0.036(3) -0.016(3) 0.008(2) -0.014(3)
C(82) 0.029(3) 0.064(4) 0.039(3) -0.027(3) -0.001(2) -0.003(3)
C(83) 0.044(3) 0.028(3) 0.052(3) -0.021(2) -0.018(2) 0.001(2)
C(84) 0.035(3) 0.027(3) 0.051(3) -0.013(2) -0.011(2) -0.010(2)
C(85) 0.036(3) 0.037(3) 0.028(2) -0.005(2) -0.013(2) -0.010(2)
C(86) 0.033(3) 0.046(3) 0.026(2) -0.007(2) -0.010(2) 0.001(2)
C(87) 0.051(4) 0.070(5) 0.039(3) -0.040(4) -0.022(3) 0.038(3)
C(88) 0.047(4) 0.084(6) 0.030(3) -0.035(4) -0.005(2) 0.019(3)
C(89) 0.090(6) 0.039(3) 0.066(4) -0.041(4) -0.056(4) 0.027(3)
C(90) 0.119(7) 0.024(3) 0.066(4) -0.028(4) -0.057(5) 0.009(3)
N(1) 0.0116(19) 0.0159(19) 0.0140(16) -0.0061(15) -0.0014(14) -0.0010(15)
N(2) 0.0127(19) 0.0155(19) 0.0203(18) -0.0056(16) 0.0010(14) 0.0010(15)
C(73) 0.028(2) 0.017(2) 0.020(2) -0.014(2) -0.0038(19) 0.0035(19)
C(74) 0.012(2) 0.014(2) 0.0168(19) -0.0044(18) -0.0043(16) 0.0001(17)
C(75) 0.018(2) 0.029(2) 0.024(2) -0.012(2) -0.0038(19) -0.004(2)
C(76) 0.013(2) 0.026(2) 0.023(2) -0.005(2) -0.0026(18) -0.005(2)
C(77) 0.017(2) 0.017(2) 0.022(2) -0.0063(19) -0.0011(18) 0.0029(19)
C(78) 0.015(2) 0.019(2) 0.0127(18) -0.0088(19) -0.0006(16) -0.0001(17)
N(3) 0.0118(19) 0.0119(17) 0.0150(17) -0.0041(15) -0.0024(14) 0.0011(14)
N(4) 0.0110(18) 0.0173(19) 0.0148(16) -0.0056(15) 0.0041(13) -0.0031(15)
C(161) 0.019(2) 0.015(2) 0.0146(19) -0.0035(19) 0.0002(17) -0.0006(17)
C(162) 0.014(2) 0.030(2) 0.024(2) -0.008(2) -0.0041(18) 0.000(2)
C(163) 0.021(2) 0.032(2) 0.019(2) -0.015(2) -0.0043(18) -0.003(2)
C(164) 0.021(2) 0.019(2) 0.018(2) -0.011(2) 0.0019(17) -0.0052(18)
C(165) 0.019(2) 0.014(2) 0.0144(19) -0.0081(18) -0.0021(17) 0.0028(17)
C(166) 0.014(2) 0.013(2) 0.0138(18) -0.0066(17) -0.0033(16) 0.0001(16)
N(5) 0.021(2) 0.021(2) 0.0217(18) -0.0084(18) -0.0026(16) -0.0058(17)
N(6) 0.019(2) 0.020(2) 0.0136(17) -0.0111(17) -0.0035(15) 0.0010(15)
C(133) 0.015(2) 0.072(4) 0.029(2) -0.018(2) -0.001(2) 0.001(2)
C(134) 0.030(3) 0.055(4) 0.027(2) 0.006(3) -0.007(2) -0.011(2)
C(135) 0.042(3) 0.016(2) 0.035(2) 0.003(2) -0.021(2) -0.002(2)
C(136) 0.026(2) 0.023(2) 0.021(2) -0.015(2) -0.0077(19) 0.003(2)
C(137) 0.019(2) 0.015(2) 0.0155(19) -0.0053(19) -0.0041(17) -0.0001(17)
C(138) 0.027(2) 0.032(2) 0.024(2) -0.018(2) -0.010(2) 0.008(2)
N(7) 0.018(2) 0.021(2) 0.0221(19) -0.0093(18) 0.0006(16) -0.0042(17)
N(8) 0.019(2) 0.020(2) 0.0231(19) -0.0066(17) -0.0100(16) 0.0048(17)
C(99) 0.022(2) 0.014(2) 0.026(2) -0.003(2) -0.008(2) 0.0011(19)
C(104) 0.025(2) 0.024(2) 0.025(2) -0.004(2) -0.006(2) -0.006(2)
C(105) 0.022(2) 0.034(3) 0.023(2) -0.011(2) -0.005(2) 0.000(2)
C(106) 0.029(2) 0.032(2) 0.018(2) -0.021(2) -0.006(2) 0.007(2)
C(107) 0.020(2) 0.016(2) 0.020(2) -0.0063(19) -0.0073(18) -0.0022(18)
C(108) 0.016(2) 0.020(2) 0.022(2) -0.0073(19) -0.0080(18) 0.0009(19)
N(9) 0.048(3) 0.047(3) 0.060(3) -0.015(3) -0.004(2) -0.024(3)
C(167) 0.030(3) 0.032(2) 0.015(2) -0.013(2) -0.003(2) -0.001(2)
C(168) 0.028(3) 0.032(3) 0.023(2) 0.003(2) -0.012(2) -0.007(2)
N(10) 0.045(3) 0.040(3) 0.034(2) -0.010(2) -0.004(2) -0.010(2)
C(169) 0.030(3) 0.050(4) 0.061(4) -0.014(3) 0.005(2) -0.034(3)
C(170) 0.024(3) 0.032(3) 0.029(2) 0.005(2) -0.006(2) -0.010(2)

loop_
_atom_type_symbol
_atom_type_description
_atom_type_scat_dispersion_real
_atom_type_scat_dispersion_imag
_atom_type_scat_source
C C 0.003 0.002
;
International Tables for Crystallography
(1992, Vol. C, Tables 4.2.6.8 and 6.1.1.4)
;
H H 0.000 0.000
;
International Tables for Crystallography
(1992, Vol. C, Table 6.1.1.4)
;
O O 0.011 0.006
;
International Tables for Crystallography
(1992, Vol. C, Tables 4.2.6.8 and 6.1.1.4)
;
N N 0.006 0.003
;
International Tables for Crystallography
(1992, Vol. C, Tables 4.2.6.8 and 6.1.1.4)
;
Ni Ni 0.339 1.112
;
International Tables for Crystallography
(1992, Vol. C, Tables 4.2.6.8 and 6.1.1.4)
;
S S 0.125 0.123
;
International Tables for Crystallography
(1992, Vol. C, Tables 4.2.6.8 and 6.1.1.4)
;

loop_
_geom_angle_atom_site_label_1
_geom_angle_atom_site_label_2
_geom_angle_atom_site_label_3
_geom_angle
_geom_angle_publ_flag
_geom_angle_site_symmetry_1
_geom_angle_site_symmetry_2
_geom_angle_site_symmetry_3
S(1) Ni(1) S(5) 92.97(4) yes . . .
S(1) Ni(1) S(6) 174.87(7) yes . . .
S(1) Ni(1) S(10) 88.22(4) yes . . .
S(5) Ni(1) S(6) 85.50(4) yes . . .
S(5) Ni(1) S(10) 177.51(7) yes . . .
S(6) Ni(1) S(10) 93.50(4) yes . . .
Ni(1) S(1) C(1) 102.38(16) yes . . .
C(1) S(2) C(2) 97.0(2) yes . . .
C(2) S(4) C(3) 96.7(2) yes . . .
Ni(1) S(5) C(3) 102.15(16) yes . . .
Ni(1) S(6) C(4) 101.83(16) yes . . .
C(4) S(7) C(5) 97.5(2) yes . . .
C(5) S(9) C(6) 98.0(2) yes . . .
Ni(1) S(10) C(6) 102.24(15) yes . . .
S(1) C(1) S(2) 123.5(2) yes . . .
S(1) C(1) C(3) 119.7(3) yes . . .
S(2) C(1) C(3) 116.7(3) yes . . .
S(2) C(2) S(3) 123.8(3) yes . . .
S(2) C(2) S(4) 113.9(3) yes . . .
S(3) C(2) S(4) 122.3(3) yes . . .
S(4) C(3) S(5) 121.9(2) yes . . .
S(4) C(3) C(1) 115.6(3) yes . . .
S(5) C(3) C(1) 122.4(3) yes . . .
S(6) C(4) S(7) 122.4(2) yes . . .
S(6) C(4) C(6) 122.3(3) yes . . .
S(7) C(4) C(6) 115.3(3) yes . . .
S(7) C(5) S(8) 123.0(3) yes . . .
S(7) C(5) S(9) 113.0(2) yes . . .
S(8) C(5) S(9) 124.0(2) yes . . .
S(9) C(6) S(10) 123.7(2) yes . . .
S(9) C(6) C(4) 116.1(3) yes . . .
S(10) C(6) C(4) 120.2(3) yes . . .
S(11) Ni(2) S(15) 93.50(4) yes . . .
S(11) Ni(2) S(16) 178.21(7) yes . . .
S(11) Ni(2) S(20) 86.12(4) yes . . .
S(15) Ni(2) S(16) 86.98(4) yes . . .
S(15) Ni(2) S(20) 179.05(7) yes . . .
S(16) Ni(2) S(20) 93.43(4) yes . . .
Ni(2) S(11) C(7) 101.52(16) yes . . .
C(7) S(12) C(8) 97.3(2) yes . . .
C(8) S(14) C(9) 97.4(2) yes . . .
Ni(2) S(15) C(9) 101.62(15) yes . . .
Ni(2) S(16) C(10) 101.50(15) yes . . .
C(10) S(17) C(11) 97.5(2) yes . . .
C(11) S(19) C(12) 97.3(2) yes . . .
Ni(2) S(20) C(12) 102.07(15) yes . . .
S(11) C(7) S(12) 121.9(2) yes . . .
S(11) C(7) C(9) 122.3(3) yes . . .
S(12) C(7) C(9) 115.7(3) yes . . .
S(12) C(8) S(13) 123.2(2) yes . . .
S(12) C(8) S(14) 113.5(2) yes . . .
S(13) C(8) S(14) 123.3(2) yes . . .
S(14) C(9) S(15) 122.9(2) yes . . .
S(14) C(9) C(7) 116.0(3) yes . . .
S(15) C(9) C(7) 121.1(3) yes . . .
S(16) C(10) S(17) 122.4(2) yes . . .
S(16) C(10) C(12) 121.9(3) yes . . .
S(17) C(10) C(12) 115.6(3) yes . . .
S(17) C(11) S(18) 123.8(2) yes . . .
S(17) C(11) S(19) 113.2(2) yes . . .
S(18) C(11) S(19) 123.0(2) yes . . .
S(19) C(12) S(20) 122.4(2) yes . . .
S(19) C(12) C(10) 116.3(3) yes . . .
S(20) C(12) C(10) 121.1(3) yes . . .
S(21) Ni(3) S(25) 93.39(6) yes . . .
S(21) Ni(3) S(26) 176.42(5) yes . . .
S(21) Ni(3) S(30) 86.73(6) yes . . .
S(25) Ni(3) S(26) 86.34(6) yes . . .
S(25) Ni(3) S(30) 179.85(6) yes . . .
S(26) Ni(3) S(30) 93.53(6) yes . . .
Ni(3) S(21) C(13) 102.3(2) yes . . .
C(13) S(22) C(14) 97.1(3) yes . . .
C(14) S(24) C(15) 97.5(3) yes . . .
Ni(3) S(25) C(15) 101.8(2) yes . . .
Ni(3) S(26) C(16) 101.6(2) yes . . .
C(16) S(27) C(17) 97.3(3) yes . . .
C(17) S(29) C(18) 97.8(3) yes . . .
Ni(3) S(30) C(18) 102.1(2) yes . . .
S(21) C(13) S(22) 123.5(4) yes . . .
S(21) C(13) C(15) 120.2(4) yes . . .
S(22) C(13) C(15) 116.3(4) yes . . .
S(22) C(14) S(23) 123.9(4) yes . . .
S(22) C(14) S(24) 113.7(3) yes . . .
S(23) C(14) S(24) 122.3(4) yes . . .
S(24) C(15) S(25) 122.3(4) yes . . .
S(24) C(15) C(13) 115.4(4) yes . . .
S(25) C(15) C(13) 122.3(4) yes . . .
S(26) C(16) S(27) 122.8(4) yes . . .
S(26) C(16) C(18) 121.0(3) yes . . .
S(27) C(16) C(18) 116.2(4) yes . . .
S(27) C(17) S(28) 122.7(4) yes . . .
S(27) C(17) S(29) 113.3(3) yes . . .
S(28) C(17) S(29) 124.1(4) yes . . .
S(29) C(18) S(30) 123.4(4) yes . . .
S(29) C(18) C(16) 115.4(4) yes . . .
S(30) C(18) C(16) 121.2(4) yes . . .
S(31) Ni(4) S(35) 93.29(4) yes . . .
S(31) Ni(4) S(36) 176.98(7) yes . . .
S(31) Ni(4) S(40) 87.15(4) yes . . .
S(35) Ni(4) S(36) 86.06(4) yes . . .
S(35) Ni(4) S(40) 178.60(7) yes . . .
S(36) Ni(4) S(40) 93.57(4) yes . . .
Ni(4) S(31) C(19) 102.23(15) yes . . .
C(19) S(32) C(20) 97.5(2) yes . . .
C(20) S(34) C(21) 97.5(2) yes . . .
Ni(4) S(35) C(21) 102.40(15) yes . . .
Ni(4) S(36) C(22) 101.74(15) yes . . .
C(22) S(37) C(23) 97.5(2) yes . . .
C(23) S(39) C(24) 97.3(2) yes . . .
Ni(4) S(40) C(24) 101.39(14) yes . . .
S(31) C(19) S(32) 123.7(2) yes . . .
S(31) C(19) C(21) 120.9(3) yes . . .
S(32) C(19) C(21) 115.4(3) yes . . .
S(32) C(20) S(33) 123.5(2) yes . . .
S(32) C(20) S(34) 113.5(2) yes . . .
S(33) C(20) S(34) 123.0(2) yes . . .
S(34) C(21) S(35) 122.9(2) yes . . .
S(34) C(21) C(19) 116.0(3) yes . . .
S(35) C(21) C(19) 121.1(3) yes . . .
S(36) C(22) S(37) 122.4(2) yes . . .
S(36) C(22) C(24) 121.9(3) yes . . .
S(37) C(22) C(24) 115.6(3) yes . . .
S(37) C(23) S(38) 124.4(2) yes . . .
S(37) C(23) S(39) 112.8(2) yes . . .
S(38) C(23) S(39) 122.8(2) yes . . .
S(39) C(24) S(40) 121.8(2) yes . . .
S(39) C(24) C(22) 116.8(3) yes . . .
S(40) C(24) C(22) 121.4(3) yes . . .
S(41) Ni(5) S(45) 93.15(4) yes . . .
S(41) Ni(5) S(46) 174.03(7) yes . . .
S(41) Ni(5) S(50) 85.76(4) yes . . .
S(45) Ni(5) S(46) 88.87(4) yes . . .
S(45) Ni(5) S(50) 175.47(7) yes . . .
S(46) Ni(5) S(50) 92.65(4) yes . . .
Ni(5) S(41) C(25) 102.02(15) yes . . .
C(25) S(42) C(26) 97.7(2) yes . . .
C(26) S(44) C(27) 98.1(2) yes . . .
Ni(5) S(45) C(27) 101.79(14) yes . . .
Ni(5) S(46) C(28) 102.11(16) yes . . .
C(28) S(47) C(29) 97.7(2) yes . . .
C(29) S(49) C(30) 97.5(2) yes . . .
Ni(5) S(50) C(30) 102.91(15) yes . . .
S(41) C(25) S(42) 122.8(2) yes . . .
S(41) C(25) C(27) 121.1(3) yes . . .
S(42) C(25) C(27) 116.1(3) yes . . .
S(42) C(26) S(43) 123.3(2) yes . . .
S(42) C(26) S(44) 112.7(2) yes . . .
S(43) C(26) S(44) 123.9(2) yes . . .
S(44) C(27) S(45) 122.8(2) yes . . .
S(44) C(27) C(25) 115.3(3) yes . . .
S(45) C(27) C(25) 121.9(3) yes . . .
S(46) C(28) S(47) 123.4(2) yes . . .
S(46) C(28) C(30) 121.2(3) yes . . .
S(47) C(28) C(30) 115.2(3) yes . . .
S(47) C(29) S(48) 124.0(3) yes . . .
S(47) C(29) S(49) 112.8(2) yes . . .
S(48) C(29) S(49) 123.1(2) yes . . .
S(49) C(30) S(50) 122.4(2) yes . . .
S(49) C(30) C(28) 116.6(3) yes . . .
S(50) C(30) C(28) 120.9(3) yes . . .
S(51) Ni(6) S(55) 93.80(6) yes . . .
S(51) Ni(6) S(56) 177.86(5) yes . . .
S(51) Ni(6) S(60) 85.80(6) yes . . .
S(55) Ni(6) S(56) 86.99(6) yes . . .
S(55) Ni(6) S(60) 178.81(5) yes . . .
S(56) Ni(6) S(60) 93.37(6) yes . . .
Ni(6) S(51) C(31) 101.3(2) yes . . .
C(31) S(52) C(32) 97.3(3) yes . . .
C(32) S(54) C(33) 97.5(3) yes . . .
Ni(6) S(55) C(33) 101.6(2) yes . . .
Ni(6) S(56) C(34) 102.2(2) yes . . .
C(34) S(57) C(35) 97.2(3) yes . . .
C(35) S(59) C(36) 97.5(3) yes . . .
Ni(6) S(60) C(36) 102.4(2) yes . . .
S(51) C(31) S(52) 122.3(4) yes . . .
S(51) C(31) C(33) 122.9(4) yes . . .
S(52) C(31) C(33) 114.8(4) yes . . .
S(52) C(32) S(53) 122.2(4) yes . . .
S(52) C(32) S(54) 113.3(2) yes . . .
S(53) C(32) S(54) 124.4(4) yes . . .
S(54) C(33) S(55) 123.0(4) yes . . .
S(54) C(33) C(31) 117.1(4) yes . . .
S(55) C(33) C(31) 119.9(4) yes . . .
S(56) C(34) S(57) 123.3(4) yes . . .
S(56) C(34) C(36) 120.9(4) yes . . .
S(57) C(34) C(36) 115.8(4) yes . . .
S(57) C(35) S(58) 124.9(4) yes . . .
S(57) C(35) S(59) 113.1(3) yes . . .
S(58) C(35) S(59) 122.0(4) yes . . .
S(59) C(36) S(60) 122.4(4) yes . . .
S(59) C(36) C(34) 116.4(4) yes . . .
S(60) C(36) C(34) 121.1(4) yes . . .
S(61) Ni(7) S(65) 93.24(6) yes . . .
S(61) Ni(7) S(66) 168.63(5) yes . . .
S(61) Ni(7) S(70) 85.93(6) yes . . .
S(65) Ni(7) S(66) 88.50(6) yes . . .
S(65) Ni(7) S(70) 175.02(6) yes . . .
S(66) Ni(7) S(70) 93.28(6) yes . . .
Ni(7) S(61) C(37) 102.4(2) yes . . .
C(37) S(62) C(38) 97.6(3) yes . . .
C(38) S(64) C(39) 97.6(3) yes . . .
Ni(7) S(65) C(39) 101.59(19) yes . . .
Ni(7) S(66) C(40) 101.6(2) yes . . .
C(40) S(67) C(41) 97.8(3) yes . . .
C(41) S(69) C(42) 98.1(3) yes . . .
Ni(7) S(70) C(42) 101.8(2) yes . . .
S(61) C(37) S(62) 123.0(4) yes . . .
S(61) C(37) C(39) 121.1(4) yes . . .
S(62) C(37) C(39) 115.8(3) yes . . .
S(62) C(38) S(63) 122.8(4) yes . . .
S(62) C(38) S(64) 112.7(3) yes . . .
S(63) C(38) S(64) 124.5(3) yes . . .
S(64) C(39) S(65) 122.5(3) yes . . .
S(64) C(39) C(37) 116.1(4) yes . . .
S(65) C(39) C(37) 121.4(3) yes . . .
S(66) C(40) S(67) 122.6(4) yes . . .
S(66) C(40) C(42) 121.5(5) yes . . .
S(67) C(40) C(42) 115.9(4) yes . . .
S(67) C(41) S(68) 124.0(4) yes . . .
S(67) C(41) S(69) 112.1(3) yes . . .
S(68) C(41) S(69) 123.8(3) yes . . .
S(69) C(42) S(70) 122.4(3) yes . . .
S(69) C(42) C(40) 116.1(5) yes . . .
S(70) C(42) C(40) 121.5(4) yes . . .
S(71) Ni(8) S(75) 93.29(6) yes . . .
S(71) Ni(8) S(76) 168.69(5) yes . . .
S(71) Ni(8) S(80) 87.47(7) yes . . .
S(75) Ni(8) S(76) 86.49(6) yes . . .
S(75) Ni(8) S(80) 175.90(5) yes . . .
S(76) Ni(8) S(80) 93.56(6) yes . . .
Ni(8) S(71) C(43) 101.8(2) yes . . .
C(43) S(72) C(44) 97.5(3) yes . . .
C(44) S(74) C(45) 97.6(3) yes . . .
Ni(8) S(75) C(45) 101.5(2) yes . . .
Ni(8) S(76) C(46) 101.9(2) yes . . .
C(46) S(77) C(47) 97.2(3) yes . . .
C(47) S(79) C(48) 97.7(3) yes . . .
Ni(8) S(80) C(48) 101.9(2) yes . . .
S(71) C(43) S(72) 122.1(4) yes . . .
S(71) C(43) C(45) 120.6(5) yes . . .
S(72) C(43) C(45) 117.3(4) yes . . .
S(72) C(44) S(73) 123.5(4) yes . . .
S(72) C(44) S(74) 112.8(3) yes . . .
S(73) C(44) S(74) 123.7(3) yes . . .
S(74) C(45) S(75) 122.5(4) yes . . .
S(74) C(45) C(43) 114.9(5) yes . . .
S(75) C(45) C(43) 122.6(4) yes . . .
S(76) C(46) S(77) 122.7(4) yes . . .
S(76) C(46) C(48) 121.7(5) yes . . .
S(77) C(46) C(48) 115.6(3) yes . . .
S(77) C(47) S(78) 123.1(5) yes . . .
S(77) C(47) S(79) 113.3(3) yes . . .
S(78) C(47) S(79) 123.6(4) yes . . .
S(79) C(48) S(80) 123.0(4) yes . . .
S(79) C(48) C(46) 115.9(4) yes . . .
S(80) C(48) C(46) 120.9(4) yes . . .
C(142) O(1) C(143) 114.7(4) yes . . .
C(144) O(2) C(145) 110.2(3) yes . . .
C(140) O(3) C(141) 111.0(3) yes . . .
C(146) O(4) C(147) 111.6(3) yes . . .
C(148) O(5) C(149) 111.1(4) yes . . .
C(139) O(6) C(150) 113.1(4) yes . . .
O(6) C(139) C(140) 108.8(4) yes . . .
O(3) C(140) C(139) 107.7(4) yes . . .
O(3) C(141) C(142) 109.3(4) yes . . .
O(1) C(142) C(141) 106.9(4) yes . . .
O(1) C(143) C(144) 106.8(4) yes . . .
O(2) C(144) C(143) 108.2(3) yes . . .
O(2) C(145) C(146) 110.3(4) yes . . .
O(4) C(146) C(145) 107.6(4) yes . . .
O(4) C(147) C(148) 108.3(3) yes . . .
O(5) C(148) C(147) 109.9(4) yes . . .
O(5) C(149) C(150) 110.1(4) yes . . .
O(6) C(150) C(149) 108.3(4) yes . . .
C(129) O(7) C(131) 114.0(5) yes . . .
C(121) O(8) C(132) 112.8(4) yes . . .
C(122) O(9) C(123) 108.6(4) yes . . .
C(124) O(10) C(125) 110.9(5) yes . . .
C(126) O(11) C(128) 113.4(4) yes . . .
C(127) O(30) C(130) 115.4(5) yes . . .
O(8) C(121) C(122) 110.0(4) yes . . .
O(9) C(122) C(121) 108.3(4) yes . . .
O(9) C(123) C(124) 110.6(4) yes . . .
O(10) C(124) C(123) 109.3(6) yes . . .
O(10) C(125) C(126) 109.3(5) yes . . .
O(11) C(126) C(125) 109.3(4) yes . . .
O(30) C(127) C(128) 108.4(6) yes . . .
O(11) C(128) C(127) 112.3(4) yes . . .
O(7) C(129) C(130) 111.3(6) yes . . .
O(30) C(130) C(129) 114.5(6) yes . . .
O(7) C(131) C(132) 108.8(5) yes . . .
O(8) C(132) C(131) 110.2(4) yes . . .
C(68) O(12) C(69) 110.7(4) yes . . .
C(70) O(13) C(71) 114.8(4) yes . . .
C(61) O(14) C(72) 111.2(3) yes . . .
C(62) O(15) C(63) 112.4(3) yes . . .
C(64) O(16) C(65) 110.9(4) yes . . .
C(66) O(17) C(67) 112.2(4) yes . . .
O(14) C(61) C(62) 108.1(4) yes . . .
O(15) C(62) C(61) 107.8(4) yes . . .
O(15) C(63) C(64) 109.0(4) yes . . .
O(16) C(64) C(63) 109.1(4) yes . . .
O(16) C(65) C(66) 109.2(4) yes . . .
O(17) C(66) C(65) 108.2(4) yes . . .
O(17) C(67) C(68) 108.9(4) yes . . .
O(12) C(68) C(67) 109.3(4) yes . . .
O(12) C(69) C(70) 108.8(4) yes . . .
O(13) C(70) C(69) 108.1(4) yes . . .
O(13) C(71) C(72) 107.9(4) yes . . .
O(14) C(72) C(71) 108.7(4) yes . . .
C(155) O(18) C(171) 112.9(4) yes . . .
C(154) O(19) C(172) 111.6(4) yes . . .
C(152) O(20) C(153) 113.9(3) yes . . .
C(151) O(21) C(160) 111.8(3) yes . . .
C(158) O(22) C(159) 112.2(4) yes . . .
C(156) O(29) C(157) 110.3(4) yes . . .
O(21) C(151) C(152) 109.4(4) yes . . .
O(20) C(152) C(151) 111.9(4) yes . . .
O(20) C(153) C(154) 110.2(4) yes . . .
O(19) C(154) C(153) 109.1(4) yes . . .
O(18) C(155) C(156) 113.8(4) yes . . .
O(29) C(156) C(155) 108.7(4) yes . . .
O(29) C(157) C(158) 109.3(4) yes . . .
O(22) C(158) C(157) 109.4(4) yes . . .
O(22) C(159) C(160) 109.0(5) yes . . .
O(21) C(160) C(159) 109.4(3) yes . . .
O(18) C(171) C(172) 109.2(4) yes . . .
O(19) C(172) C(171) 108.6(5) yes . . .
C(52) O(23) C(53) 111.4(3) yes . . .
C(54) O(24) C(55) 111.9(4) yes . . .
C(56) O(25) C(57) 111.5(4) yes . . .
C(58) O(26) C(59) 113.4(4) yes . . .
C(49) O(27) C(60) 111.9(4) yes . . .
C(50) O(28) C(51) 112.9(4) yes . . .
O(27) C(49) C(50) 108.7(4) yes . . .
O(28) C(50) C(49) 109.5(4) yes . . .
O(28) C(51) C(52) 112.4(4) yes . . .
O(23) C(52) C(51) 109.1(3) yes . . .
O(23) C(53) C(54) 109.3(4) yes . . .
O(24) C(54) C(53) 109.3(5) yes . . .
O(24) C(55) C(56) 109.1(4) yes . . .
O(25) C(56) C(55) 108.1(4) yes . . .
O(25) C(57) C(58) 108.4(4) yes . . .
O(26) C(58) C(57) 112.9(4) yes . . .
O(26) C(59) C(60) 109.4(4) yes . . .
O(27) C(60) C(59) 109.6(5) yes . . .
C(114) O(31) C(115) 113.8(4) yes . . .
C(116) O(32) C(117) 114.5(4) yes . . .
C(118) O(33) C(119) 113.8(5) yes . . .
C(112) O(34) C(120) 113.0(5) yes . . .
C(110) O(35) C(111) 112.7(4) yes . . .
C(109) O(36) C(113) 110.2(3) yes . . .
O(36) C(109) C(110) 109.5(4) yes . . .
O(35) C(110) C(109) 113.6(5) yes . . .
O(35) C(111) C(112) 109.6(4) yes . . .
O(34) C(112) C(111) 108.1(5) yes . . .
O(36) C(113) C(114) 110.4(4) yes . . .
O(31) C(114) C(113) 112.9(5) yes . . .
O(31) C(115) C(116) 108.8(4) yes . . .
O(32) C(116) C(115) 107.7(4) yes . . .
O(32) C(117) C(118) 108.0(4) yes . . .
O(33) C(118) C(117) 108.7(5) yes . . .
O(33) C(119) C(120) 113.5(4) yes . . .
O(34) C(120) C(119) 108.1(5) yes . . .
C(97) O(37) C(100) 110.3(6) yes . . .
C(94) O(38) C(96) 118.5(9) yes . . .
C(92) O(39) C(93) 114.9(8) yes . . .
C(91) O(40) C(95) 122.8(11) yes . . .
C(101) O(41) C(102) 110.9(6) yes . . .
C(98) O(42) C(103) 112.2(4) yes . . .
O(40) C(91) C(92) 118.1(10) yes . . .
O(39) C(92) C(91) 112.2(7) yes . . .
O(39) C(93) C(94) 111.8(8) yes . . .
O(38) C(94) C(93) 110.2(10) yes . . .
O(40) C(95) C(101) 112.9(14) yes . . .
O(38) C(96) C(100) 113.9(7) yes . . .
O(37) C(97) C(98) 110.5(7) yes . . .
O(42) C(98) C(97) 108.9(5) yes . . .
O(37) C(100) C(96) 111.2(8) yes . . .
O(41) C(101) C(95) 108.7(9) yes . . .
O(41) C(102) C(103) 111.8(6) yes . . .
O(42) C(103) C(102) 111.2(5) yes . . .
C(82) O(43) C(83) 112.1(5) yes . . .
C(80) O(44) C(81) 113.5(5) yes . . .
C(84) O(45) C(85) 111.8(5) yes . . .
C(86) O(46) C(88) 112.5(4) yes . . .
C(87) O(47) C(89) 111.9(5) yes . . .
C(79) O(48) C(90) 114.8(5) yes . . .
O(48) C(79) C(80) 109.4(5) yes . . .
O(44) C(80) C(79) 109.0(5) yes . . .
O(44) C(81) C(82) 108.5(5) yes . . .
O(43) C(82) C(81) 108.4(6) yes . . .
O(43) C(83) C(84) 114.4(5) yes . . .
O(45) C(84) C(83) 108.4(6) yes . . .
O(45) C(85) C(86) 109.7(5) yes . . .
O(46) C(86) C(85) 109.2(4) yes . . .
O(47) C(87) C(88) 110.6(5) yes . . .
O(46) C(88) C(87) 113.9(6) yes . . .
O(47) C(89) C(90) 108.6(5) yes . . .
O(48) C(90) C(89) 112.8(8) yes . . .
C(74) C(73) C(75) 112.5(4) yes . . .
N(1) C(74) C(73) 111.1(3) yes . . .
N(1) C(74) C(78) 108.3(4) yes . . .
C(73) C(74) C(78) 113.1(3) yes . . .
C(73) C(75) C(76) 111.1(4) yes . . .
C(75) C(76) C(77) 110.7(4) yes . . .
C(76) C(77) C(78) 112.7(4) yes . . .
N(2) C(78) C(74) 109.0(3) yes . . .
N(2) C(78) C(77) 110.5(3) yes . . .
C(74) C(78) C(77) 113.0(4) yes . . .
C(162) C(161) C(166) 113.1(4) yes . . .
C(161) C(162) C(163) 111.2(4) yes . . .
C(162) C(163) C(164) 111.0(4) yes . . .
C(163) C(164) C(165) 111.9(4) yes . . .
N(4) C(165) C(164) 110.4(4) yes . . .
N(4) C(165) C(166) 108.5(3) yes . . .
C(164) C(165) C(166) 113.1(3) yes . . .
N(3) C(166) C(161) 110.6(3) yes . . .
N(3) C(166) C(165) 108.7(3) yes . . .
C(161) C(166) C(165) 112.8(4) yes . . .
C(134) C(133) C(138) 112.0(5) yes . . .
C(133) C(134) C(135) 109.6(4) yes . . .
C(134) C(135) C(136) 113.3(5) yes . . .
N(5) C(136) C(135) 109.4(3) yes . . .
N(5) C(136) C(137) 107.8(4) yes . . .
C(135) C(136) C(137) 112.2(5) yes . . .
N(6) C(137) C(136) 108.7(4) yes . . .
N(6) C(137) C(138) 111.2(4) yes . . .
C(136) C(137) C(138) 112.8(4) yes . . .
C(133) C(138) C(137) 112.3(5) yes . . .
C(104) C(99) C(108) 113.1(5) yes . . .
C(99) C(104) C(105) 110.6(3) yes . . .
C(104) C(105) C(106) 110.3(3) yes . . .
C(105) C(106) C(107) 111.9(5) yes . . .
N(8) C(107) C(106) 111.8(3) yes . . .
N(8) C(107) C(108) 108.4(4) yes . . .
C(106) C(107) C(108) 113.8(3) yes . . .
N(7) C(108) C(99) 111.1(3) yes . . .
N(7) C(108) C(107) 109.8(4) yes . . .
C(99) C(108) C(107) 110.7(3) yes . . .
N(9) C(168) C(167) 179.3(5) yes . . .
N(10) C(170) C(169) 177.8(5) yes . . .
O(6) C(139) H(203) 109.9 no . . .
O(6) C(139) H(204) 109.9 no . . .
C(140) C(139) H(203) 109.9 no . . .
C(140) C(139) H(204) 109.9 no . . .
H(203) C(139) H(204) 108.3 no . . .
O(3) C(140) H(205) 110.2 no . . .
O(3) C(140) H(206) 110.2 no . . .
C(139) C(140) H(205) 110.2 no . . .
C(139) C(140) H(206) 110.2 no . . .
H(205) C(140) H(206) 108.5 no . . .
O(3) C(141) H(207) 109.8 no . . .
O(3) C(141) H(208) 109.8 no . . .
C(142) C(141) H(207) 109.8 no . . .
C(142) C(141) H(208) 109.8 no . . .
H(207) C(141) H(208) 108.3 no . . .
O(1) C(142) H(209) 110.4 no . . .
O(1) C(142) H(210) 110.3 no . . .
C(141) C(142) H(209) 110.4 no . . .
C(141) C(142) H(210) 110.3 no . . .
H(209) C(142) H(210) 108.6 no . . .
O(1) C(143) H(211) 110.3 no . . .
O(1) C(143) H(212) 110.3 no . . .
C(144) C(143) H(211) 110.4 no . . .
C(144) C(143) H(212) 110.4 no . . .
H(211) C(143) H(212) 108.6 no . . .
O(2) C(144) H(213) 110.1 no . . .
O(2) C(144) H(214) 110.1 no . . .
C(143) C(144) H(213) 110.1 no . . .
C(143) C(144) H(214) 110.0 no . . .
H(213) C(144) H(214) 108.4 no . . .
O(2) C(145) H(215) 109.6 no . . .
O(2) C(145) H(216) 109.6 no . . .
C(146) C(145) H(215) 109.6 no . . .
C(146) C(145) H(216) 109.6 no . . .
H(215) C(145) H(216) 108.1 no . . .
O(4) C(146) H(217) 110.2 no . . .
O(4) C(146) H(218) 110.2 no . . .
C(145) C(146) H(217) 110.2 no . . .
C(145) C(146) H(218) 110.2 no . . .
H(217) C(146) H(218) 108.5 no . . .
O(4) C(147) H(219) 110.1 no . . .
O(4) C(147) H(220) 110.0 no . . .
C(148) C(147) H(219) 110.0 no . . .
C(148) C(147) H(220) 110.0 no . . .
H(219) C(147) H(220) 108.4 no . . .
O(5) C(148) H(221) 109.7 no . . .
O(5) C(148) H(222) 109.7 no . . .
C(147) C(148) H(221) 109.7 no . . .
C(147) C(148) H(222) 109.7 no . . .
H(221) C(148) H(222) 108.2 no . . .
O(5) C(149) H(223) 109.7 no . . .
O(5) C(149) H(224) 109.6 no . . .
C(150) C(149) H(223) 109.7 no . . .
C(150) C(149) H(224) 109.6 no . . .
H(223) C(149) H(224) 108.2 no . . .
O(6) C(150) H(225) 110.0 no . . .
O(6) C(150) H(226) 110.0 no . . .
C(149) C(150) H(225) 110.0 no . . .
C(149) C(150) H(226) 110.0 no . . .
H(225) C(150) H(226) 108.4 no . . .
O(9) C(123) H(127) 109.5 no . . .
O(9) C(123) H(128) 109.5 no . . .
C(124) C(123) H(127) 109.5 no . . .
C(124) C(123) H(128) 109.5 no . . .
H(127) C(123) H(128) 108.1 no . . .
O(10) C(124) H(129) 109.8 no . . .
O(10) C(124) H(130) 109.8 no . . .
C(123) C(124) H(129) 109.8 no . . .
C(123) C(124) H(130) 109.8 no . . .
H(129) C(124) H(130) 108.2 no . . .
O(10) C(125) H(131) 109.8 no . . .
O(10) C(125) H(132) 109.8 no . . .
C(126) C(125) H(131) 109.8 no . . .
C(126) C(125) H(132) 109.8 no . . .
H(131) C(125) H(132) 108.3 no . . .
O(11) C(126) H(133) 109.8 no . . .
O(11) C(126) H(134) 109.8 no . . .
C(125) C(126) H(133) 109.8 no . . .
C(125) C(126) H(134) 109.8 no . . .
H(133) C(126) H(134) 108.3 no . . .
O(30) C(127) H(135) 110.0 no . . .
O(30) C(127) H(136) 110.0 no . . .
C(128) C(127) H(135) 110.0 no . . .
C(128) C(127) H(136) 110.0 no . . .
H(135) C(127) H(136) 108.4 no . . .
O(11) C(128) H(137) 109.1 no . . .
O(11) C(128) H(138) 109.1 no . . .
C(127) C(128) H(137) 109.1 no . . .
C(127) C(128) H(138) 109.1 no . . .
H(137) C(128) H(138) 107.9 no . . .
O(7) C(129) H(139) 109.4 no . . .
O(7) C(129) H(140) 109.4 no . . .
C(130) C(129) H(139) 109.4 no . . .
C(130) C(129) H(140) 109.4 no . . .
H(139) C(129) H(140) 108.0 no . . .
O(30) C(130) H(141) 108.6 no . . .
O(30) C(130) H(142) 108.6 no . . .
C(129) C(130) H(141) 108.6 no . . .
C(129) C(130) H(142) 108.6 no . . .
H(141) C(130) H(142) 107.6 no . . .
O(7) C(131) H(143) 109.9 no . . .
O(7) C(131) H(144) 109.9 no . . .
C(132) C(131) H(143) 109.9 no . . .
C(132) C(131) H(144) 109.9 no . . .
H(143) C(131) H(144) 108.3 no . . .
O(8) C(132) H(145) 109.6 no . . .
O(8) C(132) H(146) 109.6 no . . .
C(131) C(132) H(145) 109.6 no . . .
C(131) C(132) H(146) 109.6 no . . .
H(145) C(132) H(146) 108.2 no . . .
O(14) C(61) H(25) 110.1 no . . .
O(14) C(61) H(26) 110.1 no . . .
C(62) C(61) H(25) 110.1 no . . .
C(62) C(61) H(26) 110.1 no . . .
H(25) C(61) H(26) 108.4 no . . .
O(15) C(62) H(27) 110.2 no . . .
O(15) C(62) H(28) 110.1 no . . .
C(61) C(62) H(27) 110.2 no . . .
C(61) C(62) H(28) 110.1 no . . .
H(27) C(62) H(28) 108.5 no . . .
O(15) C(63) H(29) 109.9 no . . .
O(15) C(63) H(30) 109.9 no . . .
C(64) C(63) H(29) 109.9 no . . .
C(64) C(63) H(30) 109.9 no . . .
H(29) C(63) H(30) 108.3 no . . .
O(16) C(64) H(31) 109.9 no . . .
O(16) C(64) H(32) 109.9 no . . .
C(63) C(64) H(31) 109.9 no . . .
C(63) C(64) H(32) 109.9 no . . .
H(31) C(64) H(32) 108.3 no . . .
O(16) C(65) H(33) 109.8 no . . .
O(16) C(65) H(34) 109.8 no . . .
C(66) C(65) H(33) 109.8 no . . .
C(66) C(65) H(34) 109.8 no . . .
H(33) C(65) H(34) 108.3 no . . .
O(17) C(66) H(35) 110.0 no . . .
O(17) C(66) H(36) 110.1 no . . .
C(65) C(66) H(35) 110.1 no . . .
C(65) C(66) H(36) 110.1 no . . .
H(35) C(66) H(36) 108.4 no . . .
O(17) C(67) H(37) 109.9 no . . .
O(17) C(67) H(38) 109.9 no . . .
C(68) C(67) H(37) 109.9 no . . .
C(68) C(67) H(38) 109.9 no . . .
H(37) C(67) H(38) 108.3 no . . .
O(12) C(68) H(39) 109.8 no . . .
O(12) C(68) H(40) 109.8 no . . .
C(67) C(68) H(39) 109.8 no . . .
C(67) C(68) H(40) 109.8 no . . .
H(39) C(68) H(40) 108.3 no . . .
O(12) C(69) H(41) 109.9 no . . .
O(12) C(69) H(42) 109.9 no . . .
C(70) C(69) H(41) 109.9 no . . .
C(70) C(69) H(42) 109.9 no . . .
H(41) C(69) H(42) 108.3 no . . .
O(13) C(70) H(43) 110.1 no . . .
O(13) C(70) H(44) 110.1 no . . .
C(69) C(70) H(43) 110.1 no . . .
C(69) C(70) H(44) 110.1 no . . .
H(43) C(70) H(44) 108.4 no . . .
O(13) C(71) H(45) 110.1 no . . .
O(13) C(71) H(46) 110.1 no . . .
C(72) C(71) H(45) 110.1 no . . .
C(72) C(71) H(46) 110.1 no . . .
H(45) C(71) H(46) 108.4 no . . .
O(14) C(72) H(47) 110.0 no . . .
O(14) C(72) H(48) 109.9 no . . .
C(71) C(72) H(47) 110.0 no . . .
C(71) C(72) H(48) 109.9 no . . .
H(47) C(72) H(48) 108.3 no . . .
O(21) C(151) H(147) 109.8 no . . .
O(21) C(151) H(148) 109.8 no . . .
C(152) C(151) H(147) 109.8 no . . .
C(152) C(151) H(148) 109.8 no . . .
H(147) C(151) H(148) 108.2 no . . .
O(20) C(152) H(149) 109.2 no . . .
O(20) C(152) H(150) 109.2 no . . .
C(151) C(152) H(149) 109.2 no . . .
C(151) C(152) H(150) 109.2 no . . .
H(149) C(152) H(150) 107.9 no . . .
O(20) C(153) H(151) 109.6 no . . .
O(20) C(153) H(152) 109.6 no . . .
C(154) C(153) H(151) 109.6 no . . .
C(154) C(153) H(152) 109.6 no . . .
H(151) C(153) H(152) 108.1 no . . .
O(19) C(154) H(153) 109.8 no . . .
O(19) C(154) H(154) 109.9 no . . .
C(153) C(154) H(153) 109.9 no . . .
C(153) C(154) H(154) 109.9 no . . .
H(153) C(154) H(154) 108.3 no . . .
O(18) C(155) H(155) 108.8 no . . .
O(18) C(155) H(156) 108.8 no . . .
C(156) C(155) H(155) 108.8 no . . .
C(156) C(155) H(156) 108.8 no . . .
H(155) C(155) H(156) 107.7 no . . .
O(29) C(156) H(157) 109.9 no . . .
O(29) C(156) H(158) 109.9 no . . .
C(155) C(156) H(157) 109.9 no . . .
C(155) C(156) H(158) 109.9 no . . .
H(157) C(156) H(158) 108.3 no . . .
O(29) C(157) H(159) 109.8 no . . .
O(29) C(157) H(160) 109.8 no . . .
C(158) C(157) H(159) 109.8 no . . .
C(158) C(157) H(160) 109.8 no . . .
H(159) C(157) H(160) 108.3 no . . .
O(22) C(158) H(161) 109.8 no . . .
O(22) C(158) H(162) 109.8 no . . .
C(157) C(158) H(161) 109.8 no . . .
C(157) C(158) H(162) 109.8 no . . .
H(161) C(158) H(162) 108.2 no . . .
O(22) C(159) H(163) 109.9 no . . .
O(22) C(159) H(164) 109.9 no . . .
C(160) C(159) H(163) 109.9 no . . .
C(160) C(159) H(164) 109.9 no . . .
H(163) C(159) H(164) 108.3 no . . .
O(21) C(160) H(165) 109.8 no . . .
O(21) C(160) H(166) 109.8 no . . .
C(159) C(160) H(165) 109.8 no . . .
C(159) C(160) H(166) 109.8 no . . .
H(165) C(160) H(166) 108.2 no . . .
O(18) C(171) H(167) 109.8 no . . .
O(18) C(171) H(168) 109.8 no . . .
C(172) C(171) H(167) 109.8 no . . .
C(172) C(171) H(168) 109.8 no . . .
H(167) C(171) H(168) 108.3 no . . .
O(19) C(172) H(169) 110.0 no . . .
O(19) C(172) H(170) 110.0 no . . .
C(171) C(172) H(169) 110.0 no . . .
C(171) C(172) H(170) 110.0 no . . .
H(169) C(172) H(170) 108.3 no . . .
O(27) C(49) H(1) 109.9 no . . .
O(27) C(49) H(2) 110.0 no . . .
C(50) C(49) H(1) 110.0 no . . .
C(50) C(49) H(2) 110.0 no . . .
H(1) C(49) H(2) 108.3 no . . .
O(28) C(50) H(3) 109.8 no . . .
O(28) C(50) H(4) 109.8 no . . .
C(49) C(50) H(3) 109.8 no . . .
C(49) C(50) H(4) 109.8 no . . .
H(3) C(50) H(4) 108.2 no . . .
O(28) C(51) H(5) 109.1 no . . .
O(28) C(51) H(6) 109.1 no . . .
C(52) C(51) H(5) 109.1 no . . .
C(52) C(51) H(6) 109.1 no . . .
H(5) C(51) H(6) 107.9 no . . .
O(23) C(52) H(7) 109.9 no . . .
O(23) C(52) H(8) 109.9 no . . .
C(51) C(52) H(7) 109.8 no . . .
C(51) C(52) H(8) 109.8 no . . .
H(7) C(52) H(8) 108.3 no . . .
O(23) C(53) H(9) 109.8 no . . .
O(23) C(53) H(10) 109.8 no . . .
C(54) C(53) H(9) 109.8 no . . .
C(54) C(53) H(10) 109.8 no . . .
H(9) C(53) H(10) 108.3 no . . .
O(24) C(54) H(11) 109.8 no . . .
O(24) C(54) H(12) 109.8 no . . .
C(53) C(54) H(11) 109.8 no . . .
C(53) C(54) H(12) 109.8 no . . .
H(11) C(54) H(12) 108.3 no . . .
O(24) C(55) H(13) 109.9 no . . .
O(24) C(55) H(14) 109.9 no . . .
C(56) C(55) H(13) 109.9 no . . .
C(56) C(55) H(14) 109.9 no . . .
H(13) C(55) H(14) 108.3 no . . .
O(25) C(56) H(15) 110.1 no . . .
O(25) C(56) H(16) 110.1 no . . .
C(55) C(56) H(15) 110.1 no . . .
C(55) C(56) H(16) 110.1 no . . .
H(15) C(56) H(16) 108.4 no . . .
O(25) C(57) H(17) 110.0 no . . .
O(25) C(57) H(18) 110.0 no . . .
C(58) C(57) H(17) 110.0 no . . .
C(58) C(57) H(18) 110.0 no . . .
H(17) C(57) H(18) 108.4 no . . .
O(26) C(58) H(19) 109.0 no . . .
O(26) C(58) H(20) 109.0 no . . .
C(57) C(58) H(19) 109.0 no . . .
C(57) C(58) H(20) 109.0 no . . .
H(19) C(58) H(20) 107.8 no . . .
O(26) C(59) H(21) 109.8 no . . .
O(26) C(59) H(22) 109.8 no . . .
C(60) C(59) H(21) 109.8 no . . .
C(60) C(59) H(22) 109.8 no . . .
H(21) C(59) H(22) 108.2 no . . .
O(27) C(60) H(23) 109.8 no . . .
O(27) C(60) H(24) 109.8 no . . .
C(59) C(60) H(23) 109.7 no . . .
C(59) C(60) H(24) 109.8 no . . .
H(23) C(60) H(24) 108.2 no . . .
O(36) C(109) H(103) 109.8 no . . .
O(36) C(109) H(104) 109.8 no . . .
C(110) C(109) H(103) 109.8 no . . .
C(110) C(109) H(104) 109.8 no . . .
H(103) C(109) H(104) 108.2 no . . .
O(35) C(110) H(105) 108.8 no . . .
O(35) C(110) H(106) 108.9 no . . .
C(109) C(110) H(105) 108.8 no . . .
C(109) C(110) H(106) 108.9 no . . .
H(105) C(110) H(106) 107.7 no . . .
O(35) C(111) H(107) 109.7 no . . .
O(35) C(111) H(108) 109.7 no . . .
C(112) C(111) H(107) 109.7 no . . .
C(112) C(111) H(108) 109.7 no . . .
H(107) C(111) H(108) 108.2 no . . .
O(34) C(112) H(109) 110.1 no . . .
O(34) C(112) H(110) 110.1 no . . .
C(111) C(112) H(109) 110.1 no . . .
C(111) C(112) H(110) 110.1 no . . .
H(109) C(112) H(110) 108.4 no . . .
O(36) C(113) H(111) 109.6 no . . .
O(36) C(113) H(112) 109.6 no . . .
C(114) C(113) H(111) 109.6 no . . .
C(114) C(113) H(112) 109.6 no . . .
H(111) C(113) H(112) 108.1 no . . .
O(31) C(114) H(113) 109.0 no . . .
O(31) C(114) H(114) 109.0 no . . .
C(113) C(114) H(113) 109.0 no . . .
C(113) C(114) H(114) 109.0 no . . .
H(113) C(114) H(114) 107.8 no . . .
O(31) C(115) H(115) 109.9 no . . .
O(31) C(115) H(116) 109.9 no . . .
C(116) C(115) H(115) 109.9 no . . .
C(116) C(115) H(116) 109.9 no . . .
H(115) C(115) H(116) 108.3 no . . .
O(32) C(116) H(117) 110.2 no . . .
O(32) C(116) H(118) 110.2 no . . .
C(115) C(116) H(117) 110.2 no . . .
C(115) C(116) H(118) 110.2 no . . .
H(117) C(116) H(118) 108.5 no . . .
O(32) C(117) H(119) 110.1 no . . .
O(32) C(117) H(120) 110.1 no . . .
C(118) C(117) H(119) 110.1 no . . .
C(118) C(117) H(120) 110.1 no . . .
H(119) C(117) H(120) 108.4 no . . .
O(33) C(118) H(121) 109.9 no . . .
O(33) C(118) H(122) 110.0 no . . .
C(117) C(118) H(121) 109.9 no . . .
C(117) C(118) H(122) 110.0 no . . .
H(121) C(118) H(122) 108.3 no . . .
O(33) C(119) H(123) 108.9 no . . .
O(33) C(119) H(124) 108.9 no . . .
C(120) C(119) H(123) 108.8 no . . .
C(120) C(119) H(124) 108.8 no . . .
H(123) C(119) H(124) 107.7 no . . .
O(34) C(120) H(125) 110.1 no . . .
O(34) C(120) H(126) 110.1 no . . .
C(119) C(120) H(125) 110.1 no . . .
C(119) C(120) H(126) 110.1 no . . .
H(125) C(120) H(126) 108.4 no . . .
O(40) C(91) H(81) 107.8 no . . .
O(40) C(91) H(82) 107.8 no . . .
C(92) C(91) H(81) 107.8 no . . .
C(92) C(91) H(82) 107.8 no . . .
H(81) C(91) H(82) 107.1 no . . .
O(39) C(92) H(83) 109.2 no . . .
O(39) C(92) H(84) 109.1 no . . .
C(91) C(92) H(83) 109.2 no . . .
C(91) C(92) H(84) 109.2 no . . .
H(83) C(92) H(84) 107.9 no . . .
O(39) C(93) H(85) 109.2 no . . .
O(39) C(93) H(86) 109.3 no . . .
C(94) C(93) H(85) 109.3 no . . .
C(94) C(93) H(86) 109.3 no . . .
H(85) C(93) H(86) 107.9 no . . .
O(38) C(94) H(87) 109.6 no . . .
O(38) C(94) H(88) 109.6 no . . .
C(93) C(94) H(87) 109.6 no . . .
C(93) C(94) H(88) 109.6 no . . .
H(87) C(94) H(88) 108.1 no . . .
O(40) C(95) H(89) 109.0 no . . .
O(40) C(95) H(90) 109.0 no . . .
C(101) C(95) H(89) 109.0 no . . .
C(101) C(95) H(90) 109.0 no . . .
H(89) C(95) H(90) 107.8 no . . .
O(38) C(96) H(91) 108.8 no . . .
O(38) C(96) H(92) 108.8 no . . .
C(100) C(96) H(91) 108.8 no . . .
C(100) C(96) H(92) 108.8 no . . .
H(91) C(96) H(92) 107.7 no . . .
O(37) C(97) H(93) 109.6 no . . .
O(37) C(97) H(94) 109.6 no . . .
C(98) C(97) H(93) 109.5 no . . .
C(98) C(97) H(94) 109.6 no . . .
H(93) C(97) H(94) 108.1 no . . .
O(42) C(98) H(95) 109.9 no . . .
O(42) C(98) H(96) 109.9 no . . .
C(97) C(98) H(95) 109.9 no . . .
C(97) C(98) H(96) 109.9 no . . .
H(95) C(98) H(96) 108.3 no . . .
O(37) C(100) H(97) 109.4 no . . .
O(37) C(100) H(98) 109.4 no . . .
C(96) C(100) H(97) 109.4 no . . .
C(96) C(100) H(98) 109.4 no . . .
H(97) C(100) H(98) 108.0 no . . .
O(41) C(102) H(99) 109.3 no . . .
O(41) C(102) H(100) 109.3 no . . .
C(103) C(102) H(99) 109.3 no . . .
C(103) C(102) H(100) 109.3 no . . .
H(99) C(102) H(100) 107.9 no . . .
O(42) C(103) H(101) 109.4 no . . .
O(42) C(103) H(102) 109.4 no . . .
C(102) C(103) H(101) 109.4 no . . .
C(102) C(103) H(102) 109.4 no . . .
H(101) C(103) H(102) 108.0 no . . .
O(48) C(79) H(57) 109.8 no . . .
O(48) C(79) H(58) 109.8 no . . .
C(80) C(79) H(57) 109.8 no . . .
C(80) C(79) H(58) 109.8 no . . .
H(57) C(79) H(58) 108.2 no . . .
O(44) C(80) H(59) 109.9 no . . .
O(44) C(80) H(60) 109.9 no . . .
C(79) C(80) H(59) 109.9 no . . .
C(79) C(80) H(60) 109.9 no . . .
H(59) C(80) H(60) 108.3 no . . .
O(44) C(81) H(61) 110.0 no . . .
O(44) C(81) H(62) 110.0 no . . .
C(82) C(81) H(61) 110.0 no . . .
C(82) C(81) H(62) 110.0 no . . .
H(61) C(81) H(62) 108.4 no . . .
O(43) C(82) H(63) 110.0 no . . .
O(43) C(82) H(64) 110.0 no . . .
C(81) C(82) H(63) 110.0 no . . .
C(81) C(82) H(64) 110.0 no . . .
H(63) C(82) H(64) 108.4 no . . .
O(43) C(83) H(65) 108.7 no . . .
O(43) C(83) H(66) 108.6 no . . .
C(84) C(83) H(65) 108.7 no . . .
C(84) C(83) H(66) 108.7 no . . .
H(65) C(83) H(66) 107.6 no . . .
O(45) C(84) H(67) 110.0 no . . .
O(45) C(84) H(68) 110.0 no . . .
C(83) C(84) H(67) 110.0 no . . .
C(83) C(84) H(68) 110.0 no . . .
H(67) C(84) H(68) 108.4 no . . .
O(45) C(85) H(69) 109.7 no . . .
O(45) C(85) H(70) 109.7 no . . .
C(86) C(85) H(69) 109.7 no . . .
C(86) C(85) H(70) 109.7 no . . .
H(69) C(85) H(70) 108.2 no . . .
O(46) C(86) H(71) 109.8 no . . .
O(46) C(86) H(72) 109.8 no . . .
C(85) C(86) H(71) 109.8 no . . .
C(85) C(86) H(72) 109.8 no . . .
H(71) C(86) H(72) 108.3 no . . .
O(47) C(87) H(73) 109.5 no . . .
O(47) C(87) H(74) 109.5 no . . .
C(88) C(87) H(73) 109.5 no . . .
C(88) C(87) H(74) 109.5 no . . .
H(73) C(87) H(74) 108.1 no . . .
O(46) C(88) H(75) 108.8 no . . .
O(46) C(88) H(76) 108.8 no . . .
C(87) C(88) H(75) 108.8 no . . .
C(87) C(88) H(76) 108.8 no . . .
H(75) C(88) H(76) 107.7 no . . .
O(47) C(89) H(77) 110.0 no . . .
O(47) C(89) H(78) 110.0 no . . .
C(90) C(89) H(77) 110.0 no . . .
C(90) C(89) H(78) 110.0 no . . .
H(77) C(89) H(78) 108.4 no . . .
O(48) C(90) H(79) 109.0 no . . .
O(48) C(90) H(80) 109.0 no . . .
C(89) C(90) H(79) 109.0 no . . .
C(89) C(90) H(80) 109.0 no . . .
H(79) C(90) H(80) 107.8 no . . .
C(74) N(1) H(227) 109.5 no . . .
C(74) N(1) H(228) 109.5 no . . .
C(74) N(1) H(229) 109.5 no . . .
H(227) N(1) H(228) 109.5 no . . .
H(227) N(1) H(229) 109.5 no . . .
H(228) N(1) H(229) 109.5 no . . .
C(78) N(2) H(230) 109.5 no . . .
C(78) N(2) H(231) 109.5 no . . .
C(78) N(2) H(232) 109.5 no . . .
H(230) N(2) H(231) 109.5 no . . .
H(230) N(2) H(232) 109.5 no . . .
H(231) N(2) H(232) 109.5 no . . .
C(74) C(73) H(49) 109.1 no . . .
C(74) C(73) H(50) 109.1 no . . .
C(75) C(73) H(49) 109.1 no . . .
C(75) C(73) H(50) 109.1 no . . .
H(49) C(73) H(50) 107.8 no . . .
N(1) C(74) H(171) 108.1 no . . .
C(73) C(74) H(171) 108.1 no . . .
C(78) C(74) H(171) 108.1 no . . .
C(73) C(75) H(51) 109.4 no . . .
C(73) C(75) H(52) 109.4 no . . .
C(76) C(75) H(51) 109.4 no . . .
C(76) C(75) H(52) 109.4 no . . .
H(51) C(75) H(52) 108.0 no . . .
C(75) C(76) H(53) 109.5 no . . .
C(75) C(76) H(54) 109.5 no . . .
C(77) C(76) H(53) 109.5 no . . .
C(77) C(76) H(54) 109.5 no . . .
H(53) C(76) H(54) 108.1 no . . .
C(76) C(77) H(55) 109.0 no . . .
C(76) C(77) H(56) 109.1 no . . .
C(78) C(77) H(55) 109.0 no . . .
C(78) C(77) H(56) 109.0 no . . .
H(55) C(77) H(56) 107.8 no . . .
N(2) C(78) H(172) 108.0 no . . .
C(74) C(78) H(172) 108.0 no . . .
C(77) C(78) H(172) 108.0 no . . .
C(166) N(3) H(233) 109.5 no . . .
C(166) N(3) H(234) 109.5 no . . .
C(166) N(3) H(235) 109.5 no . . .
H(233) N(3) H(234) 109.5 no . . .
H(233) N(3) H(235) 109.5 no . . .
H(234) N(3) H(235) 109.5 no . . .
C(165) N(4) H(236) 109.5 no . . .
C(165) N(4) H(237) 109.5 no . . .
C(165) N(4) H(238) 109.5 no . . .
H(236) N(4) H(237) 109.5 no . . .
H(236) N(4) H(238) 109.5 no . . .
H(237) N(4) H(238) 109.5 no . . .
C(162) C(161) H(189) 109.0 no . . .
C(162) C(161) H(190) 109.0 no . . .
C(166) C(161) H(189) 109.0 no . . .
C(166) C(161) H(190) 109.0 no . . .
H(189) C(161) H(190) 107.8 no . . .
C(161) C(162) H(191) 109.4 no . . .
C(161) C(162) H(192) 109.4 no . . .
C(163) C(162) H(191) 109.4 no . . .
C(163) C(162) H(192) 109.4 no . . .
H(191) C(162) H(192) 108.0 no . . .
C(162) C(163) H(193) 109.4 no . . .
C(162) C(163) H(194) 109.4 no . . .
C(164) C(163) H(193) 109.4 no . . .
C(164) C(163) H(194) 109.4 no . . .
H(193) C(163) H(194) 108.0 no . . .
C(163) C(164) H(195) 109.2 no . . .
C(163) C(164) H(196) 109.2 no . . .
C(165) C(164) H(195) 109.2 no . . .
C(165) C(164) H(196) 109.2 no . . .
H(195) C(164) H(196) 107.9 no . . .
N(4) C(165) H(202) 108.2 no . . .
C(164) C(165) H(202) 108.2 no . . .
C(166) C(165) H(202) 108.2 no . . .
N(3) C(166) H(201) 108.2 no . . .
C(161) C(166) H(201) 108.2 no . . .
C(165) C(166) H(201) 108.2 no . . .
C(136) N(5) H(239) 109.5 no . . .
C(136) N(5) H(240) 109.5 no . . .
C(136) N(5) H(241) 109.5 no . . .
H(239) N(5) H(240) 109.5 no . . .
H(239) N(5) H(241) 109.5 no . . .
H(240) N(5) H(241) 109.5 no . . .
C(137) N(6) H(242) 109.5 no . . .
C(137) N(6) H(243) 109.5 no . . .
C(137) N(6) H(244) 109.5 no . . .
H(242) N(6) H(243) 109.5 no . . .
H(242) N(6) H(244) 109.5 no . . .
H(243) N(6) H(244) 109.5 no . . .
C(134) C(133) H(181) 109.2 no . . .
C(134) C(133) H(182) 109.2 no . . .
C(138) C(133) H(181) 109.2 no . . .
C(138) C(133) H(182) 109.2 no . . .
H(181) C(133) H(182) 107.9 no . . .
C(133) C(134) H(183) 109.8 no . . .
C(133) C(134) H(184) 109.7 no . . .
C(135) C(134) H(183) 109.7 no . . .
C(135) C(134) H(184) 109.7 no . . .
H(183) C(134) H(184) 108.2 no . . .
C(134) C(135) H(185) 108.9 no . . .
C(134) C(135) H(186) 108.9 no . . .
C(136) C(135) H(185) 108.9 no . . .
C(136) C(135) H(186) 108.9 no . . .
H(185) C(135) H(186) 107.7 no . . .
N(5) C(136) H(199) 109.1 no . . .
C(135) C(136) H(199) 109.1 no . . .
C(137) C(136) H(199) 109.1 no . . .
N(6) C(137) H(200) 108.0 no . . .
C(136) C(137) H(200) 108.0 no . . .
C(138) C(137) H(200) 108.0 no . . .
C(133) C(138) H(187) 109.1 no . . .
C(133) C(138) H(188) 109.1 no . . .
C(137) C(138) H(187) 109.1 no . . .
C(137) C(138) H(188) 109.1 no . . .
H(187) C(138) H(188) 107.9 no . . .
C(108) N(7) H(245) 109.5 no . . .
C(108) N(7) H(246) 109.5 no . . .
C(108) N(7) H(247) 109.5 no . . .
H(245) N(7) H(246) 109.5 no . . .
H(245) N(7) H(247) 109.5 no . . .
H(246) N(7) H(247) 109.5 no . . .
C(107) N(8) H(248) 109.5 no . . .
C(107) N(8) H(249) 109.5 no . . .
C(107) N(8) H(250) 109.5 no . . .
H(248) N(8) H(249) 109.5 no . . .
H(248) N(8) H(250) 109.5 no . . .
H(249) N(8) H(250) 109.5 no . . .
C(104) C(99) H(173) 109.0 no . . .
C(104) C(99) H(174) 109.0 no . . .
C(108) C(99) H(173) 109.0 no . . .
C(108) C(99) H(174) 109.0 no . . .
H(173) C(99) H(174) 107.8 no . . .
C(99) C(104) H(175) 109.5 no . . .
C(99) C(104) H(176) 109.5 no . . .
C(105) C(104) H(175) 109.5 no . . .
C(105) C(104) H(176) 109.5 no . . .
H(175) C(104) H(176) 108.1 no . . .
C(104) C(105) H(177) 109.6 no . . .
C(104) C(105) H(178) 109.6 no . . .
C(106) C(105) H(177) 109.6 no . . .
C(106) C(105) H(178) 109.6 no . . .
H(177) C(105) H(178) 108.1 no . . .
C(105) C(106) H(179) 109.2 no . . .
C(105) C(106) H(180) 109.2 no . . .
C(107) C(106) H(179) 109.2 no . . .
C(107) C(106) H(180) 109.2 no . . .
H(179) C(106) H(180) 107.9 no . . .
N(8) C(107) H(197) 107.5 no . . .
C(106) C(107) H(197) 107.6 no . . .
C(108) C(107) H(197) 107.6 no . . .
N(7) C(108) H(198) 108.4 no . . .
C(99) C(108) H(198) 108.4 no . . .
C(107) C(108) H(198) 108.4 no . . .
C(168) C(167) H(251) 109.5 no . . .
C(168) C(167) H(252) 109.5 no . . .
C(168) C(167) H(253) 109.5 no . . .
H(251) C(167) H(252) 109.5 no . . .
H(251) C(167) H(253) 109.5 no . . .
H(252) C(167) H(253) 109.5 no . . .
C(170) C(169) H(254) 109.5 no . . .
C(170) C(169) H(255) 109.5 no . . .
C(170) C(169) H(256) 109.5 no . . .
H(254) C(169) H(255) 109.5 no . . .
H(254) C(169) H(256) 109.5 no . . .
H(255) C(169) H(256) 109.5 no . . .

loop_
_geom_bond_atom_site_label_1
_geom_bond_atom_site_label_2
_geom_bond_distance
_geom_bond_publ_flag
_geom_bond_site_symmetry_1
_geom_bond_site_symmetry_2
Ni(1) S(1) 2.1689(12) yes . .
Ni(1) S(5) 2.1581(12) yes . .
Ni(1) S(6) 2.1675(12) yes . .
Ni(1) S(10) 2.1715(12) yes . .
S(1) C(1) 1.733(4) yes . .
S(2) C(1) 1.729(5) yes . .
S(2) C(2) 1.717(5) yes . .
S(3) C(2) 1.658(5) yes . .
S(4) C(2) 1.729(5) yes . .
S(4) C(3) 1.744(4) yes . .
S(5) C(3) 1.714(5) yes . .
S(6) C(4) 1.714(4) yes . .
S(7) C(4) 1.751(4) yes . .
S(7) C(5) 1.732(4) yes . .
S(8) C(5) 1.647(5) yes . .
S(9) C(5) 1.730(5) yes . .
S(9) C(6) 1.727(4) yes . .
S(10) C(6) 1.727(5) yes . .
C(1) C(3) 1.358(6) yes . .
C(4) C(6) 1.377(6) yes . .
Ni(2) S(11) 2.1693(12) yes . .
Ni(2) S(15) 2.1703(11) yes . .
Ni(2) S(16) 2.1647(12) yes . .
Ni(2) S(20) 2.1534(12) yes . .
S(11) C(7) 1.704(4) yes . .
S(12) C(7) 1.752(4) yes . .
S(12) C(8) 1.730(4) yes . .
S(13) C(8) 1.651(4) yes . .
S(14) C(8) 1.728(4) yes . .
S(14) C(9) 1.744(4) yes . .
S(15) C(9) 1.716(5) yes . .
S(16) C(10) 1.719(4) yes . .
S(17) C(10) 1.752(4) yes . .
S(17) C(11) 1.724(4) yes . .
S(18) C(11) 1.652(4) yes . .
S(19) C(11) 1.728(4) yes . .
S(19) C(12) 1.748(4) yes . .
S(20) C(12) 1.720(4) yes . .
C(7) C(9) 1.365(6) yes . .
C(10) C(12) 1.347(6) yes . .
Ni(3) S(21) 2.1641(16) yes . .
Ni(3) S(25) 2.1563(18) yes . .
Ni(3) S(26) 2.1667(18) yes . .
Ni(3) S(30) 2.1605(18) yes . .
S(21) C(13) 1.712(6) yes . .
S(22) C(13) 1.741(5) yes . .
S(22) C(14) 1.735(7) yes . .
S(23) C(14) 1.649(6) yes . .
S(24) C(14) 1.721(7) yes . .
S(24) C(15) 1.750(6) yes . .
S(25) C(15) 1.705(5) yes . .
S(26) C(16) 1.724(5) yes . .
S(27) C(16) 1.738(5) yes . .
S(27) C(17) 1.739(7) yes . .
S(28) C(17) 1.648(5) yes . .
S(29) C(17) 1.725(7) yes . .
S(29) C(18) 1.743(5) yes . .
S(30) C(18) 1.713(5) yes . .
C(13) C(15) 1.373(10) yes . .
C(16) C(18) 1.377(9) yes . .
Ni(4) S(31) 2.1669(12) yes . .
Ni(4) S(35) 2.1571(12) yes . .
Ni(4) S(36) 2.1740(12) yes . .
Ni(4) S(40) 2.1696(11) yes . .
S(31) C(19) 1.715(4) yes . .
S(32) C(19) 1.739(4) yes . .
S(32) C(20) 1.730(4) yes . .
S(33) C(20) 1.653(4) yes . .
S(34) C(20) 1.723(4) yes . .
S(34) C(21) 1.737(4) yes . .
S(35) C(21) 1.714(4) yes . .
S(36) C(22) 1.715(4) yes . .
S(37) C(22) 1.742(4) yes . .
S(37) C(23) 1.735(4) yes . .
S(38) C(23) 1.639(4) yes . .
S(39) C(23) 1.734(4) yes . .
S(39) C(24) 1.732(4) yes . .
S(40) C(24) 1.737(4) yes . .
C(19) C(21) 1.380(6) yes . .
C(22) C(24) 1.355(6) yes . .
Ni(5) S(41) 2.1760(12) yes . .
Ni(5) S(45) 2.1723(12) yes . .
Ni(5) S(46) 2.1739(12) yes . .
Ni(5) S(50) 2.1542(12) yes . .
S(41) C(25) 1.714(4) yes . .
S(42) C(25) 1.745(4) yes . .
S(42) C(26) 1.733(4) yes . .
S(43) C(26) 1.646(4) yes . .
S(44) C(26) 1.728(4) yes . .
S(44) C(27) 1.747(4) yes . .
S(45) C(27) 1.713(5) yes . .
S(46) C(28) 1.713(4) yes . .
S(47) C(28) 1.749(5) yes . .
S(47) C(29) 1.739(4) yes . .
S(48) C(29) 1.640(5) yes . .
S(49) C(29) 1.733(5) yes . .
S(49) C(30) 1.738(4) yes . .
S(50) C(30) 1.708(5) yes . .
C(25) C(27) 1.367(6) yes . .
C(28) C(30) 1.368(6) yes . .
Ni(6) S(51) 2.1628(18) yes . .
Ni(6) S(55) 2.1595(17) yes . .
Ni(6) S(56) 2.1660(18) yes . .
Ni(6) S(60) 2.1557(17) yes . .
S(51) C(31) 1.706(6) yes . .
S(52) C(31) 1.756(5) yes . .
S(52) C(32) 1.735(7) yes . .
S(53) C(32) 1.646(5) yes . .
S(54) C(32) 1.719(7) yes . .
S(54) C(33) 1.730(5) yes . .
S(55) C(33) 1.737(5) yes . .
S(56) C(34) 1.716(5) yes . .
S(57) C(34) 1.743(5) yes . .
S(57) C(35) 1.739(7) yes . .
S(58) C(35) 1.636(5) yes . .
S(59) C(35) 1.740(7) yes . .
S(59) C(36) 1.726(5) yes . .
S(60) C(36) 1.716(5) yes . .
C(31) C(33) 1.361(10) yes . .
C(34) C(36) 1.377(9) yes . .
Ni(7) S(61) 2.1595(19) yes . .
Ni(7) S(65) 2.1704(13) yes . .
Ni(7) S(66) 2.169(2) yes . .
Ni(7) S(70) 2.1635(13) yes . .
S(61) C(37) 1.714(4) yes . .
S(62) C(37) 1.743(6) yes . .
S(62) C(38) 1.731(5) yes . .
S(63) C(38) 1.639(5) yes . .
S(64) C(38) 1.736(7) yes . .
S(64) C(39) 1.738(4) yes . .
S(65) C(39) 1.726(6) yes . .
S(66) C(40) 1.716(5) yes . .
S(67) C(40) 1.746(7) yes . .
S(67) C(41) 1.747(6) yes . .
S(68) C(41) 1.628(6) yes . .
S(69) C(41) 1.734(8) yes . .
S(69) C(42) 1.745(5) yes . .
S(70) C(42) 1.716(7) yes . .
C(37) C(39) 1.360(9) yes . .
C(40) C(42) 1.357(9) yes . .
Ni(8) S(71) 2.166(2) yes . .
Ni(8) S(75) 2.1673(14) yes . .
Ni(8) S(76) 2.156(2) yes . .
Ni(8) S(80) 2.1624(15) yes . .
S(71) C(43) 1.728(5) yes . .
S(72) C(43) 1.733(7) yes . .
S(72) C(44) 1.722(5) yes . .
S(73) C(44) 1.645(6) yes . .
S(74) C(44) 1.736(7) yes . .
S(74) C(45) 1.752(5) yes . .
S(75) C(45) 1.711(7) yes . .
S(76) C(46) 1.711(4) yes . .
S(77) C(46) 1.755(6) yes . .
S(77) C(47) 1.732(6) yes . .
S(78) C(47) 1.645(5) yes . .
S(79) C(47) 1.728(8) yes . .
S(79) C(48) 1.740(5) yes . .
S(80) C(48) 1.714(7) yes . .
C(43) C(45) 1.349(9) yes . .
C(46) C(48) 1.367(9) yes . .
O(1) C(142) 1.423(5) yes . .
O(1) C(143) 1.431(8) yes . .
O(2) C(144) 1.438(5) yes . .
O(2) C(145) 1.429(5) yes . .
O(3) C(140) 1.421(8) yes . .
O(3) C(141) 1.420(6) yes . .
O(4) C(146) 1.437(8) yes . .
O(4) C(147) 1.417(6) yes . .
O(5) C(148) 1.409(5) yes . .
O(5) C(149) 1.436(7) yes . .
O(6) C(139) 1.423(5) yes . .
O(6) C(150) 1.424(6) yes . .
C(139) C(140) 1.493(7) yes . .
C(141) C(142) 1.497(9) yes . .
C(143) C(144) 1.476(6) yes . .
C(145) C(146) 1.498(7) yes . .
C(147) C(148) 1.499(9) yes . .
C(149) C(150) 1.498(6) yes . .
O(7) C(129) 1.400(8) yes . .
O(7) C(131) 1.436(6) yes . .
O(8) C(121) 1.419(8) yes . .
O(8) C(132) 1.396(7) yes . .
O(9) C(122) 1.419(7) yes . .
O(9) C(123) 1.426(8) yes . .
O(10) C(124) 1.411(8) yes . .
O(10) C(125) 1.430(6) yes . .
O(11) C(126) 1.417(7) yes . .
O(11) C(128) 1.435(7) yes . .
O(30) C(127) 1.408(7) yes . .
O(30) C(130) 1.381(11) yes . .
C(121) C(122) 1.517(10) yes . .
C(123) C(124) 1.498(8) yes . .
C(125) C(126) 1.477(9) yes . .
C(127) C(128) 1.462(11) yes . .
C(129) C(130) 1.461(9) yes . .
C(131) C(132) 1.475(9) yes . .
O(12) C(68) 1.426(8) yes . .
O(12) C(69) 1.418(6) yes . .
O(13) C(70) 1.406(5) yes . .
O(13) C(71) 1.423(8) yes . .
O(14) C(61) 1.431(5) yes . .
O(14) C(72) 1.426(5) yes . .
O(15) C(62) 1.430(8) yes . .
O(15) C(63) 1.427(6) yes . .
O(16) C(64) 1.448(5) yes . .
O(16) C(65) 1.421(8) yes . .
O(17) C(66) 1.422(6) yes . .
O(17) C(67) 1.422(5) yes . .
C(61) C(62) 1.498(7) yes . .
C(63) C(64) 1.490(9) yes . .
C(65) C(66) 1.497(6) yes . .
C(67) C(68) 1.496(7) yes . .
C(69) C(70) 1.515(10) yes . .
C(71) C(72) 1.490(6) yes . .
O(18) C(155) 1.436(5) yes . .
O(18) C(171) 1.420(6) yes . .
O(19) C(154) 1.432(5) yes . .
O(19) C(172) 1.428(9) yes . .
O(20) C(152) 1.420(8) yes . .
O(20) C(153) 1.426(6) yes . .
O(21) C(151) 1.426(5) yes . .
O(21) C(160) 1.445(6) yes . .
O(22) C(158) 1.426(5) yes . .
O(22) C(159) 1.427(8) yes . .
O(29) C(156) 1.432(8) yes . .
O(29) C(157) 1.429(6) yes . .
C(151) C(152) 1.523(8) yes . .
C(153) C(154) 1.481(10) yes . .
C(155) C(156) 1.498(8) yes . .
C(157) C(158) 1.491(10) yes . .
C(159) C(160) 1.486(6) yes . .
C(171) C(172) 1.480(7) yes . .
O(23) C(52) 1.421(5) yes . .
O(23) C(53) 1.432(6) yes . .
O(24) C(54) 1.433(8) yes . .
O(24) C(55) 1.421(5) yes . .
O(25) C(56) 1.430(6) yes . .
O(25) C(57) 1.437(8) yes . .
O(26) C(58) 1.440(5) yes . .
O(26) C(59) 1.438(6) yes . .
O(27) C(49) 1.425(5) yes . .
O(27) C(60) 1.428(9) yes . .
O(28) C(50) 1.420(7) yes . .
O(28) C(51) 1.424(8) yes . .
C(49) C(50) 1.496(10) yes . .
C(51) C(52) 1.515(7) yes . .
C(53) C(54) 1.478(6) yes . .
C(55) C(56) 1.507(10) yes . .
C(57) C(58) 1.506(8) yes . .
C(59) C(60) 1.475(7) yes . .
O(31) C(114) 1.423(8) yes . .
O(31) C(115) 1.424(7) yes . .
O(32) C(116) 1.420(7) yes . .
O(32) C(117) 1.431(8) yes . .
O(33) C(118) 1.422(6) yes . .
O(33) C(119) 1.417(7) yes . .
O(34) C(112) 1.430(5) yes . .
O(34) C(120) 1.433(9) yes . .
O(35) C(110) 1.423(9) yes . .
O(35) C(111) 1.426(8) yes . .
O(36) C(109) 1.414(6) yes . .
O(36) C(113) 1.412(6) yes . .
C(109) C(110) 1.516(8) yes . .
C(111) C(112) 1.493(11) yes . .
C(113) C(114) 1.516(7) yes . .
C(115) C(116) 1.498(8) yes . .
C(117) C(118) 1.493(8) yes . .
C(119) C(120) 1.505(7) yes . .
O(37) C(97) 1.412(7) yes . .
O(37) C(100) 1.387(11) yes . .
O(38) C(94) 1.315(11) yes . .
O(38) C(96) 1.448(13) yes . .
O(39) C(92) 1.360(15) yes . .
O(39) C(93) 1.414(14) yes . .
O(40) C(91) 1.316(11) yes . .
O(40) C(95) 1.355(16) yes . .
O(41) C(101) 1.432(13) yes . .
O(41) C(102) 1.385(10) yes . .
O(42) C(98) 1.425(9) yes . .
O(42) C(103) 1.429(8) yes . .
C(91) C(92) 1.441(16) yes . .
C(93) C(94) 1.50(2) yes . .
C(95) C(101) 1.460(17) yes . .
C(96) C(100) 1.449(11) yes . .
C(97) C(98) 1.481(12) yes . .
C(102) C(103) 1.439(12) yes . .
O(43) C(82) 1.425(7) yes . .
O(43) C(83) 1.418(8) yes . .
O(44) C(80) 1.415(9) yes . .
O(44) C(81) 1.436(10) yes . .
O(45) C(84) 1.438(9) yes . .
O(45) C(85) 1.426(6) yes . .
O(46) C(86) 1.416(9) yes . .
O(46) C(88) 1.425(11) yes . .
O(47) C(87) 1.445(7) yes . .
O(47) C(89) 1.411(7) yes . .
O(48) C(79) 1.439(11) yes . .
O(48) C(90) 1.420(11) yes . .
C(79) C(80) 1.485(12) yes . .
C(81) C(82) 1.489(12) yes . .
C(83) C(84) 1.494(9) yes . .
C(85) C(86) 1.484(11) yes . .
C(87) C(88) 1.478(10) yes . .
C(89) C(90) 1.489(11) yes . .
N(1) C(74) 1.508(5) yes . .
N(2) C(78) 1.511(5) yes . .
C(73) C(74) 1.539(9) yes . .
C(73) C(75) 1.518(6) yes . .
C(74) C(78) 1.536(6) yes . .
C(75) C(76) 1.512(7) yes . .
C(76) C(77) 1.532(9) yes . .
C(77) C(78) 1.515(5) yes . .
N(3) C(166) 1.505(5) yes . .
N(4) C(165) 1.513(5) yes . .
C(161) C(162) 1.526(9) yes . .
C(161) C(166) 1.532(5) yes . .
C(162) C(163) 1.508(7) yes . .
C(163) C(164) 1.526(6) yes . .
C(164) C(165) 1.532(8) yes . .
C(165) C(166) 1.531(6) yes . .
N(5) C(136) 1.499(5) yes . .
N(6) C(137) 1.525(5) yes . .
C(133) C(134) 1.534(12) yes . .
C(133) C(138) 1.514(7) yes . .
C(134) C(135) 1.516(10) yes . .
C(135) C(136) 1.531(6) yes . .
C(136) C(137) 1.534(8) yes . .
C(137) C(138) 1.517(8) yes . .
N(7) C(108) 1.497(7) yes . .
N(8) C(107) 1.496(7) yes . .
C(99) C(104) 1.532(8) yes . .
C(99) C(108) 1.524(6) yes . .
C(104) C(105) 1.518(7) yes . .
C(105) C(106) 1.520(7) yes . .
C(106) C(107) 1.513(7) yes . .
C(107) C(108) 1.533(7) yes . .
N(9) C(168) 1.505(11) yes . .
C(167) C(168) 1.107(10) yes . .
N(10) C(170) 1.152(11) yes . .
C(169) C(170) 1.451(12) yes . .
C(139) H(203) 0.990 no . .
C(139) H(204) 0.990 no . .
C(140) H(205) 0.990 no . .
C(140) H(206) 0.990 no . .
C(141) H(207) 0.990 no . .
C(141) H(208) 0.990 no . .
C(142) H(209) 0.990 no . .
C(142) H(210) 0.990 no . .
C(143) H(211) 0.990 no . .
C(143) H(212) 0.990 no . .
C(144) H(213) 0.990 no . .
C(144) H(214) 0.990 no . .
C(145) H(215) 0.990 no . .
C(145) H(216) 0.990 no . .
C(146) H(217) 0.990 no . .
C(146) H(218) 0.990 no . .
C(147) H(219) 0.990 no . .
C(147) H(220) 0.990 no . .
C(148) H(221) 0.990 no . .
C(148) H(222) 0.990 no . .
C(149) H(223) 0.990 no . .
C(149) H(224) 0.990 no . .
C(150) H(225) 0.990 no . .
C(150) H(226) 0.990 no . .
C(123) H(127) 0.990 no . .
C(123) H(128) 0.990 no . .
C(124) H(129) 0.990 no . .
C(124) H(130) 0.990 no . .
C(125) H(131) 0.990 no . .
C(125) H(132) 0.990 no . .
C(126) H(133) 0.990 no . .
C(126) H(134) 0.990 no . .
C(127) H(135) 0.990 no . .
C(127) H(136) 0.990 no . .
C(128) H(137) 0.990 no . .
C(128) H(138) 0.990 no . .
C(129) H(139) 0.990 no . .
C(129) H(140) 0.990 no . .
C(130) H(141) 0.990 no . .
C(130) H(142) 0.990 no . .
C(131) H(143) 0.990 no . .
C(131) H(144) 0.990 no . .
C(132) H(145) 0.990 no . .
C(132) H(146) 0.990 no . .
C(61) H(25) 0.990 no . .
C(61) H(26) 0.990 no . .
C(62) H(27) 0.990 no . .
C(62) H(28) 0.990 no . .
C(63) H(29) 0.990 no . .
C(63) H(30) 0.990 no . .
C(64) H(31) 0.990 no . .
C(64) H(32) 0.990 no . .
C(65) H(33) 0.990 no . .
C(65) H(34) 0.990 no . .
C(66) H(35) 0.990 no . .
C(66) H(36) 0.990 no . .
C(67) H(37) 0.990 no . .
C(67) H(38) 0.990 no . .
C(68) H(39) 0.990 no . .
C(68) H(40) 0.990 no . .
C(69) H(41) 0.990 no . .
C(69) H(42) 0.990 no . .
C(70) H(43) 0.990 no . .
C(70) H(44) 0.990 no . .
C(71) H(45) 0.990 no . .
C(71) H(46) 0.990 no . .
C(72) H(47) 0.990 no . .
C(72) H(48) 0.990 no . .
C(151) H(147) 0.990 no . .
C(151) H(148) 0.990 no . .
C(152) H(149) 0.990 no . .
C(152) H(150) 0.990 no . .
C(153) H(151) 0.990 no . .
C(153) H(152) 0.990 no . .
C(154) H(153) 0.990 no . .
C(154) H(154) 0.990 no . .
C(155) H(155) 0.990 no . .
C(155) H(156) 0.990 no . .
C(156) H(157) 0.990 no . .
C(156) H(158) 0.990 no . .
C(157) H(159) 0.990 no . .
C(157) H(160) 0.990 no . .
C(158) H(161) 0.990 no . .
C(158) H(162) 0.990 no . .
C(159) H(163) 0.990 no . .
C(159) H(164) 0.990 no . .
C(160) H(165) 0.990 no . .
C(160) H(166) 0.990 no . .
C(171) H(167) 0.990 no . .
C(171) H(168) 0.990 no . .
C(172) H(169) 0.990 no . .
C(172) H(170) 0.990 no . .
C(49) H(1) 0.990 no . .
C(49) H(2) 0.990 no . .
C(50) H(3) 0.990 no . .
C(50) H(4) 0.990 no . .
C(51) H(5) 0.990 no . .
C(51) H(6) 0.990 no . .
C(52) H(7) 0.990 no . .
C(52) H(8) 0.990 no . .
C(53) H(9) 0.990 no . .
C(53) H(10) 0.990 no . .
C(54) H(11) 0.990 no . .
C(54) H(12) 0.990 no . .
C(55) H(13) 0.990 no . .
C(55) H(14) 0.990 no . .
C(56) H(15) 0.990 no . .
C(56) H(16) 0.990 no . .
C(57) H(17) 0.990 no . .
C(57) H(18) 0.990 no . .
C(58) H(19) 0.990 no . .
C(58) H(20) 0.990 no . .
C(59) H(21) 0.990 no . .
C(59) H(22) 0.990 no . .
C(60) H(23) 0.990 no . .
C(60) H(24) 0.990 no . .
C(109) H(103) 0.990 no . .
C(109) H(104) 0.990 no . .
C(110) H(105) 0.990 no . .
C(110) H(106) 0.990 no . .
C(111) H(107) 0.990 no . .
C(111) H(108) 0.990 no . .
C(112) H(109) 0.990 no . .
C(112) H(110) 0.990 no . .
C(113) H(111) 0.990 no . .
C(113) H(112) 0.990 no . .
C(114) H(113) 0.990 no . .
C(114) H(114) 0.990 no . .
C(115) H(115) 0.990 no . .
C(115) H(116) 0.990 no . .
C(116) H(117) 0.990 no . .
C(116) H(118) 0.990 no . .
C(117) H(119) 0.990 no . .
C(117) H(120) 0.990 no . .
C(118) H(121) 0.990 no . .
C(118) H(122) 0.990 no . .
C(119) H(123) 0.990 no . .
C(119) H(124) 0.990 no . .
C(120) H(125) 0.990 no . .
C(120) H(126) 0.990 no . .
C(91) H(81) 0.990 no . .
C(91) H(82) 0.990 no . .
C(92) H(83) 0.990 no . .
C(92) H(84) 0.990 no . .
C(93) H(85) 0.990 no . .
C(93) H(86) 0.990 no . .
C(94) H(87) 0.990 no . .
C(94) H(88) 0.990 no . .
C(95) H(89) 0.990 no . .
C(95) H(90) 0.990 no . .
C(96) H(91) 0.990 no . .
C(96) H(92) 0.990 no . .
C(97) H(93) 0.990 no . .
C(97) H(94) 0.990 no . .
C(98) H(95) 0.990 no . .
C(98) H(96) 0.990 no . .
C(100) H(97) 0.990 no . .
C(100) H(98) 0.990 no . .
C(102) H(99) 0.990 no . .
C(102) H(100) 0.990 no . .
C(103) H(101) 0.990 no . .
C(103) H(102) 0.990 no . .
C(79) H(57) 0.990 no . .
C(79) H(58) 0.990 no . .
C(80) H(59) 0.990 no . .
C(80) H(60) 0.990 no . .
C(81) H(61) 0.990 no . .
C(81) H(62) 0.990 no . .
C(82) H(63) 0.990 no . .
C(82) H(64) 0.990 no . .
C(83) H(65) 0.990 no . .
C(83) H(66) 0.990 no . .
C(84) H(67) 0.990 no . .
C(84) H(68) 0.990 no . .
C(85) H(69) 0.990 no . .
C(85) H(70) 0.990 no . .
C(86) H(71) 0.990 no . .
C(86) H(72) 0.990 no . .
C(87) H(73) 0.990 no . .
C(87) H(74) 0.990 no . .
C(88) H(75) 0.990 no . .
C(88) H(76) 0.990 no . .
C(89) H(77) 0.990 no . .
C(89) H(78) 0.990 no . .
C(90) H(79) 0.990 no . .
C(90) H(80) 0.990 no . .
N(1) H(227) 0.910 no . .
N(1) H(228) 0.910 no . .
N(1) H(229) 0.910 no . .
N(2) H(230) 0.910 no . .
N(2) H(231) 0.910 no . .
N(2) H(232) 0.910 no . .
C(73) H(49) 0.990 no . .
C(73) H(50) 0.990 no . .
C(74) H(171) 1.000 no . .
C(75) H(51) 0.990 no . .
C(75) H(52) 0.990 no . .
C(76) H(53) 0.990 no . .
C(76) H(54) 0.990 no . .
C(77) H(55) 0.990 no . .
C(77) H(56) 0.990 no . .
C(78) H(172) 1.000 no . .
N(3) H(233) 0.910 no . .
N(3) H(234) 0.910 no . .
N(3) H(235) 0.910 no . .
N(4) H(236) 0.910 no . .
N(4) H(237) 0.910 no . .
N(4) H(238) 0.910 no . .
C(161) H(189) 0.990 no . .
C(161) H(190) 0.990 no . .
C(162) H(191) 0.990 no . .
C(162) H(192) 0.990 no . .
C(163) H(193) 0.990 no . .
C(163) H(194) 0.990 no . .
C(164) H(195) 0.990 no . .
C(164) H(196) 0.990 no . .
C(165) H(202) 1.000 no . .
C(166) H(201) 1.000 no . .
N(5) H(239) 0.910 no . .
N(5) H(240) 0.910 no . .
N(5) H(241) 0.910 no . .
N(6) H(242) 0.910 no . .
N(6) H(243) 0.910 no . .
N(6) H(244) 0.910 no . .
C(133) H(181) 0.990 no . .
C(133) H(182) 0.990 no . .
C(134) H(183) 0.990 no . .
C(134) H(184) 0.990 no . .
C(135) H(185) 0.990 no . .
C(135) H(186) 0.990 no . .
C(136) H(199) 1.000 no . .
C(137) H(200) 1.000 no . .
C(138) H(187) 0.990 no . .
C(138) H(188) 0.990 no . .
N(7) H(245) 0.910 no . .
N(7) H(246) 0.910 no . .
N(7) H(247) 0.910 no . .
N(8) H(248) 0.910 no . .
N(8) H(249) 0.910 no . .
N(8) H(250) 0.910 no . .
C(99) H(173) 0.990 no . .
C(99) H(174) 0.990 no . .
C(104) H(175) 0.990 no . .
C(104) H(176) 0.990 no . .
C(105) H(177) 0.990 no . .
C(105) H(178) 0.990 no . .
C(106) H(179) 0.990 no . .
C(106) H(180) 0.990 no . .
C(107) H(197) 1.000 no . .
C(108) H(198) 1.000 no . .
C(167) H(251) 0.980 no . .
C(167) H(252) 0.980 no . .
C(167) H(253) 0.980 no . .
C(169) H(254) 0.980 no . .
C(169) H(255) 0.980 no . .
C(169) H(256) 0.980 no . .

loop_
_geom_contact_atom_site_label_1
_geom_contact_atom_site_label_2
_geom_contact_distance
_geom_contact_publ_flag
_geom_contact_site_symmetry_1
_geom_contact_site_symmetry_2
Ni(1) S(25) 3.4677(19) ? . 1_455
S(1) S(24) 3.555(2) ? . 1_455
S(5) S(20) 3.5072(17) ? . .
S(6) S(19) 3.4787(17) ? . .
S(8) C(169) 3.482(6) ? . 1_465
C(1) S(24) 3.190(7) ? . 1_455
C(1) C(95) 3.431(18) ? . 1_554
C(3) S(24) 3.391(7) ? . 1_455
C(4) S(26) 3.559(6) ? . 1_455
Ni(2) S(30) 3.357(2) ? . .
S(13) C(81) 3.488(6) ? . 1_644
S(15) C(71) 3.570(7) ? . 1_545
S(17) N(9) 3.545(7) ? . .
S(17) C(168) 3.406(5) ? . .
S(17) N(10) 3.530(5) ? . .
S(17) C(170) 3.531(5) ? . .
S(19) S(6) 3.4787(17) ? . .
S(20) S(5) 3.5072(17) ? . .
C(7) S(21) 3.355(7) ? . .
C(8) C(100) 3.532(13) ? . 1_544
C(10) S(29) 3.416(6) ? . .
C(12) S(29) 3.530(7) ? . .
S(21) C(7) 3.355(7) ? . .
S(23) C(79) 3.505(8) ? . 1_644
S(24) S(1) 3.555(2) ? . 1_655
S(24) C(1) 3.190(7) ? . 1_655
S(24) C(3) 3.391(7) ? . 1_655
S(25) Ni(1) 3.4677(19) ? . 1_655
S(26) C(4) 3.559(6) ? . 1_655
S(28) O(25) 3.536(3) ? . .
S(29) C(10) 3.416(6) ? . .
S(29) C(12) 3.530(7) ? . .
S(30) Ni(2) 3.357(2) ? . .
C(15) C(93) 3.517(10) ? . 1_554
Ni(4) S(55) 3.355(2) ? . 1_455
S(32) C(167) 3.547(5) ? . 1_465
S(32) C(168) 3.488(5) ? . 1_465
S(32) C(169) 3.511(8) ? . 1_465
S(32) C(170) 3.357(6) ? . 1_465
S(33) C(59) 3.540(5) ? . .
S(34) S(41) 3.4987(18) ? . .
S(35) S(50) 3.3821(17) ? . .
S(38) C(117) 3.578(4) ? . 1_365
C(19) S(54) 3.428(7) ? . 1_455
C(21) S(54) 3.519(7) ? . 1_455
C(22) S(56) 3.320(7) ? . 1_455
C(23) S(57) 3.584(7) ? . 1_455
C(24) S(56) 3.551(6) ? . 1_455
Ni(5) S(60) 3.3735(19) ? . .
S(41) S(34) 3.4987(18) ? . .
S(43) N(9) 3.513(6) ? . .
S(46) S(59) 3.547(2) ? . .
S(47) S(59) 3.543(2) ? . .
S(47) S(73) 3.575(2) ? . .
S(47) O(33) 3.578(4) ? . 1_455
S(47) C(119) 3.559(6) ? . 1_455
S(50) S(35) 3.3821(17) ? . .
C(25) S(51) 3.475(7) ? . .
C(25) C(150) 3.586(9) ? . .
C(27) C(150) 3.572(9) ? . .
C(28) S(59) 3.151(7) ? . .
C(28) C(124) 3.455(10) ? . 1_455
C(30) S(59) 3.417(6) ? . .
S(51) C(25) 3.475(7) ? . .
S(51) C(142) 3.523(4) ? . 1_655
S(53) O(29) 3.561(3) ? . 1_655
S(54) C(19) 3.428(7) ? . 1_655
S(54) C(21) 3.519(7) ? . 1_655
S(55) Ni(4) 3.355(2) ? . 1_655
S(56) C(22) 3.320(7) ? . 1_655
S(56) C(24) 3.551(6) ? . 1_655
S(57) C(23) 3.584(7) ? . 1_655
S(58) S(74) 3.568(2) ? . .
S(58) C(115) 3.494(6) ? . 1_465
S(59) S(46) 3.547(2) ? . .
S(59) S(47) 3.543(2) ? . .
S(59) C(28) 3.151(7) ? . .
S(59) C(30) 3.417(6) ? . .
S(60) Ni(5) 3.3735(19) ? . .
C(35) C(121) 3.533(7) ? . 1_465
Ni(7) C(89) 3.550(8) ? . 1_545
S(61) S(76) 3.565(2) ? . 1_545
S(61) C(116) 3.526(6) ? . 1_455
S(62) S(75) 3.535(2) ? . 1_545
S(62) C(86) 3.530(6) ? . 1_545
S(63) O(11) 3.443(4) ? . 1_545
S(63) C(126) 3.480(6) ? . 1_545
S(68) C(96) 3.570(9) ? . 1_455
Ni(8) C(113) 3.534(5) ? . 1_465
S(73) S(47) 3.575(2) ? . .
S(73) C(133) 3.593(5) ? . .
S(74) S(58) 3.568(2) ? . .
S(75) S(62) 3.535(2) ? . 1_565
S(76) S(61) 3.565(2) ? . 1_565
S(76) C(80) 3.545(8) ? . .
S(77) C(111) 3.532(5) ? . 1_465
O(1) N(3) 2.926(5) ? . .
O(2) N(3) 2.997(6) ? . .
O(2) C(164) 3.522(5) ? . .
O(3) N(3) 2.969(4) ? . .
O(3) C(161) 3.405(6) ? . .
O(4) N(3) 2.959(4) ? . .
O(4) C(165) 3.578(5) ? . .
O(5) N(3) 2.944(5) ? . .
O(5) C(166) 3.311(6) ? . .
O(6) N(3) 2.895(6) ? . .
O(6) C(166) 3.383(7) ? . .
C(142) S(51) 3.523(4) ? . 1_455
C(147) O(20) 3.535(6) ? . .
C(150) C(25) 3.586(9) ? . .
C(150) C(27) 3.572(9) ? . .
C(150) O(18) 3.513(6) ? . .
O(7) N(6) 2.867(7) ? . .
O(7) C(137) 3.509(7) ? . .
O(7) C(138) 3.351(7) ? . .
O(8) N(6) 3.091(5) ? . .
O(9) N(6) 2.983(5) ? . .
O(10) N(6) 3.028(6) ? . .
O(11) S(63) 3.443(4) ? . 1_565
O(11) N(6) 2.903(4) ? . .
O(11) C(135) 3.360(6) ? . .
O(30) N(6) 3.018(7) ? . .
O(30) C(133) 3.482(7) ? . .
C(121) C(35) 3.533(7) ? . 1_645
C(124) C(28) 3.455(10) ? . 1_655
C(126) S(63) 3.480(6) ? . 1_565
C(132) N(6) 3.557(7) ? . .
O(12) N(1) 3.039(4) ? . .
O(12) C(77) 3.530(6) ? . .
O(13) N(1) 2.953(5) ? . .
O(14) N(1) 2.934(6) ? . .
O(14) C(73) 3.325(5) ? . .
O(14) C(74) 3.599(5) ? . .
O(15) N(1) 2.888(4) ? . .
O(15) C(74) 3.377(5) ? . .
O(16) N(1) 2.902(5) ? . .
O(16) C(74) 3.285(6) ? . .
O(17) N(1) 2.966(7) ? . .
O(17) C(78) 3.562(6) ? . .
C(63) O(28) 3.507(6) ? . .
C(63) N(1) 3.589(5) ? . .
C(66) O(26) 3.518(6) ? . .
C(71) S(15) 3.570(7) ? . 1_565
O(18) C(150) 3.513(6) ? . .
O(18) N(4) 3.021(6) ? . .
O(18) C(166) 3.329(6) ? . .
O(19) N(4) 2.906(5) ? . .
O(20) C(147) 3.535(6) ? . .
O(20) N(4) 2.894(4) ? . .
O(20) C(165) 3.153(4) ? . .
O(21) N(4) 2.923(6) ? . .
O(21) C(164) 3.390(5) ? . .
O(22) N(4) 3.048(5) ? . .
O(29) S(53) 3.561(3) ? . 1_455
O(29) N(4) 2.990(4) ? . .
C(159) N(10) 3.365(10) ? . 1_455
O(23) N(2) 3.003(6) ? . .
O(24) N(2) 3.003(5) ? . .
O(25) S(28) 3.536(3) ? . .
O(25) N(2) 2.897(5) ? . .
O(25) C(77) 3.346(5) ? . .
O(25) C(78) 3.565(5) ? . .
O(26) C(66) 3.518(6) ? . .
O(26) N(2) 2.904(7) ? . .
O(26) C(78) 3.191(7) ? . .
O(27) N(2) 2.912(5) ? . .
O(28) C(63) 3.507(6) ? . .
O(28) N(2) 3.059(4) ? . .
O(28) C(74) 3.370(4) ? . .
C(54) C(167) 3.369(10) ? . 1_565
C(59) S(33) 3.540(5) ? . .
C(60) N(10) 3.535(7) ? . 1_465
O(31) N(5) 3.016(5) ? . .
O(31) C(137) 3.262(5) ? . .
O(32) N(5) 2.753(5) ? . .
O(32) C(136) 3.458(6) ? . .
O(33) S(47) 3.578(4) ? . 1_655
O(33) N(5) 2.896(7) ? . .
O(33) C(136) 3.095(8) ? . .
O(34) N(5) 2.865(6) ? . .
O(35) C(84) 3.522(6) ? . .
O(35) N(5) 3.062(5) ? . .
O(35) C(134) 3.499(7) ? . .
O(36) N(5) 3.108(6) ? . .
O(36) C(138) 3.527(6) ? . .
C(111) S(77) 3.532(5) ? . 1_645
C(111) N(5) 3.594(6) ? . .
C(113) Ni(8) 3.534(5) ? . 1_645
C(115) S(58) 3.494(6) ? . 1_645
C(116) S(61) 3.526(6) ? . 1_655
C(117) S(38) 3.578(4) ? . 1_745
C(119) S(47) 3.559(6) ? . 1_655
C(120) O(46) 3.492(6) ? . .
O(37) N(7) 3.053(8) ? . .
O(37) C(106) 3.497(8) ? . .
O(38) N(7) 2.894(7) ? . .
O(39) N(7) 2.888(9) ? . .
O(40) N(7) 2.921(11) ? . .
O(40) C(99) 3.577(12) ? . .
O(40) C(108) 3.398(12) ? . .
O(41) N(7) 2.968(6) ? . .
O(41) C(108) 3.420(6) ? . .
O(42) N(7) 2.972(5) ? . .
C(93) C(15) 3.517(10) ? . 1_556
C(95) C(1) 3.431(18) ? . 1_556
C(96) S(68) 3.570(9) ? . 1_655
C(100) C(8) 3.532(13) ? . 1_566
O(43) N(8) 3.157(7) ? . .
O(43) C(99) 3.416(7) ? . .
O(43) C(108) 3.339(8) ? . .
O(44) N(8) 2.788(5) ? . .
O(45) N(8) 2.961(7) ? . .
O(46) C(120) 3.492(6) ? . .
O(46) N(8) 2.975(5) ? . .
O(46) C(105) 3.478(6) ? . .
O(47) N(8) 2.940(7) ? . .
O(47) C(106) 3.484(6) ? . .
O(47) C(107) 3.540(6) ? . .
O(48) N(8) 2.884(5) ? . .
O(48) C(107) 3.175(5) ? . .
C(79) S(23) 3.505(8) ? . 1_466
C(79) N(8) 3.530(7) ? . .
C(80) S(76) 3.545(8) ? . .
C(81) S(13) 3.488(6) ? . 1_466
C(84) O(35) 3.522(6) ? . .
C(86) S(62) 3.530(6) ? . 1_565
C(86) N(8) 3.531(7) ? . .
C(89) Ni(7) 3.550(8) ? . 1_565
N(1) O(12) 3.039(4) ? . .
N(1) O(13) 2.953(5) ? . .
N(1) O(14) 2.934(6) ? . .
N(1) O(15) 2.888(4) ? . .
N(1) O(16) 2.902(5) ? . .
N(1) O(17) 2.966(7) ? . .
N(1) C(63) 3.589(5) ? . .
N(2) O(23) 3.003(6) ? . .
N(2) O(24) 3.003(5) ? . .
N(2) O(25) 2.897(5) ? . .
N(2) O(26) 2.904(7) ? . .
N(2) O(27) 2.912(5) ? . .
N(2) O(28) 3.059(4) ? . .
C(73) O(14) 3.325(5) ? . .
C(74) O(14) 3.599(5) ? . .
C(74) O(15) 3.377(5) ? . .
C(74) O(16) 3.285(6) ? . .
C(74) O(28) 3.370(4) ? . .
C(77) O(12) 3.530(6) ? . .
C(77) O(25) 3.346(5) ? . .
C(78) O(17) 3.562(6) ? . .
C(78) O(25) 3.565(5) ? . .
C(78) O(26) 3.191(7) ? . .
N(3) O(1) 2.926(5) ? . .
N(3) O(2) 2.997(6) ? . .
N(3) O(3) 2.969(4) ? . .
N(3) O(4) 2.959(4) ? . .
N(3) O(5) 2.944(5) ? . .
N(3) O(6) 2.895(6) ? . .
N(4) O(18) 3.021(6) ? . .
N(4) O(19) 2.906(5) ? . .
N(4) O(20) 2.894(4) ? . .
N(4) O(21) 2.923(6) ? . .
N(4) O(22) 3.048(5) ? . .
N(4) O(29) 2.990(4) ? . .
C(161) O(3) 3.405(6) ? . .
C(164) O(2) 3.522(5) ? . .
C(164) O(21) 3.390(5) ? . .
C(165) O(4) 3.578(5) ? . .
C(165) O(20) 3.153(4) ? . .
C(166) O(5) 3.311(6) ? . .
C(166) O(6) 3.383(7) ? . .
C(166) O(18) 3.329(6) ? . .
N(5) O(31) 3.016(5) ? . .
N(5) O(32) 2.753(5) ? . .
N(5) O(33) 2.896(7) ? . .
N(5) O(34) 2.865(6) ? . .
N(5) O(35) 3.062(5) ? . .
N(5) O(36) 3.108(6) ? . .
N(5) C(111) 3.594(6) ? . .
N(6) O(7) 2.867(7) ? . .
N(6) O(8) 3.091(5) ? . .
N(6) O(9) 2.983(5) ? . .
N(6) O(10) 3.028(6) ? . .
N(6) O(11) 2.903(4) ? . .
N(6) O(30) 3.018(7) ? . .
N(6) C(132) 3.557(7) ? . .
C(133) S(73) 3.593(5) ? . .
C(133) O(30) 3.482(7) ? . .
C(134) O(35) 3.499(7) ? . .
C(135) O(11) 3.360(6) ? . .
C(136) O(32) 3.458(6) ? . .
C(136) O(33) 3.095(8) ? . .
C(137) O(7) 3.509(7) ? . .
C(137) O(31) 3.262(5) ? . .
C(138) O(7) 3.351(7) ? . .
C(138) O(36) 3.527(6) ? . .
N(7) O(37) 3.053(8) ? . .
N(7) O(38) 2.894(7) ? . .
N(7) O(39) 2.888(9) ? . .
N(7) O(40) 2.921(11) ? . .
N(7) O(41) 2.968(6) ? . .
N(7) O(42) 2.972(5) ? . .
N(8) O(43) 3.157(7) ? . .
N(8) O(44) 2.788(5) ? . .
N(8) O(45) 2.961(7) ? . .
N(8) O(46) 2.975(5) ? . .
N(8) O(47) 2.940(7) ? . .
N(8) O(48) 2.884(5) ? . .
N(8) C(79) 3.530(7) ? . .
N(8) C(86) 3.531(7) ? . .
C(99) O(40) 3.577(12) ? . .
C(99) O(43) 3.416(7) ? . .
C(105) O(46) 3.478(6) ? . .
C(106) O(37) 3.497(8) ? . .
C(106) O(47) 3.484(6) ? . .
C(107) O(47) 3.540(6) ? . .
C(107) O(48) 3.175(5) ? . .
C(108) O(40) 3.398(12) ? . .
C(108) O(41) 3.420(6) ? . .
C(108) O(43) 3.339(8) ? . .
N(9) S(17) 3.545(7) ? . .
N(9) S(43) 3.513(6) ? . .
N(9) N(10) 3.574(7) ? . .
C(167) S(32) 3.547(5) ? . 1_645
C(167) C(54) 3.369(10) ? . 1_545
C(167) C(169) 3.562(8) ? . .
C(168) S(17) 3.406(5) ? . .
C(168) S(32) 3.488(5) ? . 1_645
C(168) C(170) 3.562(7) ? . .
N(10) S(17) 3.530(5) ? . .
N(10) C(159) 3.365(10) ? . 1_655
N(10) C(60) 3.535(7) ? . 1_645
N(10) N(9) 3.574(7) ? . .
C(169) S(8) 3.482(6) ? . 1_645
C(169) S(32) 3.511(8) ? . 1_645
C(169) C(167) 3.562(8) ? . .
C(170) S(17) 3.531(5) ? . .
C(170) S(32) 3.357(6) ? . 1_645
C(170) C(168) 3.562(7) ? . .
Ni(1) H(36) 3.243 ? . .
S(1) H(88) 3.069 ? . 1_454
S(1) H(89) 3.143 ? . 1_554
S(2) H(90) 3.426 ? . 1_554
S(2) H(63) 3.274 ? . 1_554
S(2) H(65) 3.097 ? . 1_554
S(3) H(106) 2.934 ? . 1_554
S(3) H(93) 3.394 ? . 1_544
S(3) H(95) 3.546 ? . 1_544
S(3) H(65) 3.155 ? . 1_554
S(3) H(66) 3.477 ? . 1_554
S(3) H(79) 3.247 ? . 1_544
S(3) H(80) 3.301 ? . 1_544
S(4) H(81) 3.174 ? . 1_554
S(4) H(93) 3.279 ? . 1_544
S(4) H(94) 3.560 ? . 1_544
S(4) H(95) 3.035 ? . 1_544
S(5) H(26) 3.190 ? . 1_545
S(5) H(28) 3.293 ? . 1_545
S(5) H(89) 3.234 ? . 1_554
S(6) H(36) 2.997 ? . .
S(6) H(37) 3.026 ? . .
S(7) H(5) 3.509 ? . 1_545
S(7) H(20) 3.442 ? . .
S(7) H(22) 3.447 ? . .
S(8) H(157) 3.382 ? . .
S(8) H(160) 3.369 ? . .
S(8) H(22) 2.949 ? . .
S(8) H(54) 3.278 ? . 1_455
S(8) H(254) 3.463 ? . 1_465
S(8) H(255) 2.745 ? . 1_465
S(9) H(43) 3.161 ? . 1_455
S(9) H(44) 3.559 ? . 1_455
S(9) H(46) 3.378 ? . 1_455
S(9) H(23) 3.542 ? . .
S(10) H(33) 3.495 ? . .
S(10) H(34) 3.400 ? . .
S(10) H(36) 3.039 ? . .
S(10) H(44) 3.470 ? . 1_455
S(10) H(45) 3.445 ? . 1_455
C(1) H(89) 2.720 ? . 1_554
C(1) H(90) 3.237 ? . 1_554
C(2) H(95) 3.388 ? . 1_544
C(2) H(65) 3.387 ? . 1_554
C(3) H(81) 3.478 ? . 1_554
C(3) H(89) 2.736 ? . 1_554
C(4) H(36) 2.757 ? . .
C(5) H(22) 3.028 ? . .
C(6) H(34) 3.520 ? . .
C(6) H(36) 2.784 ? . .
C(6) H(44) 3.575 ? . 1_455
Ni(2) H(26) 3.535 ? . 1_545
Ni(2) H(47) 3.303 ? . 1_545
S(11) H(26) 3.046 ? . 1_545
S(11) H(47) 3.062 ? . 1_545
S(12) H(97) 3.550 ? . 1_544
S(12) H(98) 3.105 ? . 1_544
S(13) H(92) 3.555 ? . 1_544
S(13) H(98) 3.083 ? . 1_544
S(13) H(100) 3.513 ? . 1_644
S(13) H(60) 3.466 ? . 1_644
S(13) H(61) 2.837 ? . 1_644
S(13) H(62) 3.233 ? . 1_644
S(14) H(31) 3.452 ? . 1_645
S(14) H(32) 3.317 ? . 1_645
S(14) H(33) 3.271 ? . 1_645
S(14) H(34) 3.324 ? . 1_645
S(14) H(97) 3.536 ? . 1_544
S(15) H(31) 3.473 ? . 1_645
S(15) H(34) 3.369 ? . 1_645
S(15) H(45) 3.429 ? . 1_545
S(15) H(46) 3.063 ? . 1_545
S(15) H(47) 3.177 ? . 1_545
S(16) H(49) 3.592 ? . 1_545
S(16) H(52) 3.005 ? . 1_545
S(17) H(10) 3.291 ? . 1_545
S(17) H(251) 3.187 ? . .
S(17) H(256) 3.551 ? . .
S(18) H(158) 3.242 ? . .
S(18) H(168) 2.919 ? . .
S(18) H(7) 2.995 ? . 1_545
S(18) H(10) 2.987 ? . 1_545
S(18) H(18) 3.282 ? . .
S(18) H(20) 3.091 ? . .
S(18) H(251) 3.466 ? . .
S(19) H(37) 3.291 ? . .
S(19) H(7) 3.409 ? . 1_545
S(19) H(19) 3.472 ? . .
S(19) H(20) 3.458 ? . .
S(20) H(26) 3.470 ? . 1_545
S(20) H(37) 3.337 ? . .
S(20) H(39) 3.218 ? . .
C(7) H(47) 2.857 ? . 1_545
C(8) H(97) 3.321 ? . 1_544
C(8) H(98) 2.882 ? . 1_544
C(9) H(31) 3.461 ? . 1_645
C(9) H(45) 3.528 ? . 1_545
C(9) H(47) 2.905 ? . 1_545
C(10) H(50) 3.583 ? . 1_545
C(11) H(7) 2.942 ? . 1_545
C(11) H(10) 3.241 ? . 1_545
Ni(3) H(29) 2.951 ? . 1_645
Ni(3) H(42) 2.818 ? . .
Ni(3) H(3) 3.438 ? . 1_645
S(21) H(29) 2.945 ? . 1_645
S(21) H(31) 3.076 ? . 1_645
S(21) H(83) 3.030 ? . 1_554
S(21) H(86) 3.557 ? . 1_554
S(22) H(102) 3.459 ? . 1_644
S(23) H(95) 3.493 ? . 1_644
S(23) H(101) 3.321 ? . 1_644
S(23) H(102) 3.430 ? . 1_644
S(23) H(58) 2.851 ? . 1_644
S(23) H(59) 3.178 ? . 1_644
S(24) H(28) 3.381 ? . 1_645
S(24) H(85) 3.456 ? . 1_554
S(24) H(86) 3.556 ? . 1_554
S(24) H(102) 3.540 ? . 1_644
S(25) H(28) 3.242 ? . 1_645
S(25) H(29) 2.888 ? . 1_645
S(25) H(86) 2.986 ? . 1_554
S(26) H(42) 2.938 ? . .
S(26) H(43) 3.252 ? . .
S(26) H(44) 3.399 ? . .
S(26) H(3) 3.120 ? . 1_645
S(26) H(5) 3.317 ? . 1_645
S(27) H(160) 3.098 ? . 1_655
S(27) H(162) 3.079 ? . 1_655
S(27) H(54) 3.109 ? . .
S(27) H(55) 3.449 ? . .
S(28) H(161) 3.426 ? . 1_655
S(28) H(162) 3.395 ? . 1_655
S(28) H(15) 3.073 ? . .
S(28) H(18) 3.154 ? . .
S(28) H(19) 3.414 ? . .
S(28) H(56) 3.121 ? . .
S(29) H(39) 3.251 ? . .
S(30) H(39) 3.210 ? . .
S(30) H(42) 3.105 ? . .
S(30) H(1) 3.530 ? . 1_645
S(30) H(3) 3.175 ? . 1_645
C(13) H(29) 2.845 ? . 1_645
C(13) H(83) 3.464 ? . 1_554
C(13) H(85) 3.475 ? . 1_554
C(13) H(86) 3.054 ? . 1_554
C(14) H(85) 3.517 ? . 1_554
C(14) H(101) 3.545 ? . 1_644
C(14) H(102) 3.038 ? . 1_644
C(15) H(28) 3.159 ? . 1_645
C(15) H(29) 2.797 ? . 1_645
C(15) H(85) 3.362 ? . 1_554
C(15) H(86) 2.778 ? . 1_554
C(16) H(42) 3.003 ? . .
C(16) H(43) 3.482 ? . .
C(16) H(3) 2.964 ? . 1_645
C(17) H(162) 2.940 ? . 1_655
C(17) H(55) 3.555 ? . .
C(17) H(56) 3.407 ? . .
C(18) H(39) 3.029 ? . .
C(18) H(42) 3.100 ? . .
C(18) H(3) 2.965 ? . 1_645
Ni(4) H(214) 3.164 ? . 1_565
Ni(4) H(215) 3.518 ? . 1_565
S(31) H(194) 3.043 ? . 1_565
S(31) H(252) 3.256 ? . 1_465
S(31) H(253) 3.586 ? . 1_465
S(32) H(164) 3.414 ? . 1_565
S(32) H(165) 3.339 ? . 1_565
S(32) H(253) 2.841 ? . 1_465
S(32) H(254) 2.969 ? . 1_465
S(33) H(148) 3.110 ? . 1_565
S(33) H(155) 3.169 ? . .
S(33) H(157) 3.305 ? . .
S(33) H(165) 2.963 ? . 1_565
S(33) H(17) 3.115 ? . .
S(33) H(21) 2.854 ? . .
S(33) H(22) 3.309 ? . .
S(33) H(254) 3.064 ? . 1_465
S(34) H(203) 3.386 ? . .
S(34) H(204) 3.379 ? . .
S(34) H(148) 3.297 ? . 1_565
S(34) H(149) 3.537 ? . 1_565
S(34) H(155) 3.529 ? . .
S(35) H(204) 3.068 ? . .
S(35) H(206) 3.133 ? . .
S(35) H(215) 3.369 ? . 1_565
S(36) H(214) 2.940 ? . 1_565
S(36) H(215) 3.130 ? . 1_565
S(36) H(131) 3.340 ? . 1_455
S(37) H(133) 3.441 ? . 1_455
S(37) H(140) 3.102 ? . 1_465
S(37) H(143) 3.478 ? . 1_465
S(38) H(139) 3.505 ? . 1_465
S(38) H(140) 3.402 ? . 1_465
S(38) H(117) 3.080 ? . 1_365
S(38) H(118) 3.288 ? . 1_365
S(38) H(119) 3.338 ? . 1_365
S(38) H(120) 2.983 ? . 1_365
S(39) H(221) 3.273 ? . 1_465
S(39) H(222) 3.428 ? . 1_465
S(39) H(223) 3.297 ? . 1_465
S(39) H(224) 3.180 ? . 1_465
S(39) H(140) 3.212 ? . 1_465
S(40) H(211) 3.142 ? . 1_565
S(40) H(212) 3.438 ? . 1_565
S(40) H(214) 3.119 ? . 1_565
S(40) H(222) 3.347 ? . 1_465
S(40) H(223) 3.449 ? . 1_465
C(19) H(194) 3.546 ? . 1_565
C(19) H(195) 3.444 ? . 1_565
C(19) H(253) 3.528 ? . 1_465
C(20) H(148) 3.017 ? . 1_565
C(20) H(165) 3.181 ? . 1_565
C(20) H(254) 3.210 ? . 1_465
C(21) H(204) 3.593 ? . .
C(22) H(214) 2.805 ? . 1_565
C(22) H(140) 3.528 ? . 1_465
C(23) H(140) 2.775 ? . 1_465
C(24) H(212) 3.438 ? . 1_565
C(24) H(214) 2.874 ? . 1_565
C(24) H(222) 3.431 ? . 1_465
C(24) H(140) 3.590 ? . 1_465
Ni(5) H(204) 3.582 ? . .
Ni(5) H(225) 3.249 ? . .
Ni(5) H(130) 3.502 ? . 1_455
S(41) H(204) 3.013 ? . .
S(41) H(225) 2.948 ? . .
S(42) H(148) 3.579 ? . 1_565
S(42) H(150) 3.137 ? . 1_565
S(42) H(167) 3.457 ? . .
S(43) H(167) 3.061 ? . .
S(43) H(15) 3.165 ? . .
S(43) H(18) 3.305 ? . .
S(43) H(192) 3.241 ? . 1_655
S(44) H(209) 3.587 ? . 1_655
S(44) H(210) 3.333 ? . 1_655
S(44) H(211) 3.197 ? . 1_655
S(44) H(212) 3.459 ? . 1_655
S(44) H(223) 3.489 ? . .
S(45) H(209) 3.430 ? . 1_655
S(45) H(212) 3.523 ? . 1_655
S(45) H(223) 3.423 ? . .
S(45) H(224) 3.505 ? . .
S(45) H(225) 3.080 ? . .
S(46) H(128) 3.417 ? . 1_455
S(46) H(130) 3.105 ? . 1_455
S(46) H(135) 3.231 ? . .
S(46) H(142) 3.267 ? . .
S(47) H(129) 3.565 ? . 1_455
S(47) H(122) 3.067 ? . 1_455
S(47) H(124) 2.877 ? . 1_455
S(48) H(144) 3.353 ? . 1_465
S(48) H(146) 3.165 ? . 1_465
S(48) H(114) 3.516 ? . 1_465
S(48) H(123) 3.341 ? . 1_455
S(48) H(124) 3.101 ? . 1_455
S(48) H(75) 2.857 ? . 1_455
S(49) H(215) 3.578 ? . 1_565
S(49) H(131) 3.272 ? . 1_455
S(49) H(132) 3.482 ? . 1_455
S(49) H(143) 3.225 ? . 1_465
S(49) H(144) 3.589 ? . 1_465
S(49) H(146) 2.947 ? . 1_465
S(50) H(204) 3.548 ? . .
S(50) H(215) 3.029 ? . 1_565
S(50) H(217) 3.290 ? . 1_565
S(50) H(130) 3.127 ? . 1_455
S(50) H(131) 3.597 ? . 1_455
C(25) H(225) 2.676 ? . .
C(26) H(167) 3.079 ? . .
C(27) H(209) 3.581 ? . 1_655
C(27) H(223) 3.334 ? . .
C(27) H(225) 2.749 ? . .
C(28) H(129) 3.202 ? . 1_455
C(28) H(130) 2.794 ? . 1_455
C(29) H(146) 3.119 ? . 1_465
C(29) H(124) 3.277 ? . 1_455
C(30) H(130) 2.805 ? . 1_455
C(30) H(131) 3.264 ? . 1_455
Ni(6) H(207) 2.805 ? . 1_655
Ni(6) H(220) 2.902 ? . 1_565
S(51) H(207) 3.089 ? . 1_655
S(51) H(209) 3.327 ? . 1_655
S(51) H(210) 3.086 ? . 1_655
S(51) H(150) 3.140 ? . 1_565
S(51) H(152) 3.027 ? . 1_565
S(52) H(210) 3.448 ? . 1_655
S(52) H(152) 3.587 ? . 1_565
S(52) H(13) 2.948 ? . .
S(52) H(15) 3.211 ? . .
S(52) H(189) 3.320 ? . 1_655
S(52) H(192) 2.952 ? . 1_655
S(53) H(156) 3.367 ? . 1_655
S(53) H(157) 3.047 ? . 1_655
S(53) H(160) 3.157 ? . 1_655
S(53) H(13) 3.283 ? . .
S(53) H(14) 3.394 ? . .
S(53) H(190) 3.255 ? . 1_655
S(53) H(254) 3.182 ? . 1_565
S(54) H(206) 3.586 ? . 1_655
S(55) H(206) 3.079 ? . 1_655
S(55) H(207) 3.091 ? . 1_655
S(55) H(152) 3.411 ? . 1_565
S(55) H(153) 3.450 ? . 1_565
S(55) H(154) 3.548 ? . 1_565
S(56) H(220) 2.952 ? . 1_565
S(56) H(221) 3.559 ? . 1_565
S(56) H(222) 3.207 ? . 1_565
S(56) H(133) 3.247 ? . .
S(56) H(134) 3.459 ? . .
S(57) H(137) 2.932 ? . .
S(58) H(146) 3.510 ? . 1_465
S(58) H(113) 3.182 ? . 1_465
S(58) H(115) 2.775 ? . 1_465
S(58) H(118) 3.509 ? . 1_465
S(59) H(217) 3.597 ? . 1_565
S(59) H(135) 3.122 ? . .
S(59) H(137) 3.317 ? . .
S(60) H(217) 3.140 ? . 1_565
S(60) H(220) 2.926 ? . 1_565
S(60) H(135) 3.485 ? . .
S(60) H(136) 3.394 ? . .
C(31) H(207) 3.181 ? . 1_655
C(31) H(210) 3.144 ? . 1_655
C(31) H(152) 2.728 ? . 1_565
C(32) H(13) 2.912 ? . .
C(32) H(189) 3.262 ? . 1_655
C(32) H(190) 3.471 ? . 1_655
C(33) H(206) 3.220 ? . 1_655
C(33) H(207) 3.191 ? . 1_655
C(33) H(152) 2.928 ? . 1_565
C(33) H(154) 3.589 ? . 1_565
C(34) H(220) 2.916 ? . 1_565
C(34) H(133) 3.419 ? . .
C(34) H(137) 2.796 ? . .
C(35) H(137) 3.142 ? . .
C(36) H(217) 3.228 ? . 1_565
C(36) H(220) 2.897 ? . 1_565
C(36) H(135) 3.185 ? . .
C(36) H(136) 3.493 ? . .
C(36) H(137) 2.990 ? . .
Ni(7) H(120) 3.489 ? . 1_455
Ni(7) H(121) 3.110 ? . 1_455
Ni(7) H(77) 2.716 ? . 1_545
Ni(7) H(78) 3.556 ? . 1_545
S(61) H(116) 3.132 ? . 1_455
S(61) H(117) 2.941 ? . 1_455
S(61) H(120) 3.502 ? . 1_455
S(61) H(57) 3.232 ? . 1_545
S(61) H(77) 3.228 ? . 1_545
S(62) H(115) 3.472 ? . 1_455
S(62) H(117) 2.991 ? . 1_455
S(62) H(69) 3.443 ? . 1_545
S(62) H(71) 3.150 ? . 1_545
S(62) H(72) 3.114 ? . 1_545
S(63) H(132) 3.047 ? . 1_545
S(63) H(133) 2.957 ? . 1_545
S(63) H(71) 3.269 ? . 1_545
S(63) H(185) 3.481 ? . 1_545
S(63) H(186) 3.114 ? . 1_545
S(64) H(139) 3.486 ? . .
S(64) H(144) 2.869 ? . .
S(64) H(71) 3.452 ? . 1_545
S(64) H(74) 3.231 ? . 1_545
S(65) H(139) 3.369 ? . .
S(65) H(120) 3.429 ? . 1_455
S(65) H(74) 3.307 ? . 1_545
S(65) H(77) 3.322 ? . 1_545
S(65) H(78) 3.600 ? . 1_545
S(65) H(181) 3.056 ? . .
S(65) H(187) 3.498 ? . .
S(66) H(105) 3.515 ? . .
S(66) H(77) 3.384 ? . 1_545
S(66) H(78) 3.274 ? . 1_545
S(66) H(181) 3.030 ? . .
S(67) H(65) 3.190 ? . .
S(67) H(68) 3.276 ? . .
S(68) H(91) 2.911 ? . 1_455
S(68) H(92) 3.515 ? . 1_455
S(68) H(63) 3.108 ? . .
S(68) H(175) 3.536 ? . 1_455
S(68) H(178) 3.139 ? . 1_455
S(69) H(110) 3.277 ? . 1_455
S(69) H(176) 2.962 ? . 1_455
S(69) H(178) 3.149 ? . 1_455
S(70) H(110) 3.409 ? . 1_455
S(70) H(121) 3.077 ? . 1_455
S(70) H(125) 3.226 ? . 1_455
S(70) H(57) 3.376 ? . 1_545
S(70) H(58) 3.130 ? . 1_545
C(37) H(117) 2.702 ? . 1_455
C(37) H(120) 3.512 ? . 1_455
C(37) H(72) 3.216 ? . 1_545
C(37) H(74) 3.111 ? . 1_545
C(38) H(71) 2.839 ? . 1_545
C(38) H(72) 3.578 ? . 1_545
C(39) H(117) 3.420 ? . 1_455
C(39) H(120) 3.510 ? . 1_455
C(39) H(74) 2.801 ? . 1_545
C(40) H(80) 3.455 ? . 1_545
C(41) H(178) 3.235 ? . 1_455
C(42) H(125) 3.336 ? . 1_455
C(42) H(58) 3.307 ? . 1_545
Ni(8) H(111) 3.424 ? . 1_465
Ni(8) H(112) 2.771 ? . 1_465
Ni(8) H(64) 3.299 ? . .
S(71) H(111) 3.234 ? . 1_465
S(71) H(112) 3.517 ? . 1_465
S(71) H(76) 3.178 ? . 1_455
S(71) H(178) 3.265 ? . 1_455
S(72) H(122) 3.371 ? . 1_455
S(72) H(124) 2.914 ? . 1_455
S(72) H(125) 3.155 ? . 1_455
S(73) H(135) 3.385 ? . .
S(73) H(138) 2.914 ? . .
S(73) H(122) 3.018 ? . 1_455
S(73) H(181) 3.213 ? . .
S(73) H(182) 3.091 ? . .
S(74) H(138) 3.547 ? . .
S(74) H(69) 3.506 ? . .
S(74) H(183) 2.837 ? . .
S(75) H(115) 3.295 ? . 1_465
S(75) H(116) 3.514 ? . 1_465
S(75) H(64) 3.133 ? . .
S(75) H(68) 3.237 ? . .
S(75) H(69) 3.542 ? . .
S(76) H(112) 3.164 ? . 1_465
S(76) H(116) 3.463 ? . 1_465
S(76) H(57) 3.376 ? . .
S(76) H(60) 2.897 ? . .
S(76) H(61) 3.288 ? . .
S(77) H(107) 3.150 ? . 1_465
S(77) H(108) 3.056 ? . 1_465
S(77) H(60) 2.923 ? . .
S(78) H(108) 3.294 ? . 1_465
S(78) H(81) 3.184 ? . 1_465
S(78) H(84) 2.805 ? . 1_465
S(78) H(174) 2.942 ? . 1_465
S(78) H(176) 3.346 ? . 1_465
S(79) H(103) 3.238 ? . 1_465
S(79) H(93) 2.859 ? . 1_455
S(79) H(98) 3.013 ? . 1_455
S(80) H(103) 3.294 ? . 1_465
S(80) H(111) 3.468 ? . 1_465
S(80) H(112) 3.418 ? . 1_465
S(80) H(91) 3.263 ? . 1_455
S(80) H(179) 3.423 ? . 1_455
S(80) H(180) 3.366 ? . 1_455
C(43) H(113) 3.480 ? . 1_465
C(44) H(183) 3.558 ? . .
C(45) H(115) 3.426 ? . 1_465
C(45) H(68) 3.552 ? . .
C(46) H(103) 2.955 ? . 1_465
C(46) H(107) 3.316 ? . 1_465
C(46) H(60) 2.863 ? . .
C(46) H(61) 3.363 ? . .
C(47) H(108) 2.874 ? . 1_465
C(48) H(103) 2.756 ? . 1_465
C(48) H(98) 3.578 ? . 1_455
O(1) H(141) 3.347 ? . 1_455
O(1) H(191) 2.761 ? . .
O(1) H(233) 3.114 ? . .
O(1) H(234) 3.312 ? . .
O(1) H(235) 2.088 ? . .
O(2) H(191) 3.525 ? . .
O(2) H(196) 2.577 ? . .
O(2) H(234) 2.595 ? . .
O(2) H(235) 2.568 ? . .
O(3) H(189) 2.566 ? . .
O(3) H(233) 2.468 ? . .
O(3) H(235) 2.728 ? . .
O(4) H(196) 3.574 ? . .
O(4) H(202) 2.760 ? . .
O(4) H(233) 3.304 ? . .
O(4) H(234) 2.055 ? . .
O(4) H(235) 3.378 ? . .
O(5) H(153) 3.288 ? . .
O(5) H(170) 2.957 ? . .
O(5) H(201) 2.897 ? . .
O(5) H(202) 3.082 ? . .
O(5) H(233) 2.698 ? . .
O(5) H(234) 2.581 ? . .
O(6) H(127) 2.822 ? . 1_455
O(6) H(201) 2.910 ? . .
O(6) H(233) 2.032 ? . .
O(6) H(234) 3.327 ? . .
O(6) H(235) 3.457 ? . .
C(139) H(189) 3.422 ? . .
C(139) H(201) 3.499 ? . .
C(139) H(233) 2.882 ? . .
C(140) H(127) 3.523 ? . 1_455
C(140) H(189) 3.513 ? . .
C(140) H(233) 3.115 ? . .
C(141) H(134) 3.027 ? . 1_455
C(141) H(136) 3.374 ? . 1_455
C(141) H(189) 3.539 ? . .
C(141) H(233) 3.491 ? . .
C(141) H(235) 3.314 ? . .
C(142) H(136) 3.544 ? . 1_455
C(142) H(141) 3.469 ? . 1_455
C(142) H(189) 3.466 ? . .
C(142) H(191) 3.038 ? . .
C(142) H(235) 2.957 ? . .
C(143) H(141) 3.159 ? . 1_455
C(143) H(191) 2.921 ? . .
C(143) H(235) 2.899 ? . .
C(144) H(140) 3.561 ? . 1_455
C(144) H(141) 3.553 ? . 1_455
C(144) H(143) 2.957 ? . 1_455
C(144) H(235) 3.214 ? . .
C(145) H(143) 3.534 ? . 1_455
C(145) H(196) 3.367 ? . .
C(145) H(234) 3.202 ? . .
C(146) H(196) 3.236 ? . .
C(146) H(202) 3.177 ? . .
C(146) H(234) 2.906 ? . .
C(147) H(153) 3.100 ? . .
C(147) H(202) 2.856 ? . .
C(147) H(234) 2.919 ? . .
C(148) H(153) 3.059 ? . .
C(148) H(202) 3.538 ? . .
C(148) H(234) 3.212 ? . .
C(149) H(127) 3.424 ? . 1_455
C(149) H(170) 3.026 ? . .
C(149) H(201) 3.526 ? . .
C(149) H(233) 3.244 ? . .
C(150) H(127) 3.600 ? . 1_455
C(150) H(170) 3.296 ? . .
C(150) H(201) 3.006 ? . .
C(150) H(233) 2.951 ? . .
H(203) S(34) 3.386 ? . .
H(203) H(156) 2.896 ? . .
H(203) C(161) 3.511 ? . .
H(203) C(166) 3.565 ? . .
H(203) H(189) 2.828 ? . .
H(203) H(201) 3.076 ? . .
H(203) H(233) 3.033 ? . .
H(204) S(34) 3.379 ? . .
H(204) S(35) 3.068 ? . .
H(204) C(21) 3.593 ? . .
H(204) Ni(5) 3.582 ? . .
H(204) S(41) 3.013 ? . .
H(204) S(50) 3.548 ? . .
H(205) O(10) 2.782 ? . 1_455
H(205) C(123) 3.468 ? . 1_455
H(205) C(124) 3.202 ? . 1_455
H(205) C(125) 3.230 ? . 1_455
H(205) H(127) 2.818 ? . 1_455
H(205) H(130) 2.948 ? . 1_455
H(205) H(131) 2.881 ? . 1_455
H(205) H(134) 3.135 ? . 1_455
H(205) H(233) 3.388 ? . .
H(206) S(35) 3.133 ? . .
H(206) S(54) 3.586 ? . 1_455
H(206) S(55) 3.079 ? . 1_455
H(206) C(33) 3.220 ? . 1_455
H(207) Ni(6) 2.805 ? . 1_455
H(207) S(51) 3.089 ? . 1_455
H(207) S(55) 3.091 ? . 1_455
H(207) C(31) 3.181 ? . 1_455
H(207) C(33) 3.191 ? . 1_455
H(207) H(134) 2.789 ? . 1_455
H(207) H(136) 3.286 ? . 1_455
H(208) O(10) 3.115 ? . 1_455
H(208) C(126) 3.234 ? . 1_455
H(208) H(134) 2.382 ? . 1_455
H(208) H(136) 2.869 ? . 1_455
H(209) S(44) 3.587 ? . 1_455
H(209) S(45) 3.430 ? . 1_455
H(209) C(27) 3.581 ? . 1_455
H(209) S(51) 3.327 ? . 1_455
H(209) H(136) 2.908 ? . 1_455
H(209) H(141) 2.812 ? . 1_455
H(210) S(44) 3.333 ? . 1_455
H(210) S(51) 3.086 ? . 1_455
H(210) S(52) 3.448 ? . 1_455
H(210) C(31) 3.144 ? . 1_455
H(210) C(161) 3.465 ? . .
H(210) C(162) 3.113 ? . .
H(210) H(189) 2.905 ? . .
H(210) H(191) 2.445 ? . .
H(210) H(192) 3.140 ? . .
H(210) H(235) 3.004 ? . .
H(211) S(40) 3.142 ? . 1_545
H(211) S(44) 3.197 ? . 1_455
H(211) C(162) 3.231 ? . .
H(211) H(191) 2.276 ? . .
H(211) H(194) 3.557 ? . .
H(211) H(196) 3.189 ? . .
H(211) H(235) 2.931 ? . .
H(212) S(40) 3.438 ? . 1_545
H(212) C(24) 3.438 ? . 1_545
H(212) S(44) 3.459 ? . 1_455
H(212) S(45) 3.523 ? . 1_455
H(212) C(130) 3.366 ? . 1_455
H(212) H(140) 3.332 ? . 1_455
H(212) H(141) 2.455 ? . 1_455
H(213) O(7) 2.815 ? . 1_455
H(213) O(8) 2.916 ? . 1_455
H(213) C(129) 3.340 ? . 1_455
H(213) C(131) 2.884 ? . 1_455
H(213) C(132) 3.400 ? . 1_455
H(213) H(140) 3.088 ? . 1_455
H(213) H(141) 3.114 ? . 1_455
H(213) H(143) 2.316 ? . 1_455
H(213) H(235) 3.546 ? . .
H(214) Ni(4) 3.164 ? . 1_545
H(214) S(36) 2.940 ? . 1_545
H(214) S(40) 3.119 ? . 1_545
H(214) C(22) 2.805 ? . 1_545
H(214) C(24) 2.874 ? . 1_545
H(214) H(140) 3.302 ? . 1_455
H(214) H(143) 2.736 ? . 1_455
H(215) Ni(4) 3.518 ? . 1_545
H(215) S(35) 3.369 ? . 1_545
H(215) S(36) 3.130 ? . 1_545
H(215) S(49) 3.578 ? . 1_545
H(215) S(50) 3.029 ? . 1_545
H(215) H(143) 3.442 ? . 1_455
H(216) O(8) 2.736 ? . 1_455
H(216) C(121) 3.185 ? . 1_455
H(216) C(131) 3.524 ? . 1_455
H(216) C(132) 3.244 ? . 1_455
H(216) H(143) 2.932 ? . 1_455
H(216) H(146) 3.040 ? . 1_455
H(216) H(234) 3.526 ? . .
H(217) S(50) 3.290 ? . 1_545
H(217) S(59) 3.597 ? . 1_545
H(217) S(60) 3.140 ? . 1_545
H(217) C(36) 3.228 ? . 1_545
H(218) H(149) 2.843 ? . .
H(218) C(164) 3.168 ? . .
H(218) C(165) 3.351 ? . .
H(218) H(195) 3.184 ? . .
H(218) H(196) 2.584 ? . .
H(218) H(202) 2.662 ? . .
H(218) H(234) 2.992 ? . .
H(219) O(20) 2.553 ? . .
H(219) C(152) 3.448 ? . .
H(219) C(153) 3.239 ? . .
H(219) C(154) 3.158 ? . .
H(219) H(149) 3.357 ? . .
H(219) H(152) 3.430 ? . .
H(219) H(153) 2.452 ? . .
H(219) C(165) 3.236 ? . .
H(219) H(202) 2.243 ? . .
H(219) H(234) 3.028 ? . .
H(219) H(236) 3.589 ? . .
H(220) Ni(6) 2.902 ? . 1_545
H(220) S(56) 2.952 ? . 1_545
H(220) S(60) 2.926 ? . 1_545
H(220) C(34) 2.916 ? . 1_545
H(220) C(36) 2.897 ? . 1_545
H(220) H(153) 3.443 ? . .
H(221) S(39) 3.273 ? . 1_645
H(221) S(56) 3.559 ? . 1_545
H(221) C(122) 3.110 ? . 1_455
H(221) H(234) 3.553 ? . .
H(222) S(39) 3.428 ? . 1_645
H(222) S(40) 3.347 ? . 1_645
H(222) C(24) 3.431 ? . 1_645
H(222) S(56) 3.207 ? . 1_545
H(222) C(154) 3.521 ? . .
H(222) H(153) 2.544 ? . .
H(222) H(170) 3.272 ? . .
H(223) S(39) 3.297 ? . 1_645
H(223) S(40) 3.449 ? . 1_645
H(223) S(44) 3.489 ? . .
H(223) S(45) 3.423 ? . .
H(223) C(27) 3.334 ? . .
H(223) C(172) 3.558 ? . .
H(223) H(170) 2.571 ? . .
H(224) S(39) 3.180 ? . 1_645
H(224) S(45) 3.505 ? . .
H(224) C(123) 3.240 ? . 1_455
H(224) H(127) 2.687 ? . 1_455
H(224) H(128) 2.884 ? . 1_455
H(224) H(233) 3.485 ? . .
H(225) Ni(5) 3.249 ? . .
H(225) S(41) 2.948 ? . .
H(225) S(45) 3.080 ? . .
H(225) C(25) 2.676 ? . .
H(225) C(27) 2.749 ? . .
H(226) O(18) 2.529 ? . .
H(226) C(155) 3.205 ? . .
H(226) C(171) 3.242 ? . .
H(226) C(172) 3.391 ? . .
H(226) H(155) 3.313 ? . .
H(226) H(156) 3.076 ? . .
H(226) H(167) 3.267 ? . .
H(226) H(170) 2.711 ? . .
H(226) C(166) 3.349 ? . .
H(226) H(201) 2.436 ? . .
H(226) H(233) 3.098 ? . .
O(7) H(213) 2.815 ? . 1_655
O(7) H(187) 2.534 ? . .
O(7) H(242) 2.783 ? . .
O(7) H(243) 2.253 ? . .
O(8) H(213) 2.916 ? . 1_655
O(8) H(216) 2.736 ? . 1_655
O(8) H(200) 3.128 ? . .
O(8) H(243) 2.237 ? . .
O(8) H(244) 3.430 ? . .
O(9) H(118) 3.421 ? . .
O(9) H(119) 3.431 ? . .
O(9) H(199) 3.427 ? . .
O(9) H(200) 3.333 ? . .
O(9) H(243) 2.745 ? . .
O(9) H(244) 2.489 ? . .
O(10) H(205) 2.782 ? . 1_655
O(10) H(208) 3.115 ? . 1_655
O(10) H(199) 3.419 ? . .
O(10) H(242) 3.251 ? . .
O(10) H(243) 3.337 ? . .
O(10) H(244) 2.194 ? . .
O(11) H(182) 3.142 ? . .
O(11) H(186) 2.413 ? . .
O(11) H(242) 2.319 ? . .
O(11) H(243) 3.542 ? . .
O(11) H(244) 2.680 ? . .
O(30) H(182) 2.584 ? . .
O(30) H(187) 3.449 ? . .
O(30) H(242) 2.199 ? . .
O(30) H(243) 3.116 ? . .
O(30) H(244) 3.538 ? . .
C(121) H(216) 3.185 ? . 1_655
C(121) H(118) 3.183 ? . .
C(121) H(200) 3.338 ? . .
C(121) H(243) 3.089 ? . .
C(122) H(221) 3.110 ? . 1_655
C(122) H(118) 3.493 ? . .
C(122) H(243) 3.376 ? . .
C(123) H(205) 3.468 ? . 1_655
C(123) H(224) 3.240 ? . 1_655
C(123) H(119) 3.565 ? . .
C(123) H(244) 3.184 ? . .
C(124) H(205) 3.202 ? . 1_655
C(124) H(199) 3.427 ? . .
C(124) H(244) 2.875 ? . .
C(125) H(205) 3.230 ? . 1_655
C(125) H(186) 3.513 ? . .
C(125) H(244) 3.043 ? . .
C(126) H(208) 3.234 ? . 1_655
C(126) H(186) 3.431 ? . .
C(126) H(242) 3.442 ? . .
C(126) H(244) 3.334 ? . .
C(127) H(182) 3.313 ? . .
C(127) H(242) 3.002 ? . .
C(128) H(182) 2.975 ? . .
C(128) H(186) 3.189 ? . .
C(128) H(242) 2.921 ? . .
C(129) H(213) 3.340 ? . 1_655
C(129) H(187) 3.107 ? . .
C(129) H(242) 3.410 ? . .
C(129) H(243) 3.395 ? . .
C(130) H(212) 3.366 ? . 1_655
C(130) H(242) 3.191 ? . .
C(131) H(213) 2.884 ? . 1_655
C(131) H(216) 3.524 ? . 1_655
C(131) H(187) 3.081 ? . .
C(131) H(243) 3.063 ? . .
C(132) H(213) 3.400 ? . 1_655
C(132) H(216) 3.244 ? . 1_655
C(132) H(114) 3.538 ? . .
C(132) H(187) 3.278 ? . .
C(132) H(200) 3.118 ? . .
C(132) H(243) 2.788 ? . .
H(127) O(6) 2.822 ? . 1_655
H(127) C(140) 3.523 ? . 1_655
H(127) C(149) 3.424 ? . 1_655
H(127) C(150) 3.600 ? . 1_655
H(127) H(205) 2.818 ? . 1_655
H(127) H(224) 2.687 ? . 1_655
H(127) H(233) 3.420 ? . 1_655
H(128) S(46) 3.417 ? . 1_655
H(128) H(224) 2.884 ? . 1_655
H(128) H(119) 3.186 ? . .
H(129) S(47) 3.565 ? . 1_655
H(129) C(28) 3.202 ? . 1_655
H(129) O(33) 3.472 ? . .
H(129) H(119) 2.872 ? . .
H(129) H(199) 2.732 ? . .
H(129) H(244) 2.852 ? . .
H(130) Ni(5) 3.502 ? . 1_655
H(130) S(46) 3.105 ? . 1_655
H(130) S(50) 3.127 ? . 1_655
H(130) C(28) 2.794 ? . 1_655
H(130) C(30) 2.805 ? . 1_655
H(130) H(205) 2.948 ? . 1_655
H(131) S(36) 3.340 ? . 1_655
H(131) S(49) 3.272 ? . 1_655
H(131) S(50) 3.597 ? . 1_655
H(131) C(30) 3.264 ? . 1_655
H(131) H(205) 2.881 ? . 1_655
H(132) S(49) 3.482 ? . 1_655
H(132) S(63) 3.047 ? . 1_565
H(132) H(186) 2.971 ? . .
H(132) H(199) 3.294 ? . .
H(132) H(244) 3.118 ? . .
H(133) S(37) 3.441 ? . 1_655
H(133) S(56) 3.247 ? . .
H(133) C(34) 3.419 ? . .
H(133) S(63) 2.957 ? . 1_565
H(134) S(56) 3.459 ? . .
H(134) C(141) 3.027 ? . 1_655
H(134) H(205) 3.135 ? . 1_655
H(134) H(207) 2.789 ? . 1_655
H(134) H(208) 2.382 ? . 1_655
H(135) S(46) 3.231 ? . .
H(135) S(59) 3.122 ? . .
H(135) S(60) 3.485 ? . .
H(135) C(36) 3.185 ? . .
H(135) S(73) 3.385 ? . .
H(136) S(60) 3.394 ? . .
H(136) C(36) 3.493 ? . .
H(136) C(141) 3.374 ? . 1_655
H(136) C(142) 3.544 ? . 1_655
H(136) H(207) 3.286 ? . 1_655
H(136) H(208) 2.869 ? . 1_655
H(136) H(209) 2.908 ? . 1_655
H(136) H(242) 3.334 ? . .
H(137) S(57) 2.932 ? . .
H(137) S(59) 3.317 ? . .
H(137) C(34) 2.796 ? . .
H(137) C(35) 3.142 ? . .
H(137) C(36) 2.990 ? . .
H(138) S(73) 2.914 ? . .
H(138) S(74) 3.547 ? . .
H(138) C(133) 3.227 ? . .
H(138) C(134) 3.518 ? . .
H(138) H(182) 2.344 ? . .
H(138) H(183) 3.218 ? . .
H(138) H(186) 2.888 ? . .
H(138) H(242) 3.010 ? . .
H(139) S(38) 3.505 ? . 1_645
H(139) S(64) 3.486 ? . .
H(139) S(65) 3.369 ? . .
H(139) H(182) 3.476 ? . .
H(139) H(187) 2.756 ? . .
H(140) S(37) 3.102 ? . 1_645
H(140) S(38) 3.402 ? . 1_645
H(140) S(39) 3.212 ? . 1_645
H(140) C(22) 3.528 ? . 1_645
H(140) C(23) 2.775 ? . 1_645
H(140) C(24) 3.590 ? . 1_645
H(140) C(144) 3.561 ? . 1_655
H(140) H(212) 3.332 ? . 1_655
H(140) H(213) 3.088 ? . 1_655
H(140) H(214) 3.302 ? . 1_655
H(141) O(1) 3.347 ? . 1_655
H(141) C(142) 3.469 ? . 1_655
H(141) C(143) 3.159 ? . 1_655
H(141) C(144) 3.553 ? . 1_655
H(141) H(209) 2.812 ? . 1_655
H(141) H(212) 2.455 ? . 1_655
H(141) H(213) 3.114 ? . 1_655
H(141) H(242) 3.542 ? . .
H(142) S(46) 3.267 ? . .
H(143) S(37) 3.478 ? . 1_645
H(143) S(49) 3.225 ? . 1_645
H(143) C(144) 2.957 ? . 1_655
H(143) C(145) 3.534 ? . 1_655
H(143) H(213) 2.316 ? . 1_655
H(143) H(214) 2.736 ? . 1_655
H(143) H(215) 3.442 ? . 1_655
H(143) H(216) 2.932 ? . 1_655
H(144) S(48) 3.353 ? . 1_645
H(144) S(49) 3.589 ? . 1_645
H(144) S(64) 2.869 ? . .
H(144) H(187) 2.971 ? . .
H(145) O(31) 3.086 ? . .
H(145) C(114) 3.229 ? . .
H(145) H(113) 3.518 ? . .
H(145) H(114) 2.617 ? . .
H(145) N(6) 3.293 ? . .
H(145) C(137) 3.004 ? . .
H(145) C(138) 3.181 ? . .
H(145) H(187) 2.686 ? . .
H(145) H(188) 3.347 ? . .
H(145) H(200) 2.370 ? . .
H(145) H(243) 2.714 ? . .
H(146) S(48) 3.165 ? . 1_645
H(146) S(49) 2.947 ? . 1_645
H(146) C(29) 3.119 ? . 1_645
H(146) S(58) 3.510 ? . 1_645
H(146) H(216) 3.040 ? . 1_655
O(12) H(55) 2.588 ? . .
O(12) H(228) 2.594 ? . .
O(12) H(229) 2.650 ? . .
O(13) H(87) 3.214 ? . 1_554
O(13) H(51) 2.781 ? . .
O(13) H(227) 3.169 ? . .
O(13) H(228) 3.301 ? . .
O(13) H(229) 2.111 ? . .
O(14) H(49) 2.496 ? . .
O(14) H(51) 3.566 ? . .
O(14) H(227) 2.484 ? . .
O(14) H(229) 2.646 ? . .
O(15) H(99) 2.866 ? . 1_554
O(15) H(102) 3.380 ? . 1_554
O(15) H(49) 3.539 ? . .
O(15) H(171) 2.930 ? . .
O(15) H(227) 2.020 ? . .
O(15) H(228) 3.358 ? . .
O(15) H(229) 3.418 ? . .
O(16) H(2) 2.896 ? . .
O(16) H(23) 3.486 ? . .
O(16) H(171) 2.851 ? . .
O(16) H(172) 3.146 ? . .
O(16) H(227) 2.624 ? . .
O(16) H(228) 2.570 ? . .
O(17) H(172) 2.716 ? . .
O(17) H(227) 3.302 ? . .
O(17) H(228) 2.063 ? . .
O(17) H(229) 3.405 ? . .
C(61) H(94) 3.340 ? . 1_554
C(61) H(102) 3.455 ? . 1_554
C(61) H(49) 3.355 ? . .
C(61) H(227) 3.138 ? . .
C(62) H(49) 3.242 ? . .
C(62) H(171) 3.476 ? . .
C(62) H(227) 2.882 ? . .
C(63) H(2) 3.336 ? . .
C(63) H(171) 2.942 ? . .
C(63) H(227) 2.881 ? . .
C(64) H(2) 2.990 ? . .
C(64) H(99) 3.464 ? . 1_554
C(64) H(100) 3.475 ? . 1_554
C(64) H(171) 3.477 ? . .
C(64) H(227) 3.181 ? . .
C(65) H(2) 3.519 ? . .
C(65) H(23) 3.236 ? . .
C(65) H(228) 3.218 ? . .
C(66) H(23) 3.125 ? . .
C(66) H(172) 2.915 ? . .
C(66) H(228) 2.948 ? . .
C(67) H(19) 3.527 ? . .
C(67) H(55) 3.284 ? . .
C(67) H(172) 3.057 ? . .
C(67) H(228) 2.894 ? . .
C(68) H(82) 3.339 ? . 1_554
C(68) H(55) 3.386 ? . .
C(68) H(228) 3.230 ? . .
C(69) H(83) 3.234 ? . 1_554
C(69) H(229) 3.274 ? . .
C(70) H(87) 3.291 ? . 1_554
C(70) H(51) 3.019 ? . .
C(70) H(229) 2.935 ? . .
C(71) H(87) 3.282 ? . 1_554
C(71) H(49) 3.544 ? . .
C(71) H(51) 2.946 ? . .
C(71) H(229) 2.918 ? . .
C(72) H(94) 2.951 ? . 1_554
C(72) H(97) 3.132 ? . 1_554
C(72) H(49) 3.536 ? . .
C(72) H(227) 3.521 ? . .
C(72) H(229) 3.263 ? . .
H(25) O(42) 2.746 ? . 1_554
H(25) C(97) 3.372 ? . 1_554
H(25) C(98) 3.099 ? . 1_554
H(25) C(102) 3.560 ? . 1_554
H(25) C(103) 3.040 ? . 1_554
H(25) H(94) 2.732 ? . 1_554
H(25) H(95) 2.806 ? . 1_554
H(25) H(99) 3.052 ? . 1_554
H(25) H(102) 2.586 ? . 1_554
H(25) H(227) 3.438 ? . .
H(26) S(5) 3.190 ? . 1_565
H(26) Ni(2) 3.535 ? . 1_565
H(26) S(11) 3.046 ? . 1_565
H(26) S(20) 3.470 ? . 1_565
H(26) H(94) 3.251 ? . 1_554
H(27) H(6) 2.957 ? . .
H(27) C(73) 3.326 ? . .
H(27) C(74) 3.468 ? . .
H(27) H(49) 2.617 ? . .
H(27) H(50) 3.521 ? . .
H(27) H(171) 3.024 ? . .
H(27) H(227) 3.013 ? . .
H(28) S(5) 3.293 ? . 1_565
H(28) S(24) 3.381 ? . 1_465
H(28) S(25) 3.242 ? . 1_465
H(28) C(15) 3.159 ? . 1_465
H(28) H(102) 3.514 ? . 1_554
H(29) Ni(3) 2.951 ? . 1_465
H(29) S(21) 2.945 ? . 1_465
H(29) S(25) 2.888 ? . 1_465
H(29) C(13) 2.845 ? . 1_465
H(29) C(15) 2.797 ? . 1_465
H(30) O(28) 2.523 ? . .
H(30) C(49) 3.427 ? . .
H(30) C(50) 3.203 ? . .
H(30) C(51) 3.205 ? . .
H(30) H(2) 2.795 ? . .
H(30) H(3) 3.166 ? . .
H(30) H(5) 3.357 ? . .
H(30) H(6) 3.060 ? . .
H(30) N(1) 3.524 ? . .
H(30) C(74) 3.232 ? . .
H(30) H(171) 2.324 ? . .
H(30) H(227) 2.995 ? . .
H(31) S(14) 3.452 ? . 1_465
H(31) S(15) 3.473 ? . 1_465
H(31) C(9) 3.461 ? . 1_465
H(31) S(21) 3.076 ? . 1_465
H(31) C(49) 3.487 ? . .
H(31) H(2) 2.511 ? . .
H(32) S(14) 3.317 ? . 1_465
H(32) C(102) 3.103 ? . 1_554
H(32) H(99) 2.783 ? . 1_554
H(32) H(100) 2.524 ? . 1_554
H(32) H(227) 3.433 ? . .
H(33) S(10) 3.495 ? . .
H(33) S(14) 3.271 ? . 1_465
H(33) C(101) 3.323 ? . 1_554
H(33) H(99) 3.520 ? . 1_554
H(33) H(100) 3.429 ? . 1_554
H(33) H(228) 3.532 ? . .
H(34) S(10) 3.400 ? . .
H(34) C(6) 3.520 ? . .
H(34) S(14) 3.324 ? . 1_465
H(34) S(15) 3.369 ? . 1_465
H(34) H(2) 3.155 ? . .
H(34) H(23) 2.769 ? . .
H(35) O(26) 2.546 ? . .
H(35) C(58) 3.484 ? . .
H(35) C(59) 3.294 ? . .
H(35) C(60) 3.129 ? . .
H(35) H(19) 3.405 ? . .
H(35) H(22) 3.590 ? . .
H(35) H(23) 2.405 ? . .
H(35) C(78) 3.323 ? . .
H(35) H(172) 2.347 ? . .
H(35) H(228) 3.081 ? . .
H(36) Ni(1) 3.243 ? . .
H(36) S(6) 2.997 ? . .
H(36) S(10) 3.039 ? . .
H(36) C(4) 2.757 ? . .
H(36) C(6) 2.784 ? . .
H(36) H(23) 3.438 ? . .
H(37) S(6) 3.026 ? . .
H(37) S(19) 3.291 ? . .
H(37) S(20) 3.337 ? . .
H(38) O(26) 3.422 ? . .
H(38) C(58) 3.403 ? . .
H(38) H(19) 2.633 ? . .
H(38) C(77) 3.166 ? . .
H(38) C(78) 3.248 ? . .
H(38) H(55) 2.634 ? . .
H(38) H(56) 3.175 ? . .
H(38) H(172) 2.503 ? . .
H(38) H(228) 2.958 ? . .
H(39) S(20) 3.218 ? . .
H(39) S(29) 3.251 ? . .
H(39) S(30) 3.210 ? . .
H(39) C(18) 3.029 ? . .
H(40) C(91) 3.284 ? . 1_554
H(40) H(82) 2.388 ? . 1_554
H(40) H(83) 3.410 ? . 1_554
H(40) H(89) 3.563 ? . 1_554
H(40) H(228) 3.599 ? . .
H(41) O(39) 2.881 ? . 1_554
H(41) O(40) 3.543 ? . 1_554
H(41) C(91) 3.250 ? . 1_554
H(41) C(92) 2.977 ? . 1_554
H(41) C(93) 3.420 ? . 1_554
H(41) H(82) 2.879 ? . 1_554
H(41) H(83) 2.536 ? . 1_554
H(41) H(86) 3.118 ? . 1_554
H(41) H(87) 3.328 ? . 1_554
H(42) Ni(3) 2.818 ? . .
H(42) S(26) 2.938 ? . .
H(42) S(30) 3.105 ? . .
H(42) C(16) 3.003 ? . .
H(42) C(18) 3.100 ? . .
H(42) H(83) 3.038 ? . 1_554
H(42) H(86) 3.481 ? . 1_554
H(43) S(9) 3.161 ? . 1_655
H(43) S(26) 3.252 ? . .
H(43) C(16) 3.482 ? . .
H(43) C(75) 3.351 ? . .
H(43) H(51) 2.407 ? . .
H(43) H(54) 3.599 ? . .
H(43) H(55) 3.160 ? . .
H(43) H(229) 2.984 ? . .
H(44) S(9) 3.559 ? . 1_655
H(44) S(10) 3.470 ? . 1_655
H(44) C(6) 3.575 ? . 1_655
H(44) S(26) 3.399 ? . .
H(44) C(94) 3.419 ? . 1_554
H(44) H(86) 3.159 ? . 1_554
H(44) H(87) 2.676 ? . 1_554
H(44) H(88) 3.594 ? . 1_554
H(45) S(10) 3.445 ? . 1_655
H(45) S(15) 3.429 ? . 1_565
H(45) C(9) 3.528 ? . 1_565
H(45) H(87) 2.694 ? . 1_554
H(45) H(97) 3.166 ? . 1_554
H(46) S(9) 3.378 ? . 1_655
H(46) S(15) 3.063 ? . 1_565
H(46) C(73) 3.476 ? . .
H(46) C(75) 3.016 ? . .
H(46) H(49) 2.992 ? . .
H(46) H(51) 2.297 ? . .
H(46) H(52) 3.057 ? . .
H(46) H(229) 2.942 ? . .
H(47) Ni(2) 3.303 ? . 1_565
H(47) S(11) 3.062 ? . 1_565
H(47) S(15) 3.177 ? . 1_565
H(47) C(7) 2.857 ? . 1_565
H(47) C(9) 2.905 ? . 1_565
H(47) H(94) 2.662 ? . 1_554
H(47) H(97) 2.881 ? . 1_554
H(48) O(37) 3.355 ? . 1_554
H(48) O(42) 3.059 ? . 1_554
H(48) C(97) 3.143 ? . 1_554
H(48) C(100) 3.397 ? . 1_554
H(48) H(87) 3.208 ? . 1_554
H(48) H(94) 2.395 ? . 1_554
H(48) H(97) 2.629 ? . 1_554
H(48) H(229) 3.595 ? . .
O(18) H(226) 2.529 ? . .
O(18) H(190) 3.416 ? . .
O(18) H(201) 2.451 ? . .
O(18) H(236) 3.428 ? . .
O(18) H(237) 2.115 ? . .
O(18) H(238) 3.485 ? . .
O(19) H(9) 3.426 ? . 1_545
O(19) H(12) 3.599 ? . 1_545
O(19) H(202) 3.523 ? . .
O(19) H(236) 2.467 ? . .
O(19) H(237) 2.548 ? . .
O(19) H(251) 3.562 ? . .
O(19) H(252) 2.980 ? . .
O(20) H(219) 2.553 ? . .
O(20) H(195) 3.346 ? . .
O(20) H(202) 2.595 ? . .
O(20) H(236) 2.101 ? . .
O(20) H(237) 3.386 ? . .
O(20) H(238) 3.488 ? . .
O(21) H(9) 3.574 ? . 1_545
O(21) H(195) 2.580 ? . .
O(21) H(236) 2.428 ? . .
O(21) H(238) 2.673 ? . .
O(22) H(4) 3.073 ? . 1_545
O(22) H(8) 2.796 ? . 1_545
O(22) H(9) 3.349 ? . 1_545
O(22) H(193) 3.024 ? . .
O(22) H(236) 3.183 ? . .
O(22) H(237) 3.363 ? . .
O(22) H(238) 2.260 ? . .
O(29) H(190) 2.666 ? . .
O(29) H(236) 3.591 ? . .
O(29) H(237) 2.543 ? . .
O(29) H(238) 2.607 ? . .
C(151) H(16) 2.906 ? . 1_545
C(151) H(195) 3.374 ? . .
C(151) H(236) 3.074 ? . .
C(152) H(219) 3.448 ? . .
C(152) H(195) 3.167 ? . .
C(152) H(202) 3.377 ? . .
C(152) H(236) 2.930 ? . .
C(153) H(219) 3.239 ? . .
C(153) H(12) 3.147 ? . 1_545
C(153) H(13) 3.505 ? . 1_545
C(153) H(236) 2.862 ? . .
C(154) H(219) 3.158 ? . .
C(154) H(222) 3.521 ? . .
C(154) H(12) 3.436 ? . 1_545
C(154) H(236) 3.133 ? . .
C(154) H(252) 2.914 ? . .
C(155) H(226) 3.205 ? . .
C(155) H(190) 3.197 ? . .
C(155) H(201) 3.112 ? . .
C(155) H(237) 2.968 ? . .
C(156) H(190) 3.425 ? . .
C(156) H(237) 3.219 ? . .
C(157) H(8) 3.259 ? . 1_545
C(157) H(238) 3.306 ? . .
C(158) H(4) 3.399 ? . 1_545
C(158) H(8) 3.336 ? . 1_545
C(158) H(193) 3.050 ? . .
C(158) H(238) 2.925 ? . .
C(159) H(4) 3.071 ? . 1_545
C(159) H(193) 3.145 ? . .
C(159) H(238) 2.982 ? . .
C(160) H(4) 3.562 ? . 1_545
C(160) H(9) 3.504 ? . 1_545
C(160) H(21) 3.454 ? . 1_545
C(160) H(236) 3.494 ? . .
C(160) H(238) 3.336 ? . .
C(171) H(226) 3.242 ? . .
C(171) H(237) 2.939 ? . .
C(172) H(223) 3.558 ? . .
C(172) H(226) 3.391 ? . .
C(172) H(237) 3.169 ? . .
C(172) H(252) 2.813 ? . .
H(147) O(24) 2.643 ? . 1_545
H(147) C(54) 3.545 ? . 1_545
H(147) C(55) 3.145 ? . 1_545
H(147) C(56) 3.010 ? . 1_545
H(147) H(9) 3.199 ? . 1_545
H(147) H(12) 3.581 ? . 1_545
H(147) H(13) 3.227 ? . 1_545
H(147) H(16) 2.265 ? . 1_545
H(147) H(236) 3.314 ? . .
H(148) S(33) 3.110 ? . 1_545
H(148) S(34) 3.297 ? . 1_545
H(148) C(20) 3.017 ? . 1_545
H(148) S(42) 3.579 ? . 1_545
H(148) H(16) 2.739 ? . 1_545
H(148) H(17) 3.380 ? . 1_545
H(149) S(34) 3.537 ? . 1_545
H(149) H(218) 2.843 ? . .
H(149) H(219) 3.357 ? . .
H(149) C(164) 3.319 ? . .
H(149) C(165) 3.542 ? . .
H(149) H(195) 2.579 ? . .
H(149) H(196) 3.504 ? . .
H(149) H(202) 3.100 ? . .
H(149) H(236) 3.181 ? . .
H(150) S(42) 3.137 ? . 1_545
H(150) S(51) 3.140 ? . 1_545
H(150) H(16) 3.305 ? . 1_545
H(151) O(24) 2.884 ? . 1_545
H(151) C(53) 3.311 ? . 1_545
H(151) C(54) 2.882 ? . 1_545
H(151) C(55) 3.301 ? . 1_545
H(151) H(9) 2.860 ? . 1_545
H(151) H(12) 2.315 ? . 1_545
H(151) H(13) 2.833 ? . 1_545
H(151) H(16) 3.543 ? . 1_545
H(151) H(236) 2.932 ? . .
H(152) S(51) 3.027 ? . 1_545
H(152) S(52) 3.587 ? . 1_545
H(152) S(55) 3.411 ? . 1_545
H(152) C(31) 2.728 ? . 1_545
H(152) C(33) 2.928 ? . 1_545
H(152) H(219) 3.430 ? . .
H(152) H(12) 3.471 ? . 1_545
H(152) H(13) 3.256 ? . 1_545
H(153) S(55) 3.450 ? . 1_545
H(153) O(5) 3.288 ? . .
H(153) C(147) 3.100 ? . .
H(153) C(148) 3.059 ? . .
H(153) H(219) 2.452 ? . .
H(153) H(220) 3.443 ? . .
H(153) H(222) 2.544 ? . .
H(153) H(202) 3.549 ? . .
H(153) H(236) 3.487 ? . .
H(153) H(252) 3.567 ? . .
H(154) S(55) 3.548 ? . 1_545
H(154) C(33) 3.589 ? . 1_545
H(154) H(12) 3.101 ? . 1_545
H(154) C(167) 2.941 ? . .
H(154) H(251) 3.188 ? . .
H(154) H(252) 2.134 ? . .
H(154) H(253) 3.134 ? . .
H(155) S(33) 3.169 ? . .
H(155) S(34) 3.529 ? . .
H(155) H(226) 3.313 ? . .
H(156) S(53) 3.367 ? . 1_455
H(156) H(203) 2.896 ? . .
H(156) H(226) 3.076 ? . .
H(156) C(161) 3.186 ? . .
H(156) C(166) 3.428 ? . .
H(156) H(189) 3.184 ? . .
H(156) H(190) 2.576 ? . .
H(156) H(201) 2.754 ? . .
H(156) H(237) 3.160 ? . .
H(157) S(8) 3.382 ? . .
H(157) S(33) 3.305 ? . .
H(157) S(53) 3.047 ? . 1_455
H(158) S(18) 3.242 ? . .
H(158) H(237) 3.531 ? . .
H(159) C(52) 3.176 ? . 1_545
H(159) H(4) 3.592 ? . 1_545
H(159) H(7) 3.010 ? . 1_545
H(159) H(8) 2.497 ? . 1_545
H(160) S(8) 3.369 ? . .
H(160) S(27) 3.098 ? . 1_455
H(160) S(53) 3.157 ? . 1_455
H(161) S(28) 3.426 ? . 1_455
H(161) C(163) 3.275 ? . .
H(161) H(190) 3.255 ? . .
H(161) H(193) 2.317 ? . .
H(161) H(238) 2.831 ? . .
H(162) S(27) 3.079 ? . 1_455
H(162) S(28) 3.395 ? . 1_455
H(162) C(17) 2.940 ? . 1_455
H(162) H(4) 2.869 ? . 1_545
H(162) H(8) 3.368 ? . 1_545
H(163) O(27) 3.433 ? . 1_545
H(163) C(49) 3.476 ? . 1_545
H(163) C(50) 3.286 ? . 1_545
H(163) H(1) 3.193 ? . 1_545
H(163) H(4) 2.444 ? . 1_545
H(163) H(8) 3.585 ? . 1_545
H(163) N(10) 2.714 ? . 1_455
H(164) S(32) 3.414 ? . 1_545
H(164) C(163) 3.208 ? . .
H(164) H(193) 2.461 ? . .
H(164) H(194) 3.265 ? . .
H(164) H(195) 3.183 ? . .
H(164) H(238) 2.930 ? . .
H(164) N(9) 3.255 ? . 1_455
H(164) N(10) 3.282 ? . 1_455
H(165) S(32) 3.339 ? . 1_545
H(165) S(33) 2.963 ? . 1_545
H(165) C(20) 3.181 ? . 1_545
H(165) O(27) 3.580 ? . 1_545
H(165) H(21) 2.728 ? . 1_545
H(165) N(10) 3.271 ? . 1_455
H(166) O(23) 3.553 ? . 1_545
H(166) O(24) 3.252 ? . 1_545
H(166) O(27) 3.350 ? . 1_545
H(166) C(53) 3.489 ? . 1_545
H(166) H(4) 3.115 ? . 1_545
H(166) H(8) 3.173 ? . 1_545
H(166) H(9) 2.780 ? . 1_545
H(166) H(21) 3.277 ? . 1_545
H(166) H(231) 3.494 ? . 1_545
H(167) S(42) 3.457 ? . .
H(167) S(43) 3.061 ? . .
H(167) C(26) 3.079 ? . .
H(167) H(226) 3.267 ? . .
H(168) S(18) 2.919 ? . .
H(168) H(10) 3.181 ? . 1_545
H(168) H(237) 3.062 ? . .
H(168) H(251) 3.541 ? . .
H(168) H(252) 3.525 ? . .
H(169) C(167) 2.841 ? . .
H(169) C(168) 3.154 ? . .
H(169) H(251) 3.093 ? . .
H(169) H(252) 2.000 ? . .
H(169) H(253) 3.600 ? . .
H(170) O(5) 2.957 ? . .
H(170) C(149) 3.026 ? . .
H(170) C(150) 3.296 ? . .
H(170) H(222) 3.272 ? . .
H(170) H(223) 2.571 ? . .
H(170) H(226) 2.711 ? . .
H(170) H(201) 3.565 ? . .
H(170) H(237) 3.414 ? . .
H(170) H(252) 3.499 ? . .
O(23) H(166) 3.553 ? . 1_565
O(23) H(50) 2.761 ? . .
O(23) H(230) 2.543 ? . .
O(23) H(231) 3.596 ? . .
O(23) H(232) 2.632 ? . .
O(24) H(147) 2.643 ? . 1_565
O(24) H(151) 2.884 ? . 1_565
O(24) H(166) 3.252 ? . 1_565
O(24) H(53) 2.993 ? . .
O(24) H(230) 2.227 ? . .
O(24) H(231) 3.069 ? . .
O(24) H(232) 3.404 ? . .
O(25) H(56) 2.517 ? . .
O(25) H(230) 2.746 ? . .
O(25) H(231) 2.326 ? . .
O(26) H(35) 2.546 ? . .
O(26) H(38) 3.422 ? . .
O(26) H(56) 3.426 ? . .
O(26) H(172) 2.626 ? . .
O(26) H(230) 3.552 ? . .
O(26) H(231) 2.118 ? . .
O(26) H(232) 3.318 ? . .
O(27) H(163) 3.433 ? . 1_565
O(27) H(165) 3.580 ? . 1_565
O(27) H(166) 3.350 ? . 1_565
O(27) H(172) 3.580 ? . .
O(27) H(231) 2.567 ? . .
O(27) H(232) 2.454 ? . .
O(28) H(30) 2.523 ? . .
O(28) H(50) 3.439 ? . .
O(28) H(171) 2.491 ? . .
O(28) H(230) 3.452 ? . .
O(28) H(231) 3.526 ? . .
O(28) H(232) 2.153 ? . .
C(49) H(30) 3.427 ? . .
C(49) H(31) 3.487 ? . .
C(49) H(163) 3.476 ? . 1_565
C(49) H(232) 3.142 ? . .
C(50) H(30) 3.203 ? . .
C(50) H(163) 3.286 ? . 1_565
C(50) H(232) 3.008 ? . .
C(51) H(30) 3.205 ? . .
C(51) H(50) 3.235 ? . .
C(51) H(171) 3.179 ? . .
C(51) H(232) 3.026 ? . .
C(52) H(159) 3.176 ? . 1_565
C(52) H(50) 3.514 ? . .
C(52) H(232) 3.259 ? . .
C(53) H(151) 3.311 ? . 1_565
C(53) H(166) 3.489 ? . 1_565
C(53) H(230) 3.191 ? . .
C(53) H(251) 2.747 ? . 1_565
C(54) H(147) 3.545 ? . 1_565
C(54) H(151) 2.882 ? . 1_565
C(54) H(53) 3.041 ? . .
C(54) H(230) 2.855 ? . .
C(54) H(251) 2.605 ? . 1_565
C(54) H(253) 3.365 ? . 1_565
C(54) H(256) 2.969 ? . 1_565
C(55) H(147) 3.145 ? . 1_565
C(55) H(151) 3.301 ? . 1_565
C(55) H(53) 2.996 ? . .
C(55) H(56) 3.444 ? . .
C(55) H(230) 2.949 ? . .
C(56) H(147) 3.010 ? . 1_565
C(56) H(56) 3.411 ? . .
C(56) H(230) 3.422 ? . .
C(56) H(231) 3.467 ? . .
C(57) H(56) 3.382 ? . .
C(57) H(231) 3.070 ? . .
C(58) H(35) 3.484 ? . .
C(58) H(38) 3.403 ? . .
C(58) H(56) 3.266 ? . .
C(58) H(172) 3.389 ? . .
C(58) H(231) 2.936 ? . .
C(59) H(35) 3.294 ? . .
C(59) H(231) 2.814 ? . .
C(60) H(35) 3.129 ? . .
C(60) H(231) 3.170 ? . .
C(60) H(232) 3.567 ? . .
H(1) S(30) 3.530 ? . 1_465
H(1) H(163) 3.193 ? . 1_565
H(1) N(10) 3.147 ? . 1_465
H(2) O(16) 2.896 ? . .
H(2) C(63) 3.336 ? . .
H(2) C(64) 2.990 ? . .
H(2) C(65) 3.519 ? . .
H(2) H(30) 2.795 ? . .
H(2) H(31) 2.511 ? . .
H(2) H(34) 3.155 ? . .
H(2) H(171) 3.554 ? . .
H(2) H(232) 3.377 ? . .
H(3) Ni(3) 3.438 ? . 1_465
H(3) S(26) 3.120 ? . 1_465
H(3) S(30) 3.175 ? . 1_465
H(3) C(16) 2.964 ? . 1_465
H(3) C(18) 2.965 ? . 1_465
H(3) H(30) 3.166 ? . .
H(4) O(22) 3.073 ? . 1_565
H(4) C(158) 3.399 ? . 1_565
H(4) C(159) 3.071 ? . 1_565
H(4) C(160) 3.562 ? . 1_565
H(4) H(159) 3.592 ? . 1_565
H(4) H(162) 2.869 ? . 1_565
H(4) H(163) 2.444 ? . 1_565
H(4) H(166) 3.115 ? . 1_565
H(4) H(232) 3.223 ? . .
H(5) S(7) 3.509 ? . 1_565
H(5) S(26) 3.317 ? . 1_465
H(5) H(30) 3.357 ? . .
H(6) H(27) 2.957 ? . .
H(6) H(30) 3.060 ? . .
H(6) C(73) 3.227 ? . .
H(6) C(74) 3.498 ? . .
H(6) H(49) 3.246 ? . .
H(6) H(50) 2.586 ? . .
H(6) H(171) 2.837 ? . .
H(6) H(232) 3.223 ? . .
H(7) S(18) 2.995 ? . 1_565
H(7) S(19) 3.409 ? . 1_565
H(7) C(11) 2.942 ? . 1_565
H(7) H(159) 3.010 ? . 1_565
H(8) O(22) 2.796 ? . 1_565
H(8) C(157) 3.259 ? . 1_565
H(8) C(158) 3.336 ? . 1_565
H(8) H(159) 2.497 ? . 1_565
H(8) H(162) 3.368 ? . 1_565
H(8) H(163) 3.585 ? . 1_565
H(8) H(166) 3.173 ? . 1_565
H(8) H(232) 3.508 ? . .
H(9) O(19) 3.426 ? . 1_565
H(9) O(21) 3.574 ? . 1_565
H(9) O(22) 3.349 ? . 1_565
H(9) C(160) 3.504 ? . 1_565
H(9) H(147) 3.199 ? . 1_565
H(9) H(151) 2.860 ? . 1_565
H(9) H(166) 2.780 ? . 1_565
H(9) H(230) 3.584 ? . .
H(9) H(236) 3.392 ? . 1_565
H(9) H(251) 3.294 ? . 1_565
H(10) S(17) 3.291 ? . 1_565
H(10) S(18) 2.987 ? . 1_565
H(10) C(11) 3.241 ? . 1_565
H(10) H(168) 3.181 ? . 1_565
H(10) C(167) 3.076 ? . 1_565
H(10) H(251) 2.116 ? . 1_565
H(10) H(252) 3.394 ? . 1_565
H(11) C(76) 3.289 ? . .
H(11) H(50) 3.286 ? . .
H(11) H(53) 2.316 ? . .
H(11) H(230) 2.772 ? . .
H(11) C(167) 3.392 ? . 1_565
H(11) H(251) 2.665 ? . 1_565
H(11) H(253) 3.250 ? . 1_565
H(11) C(169) 3.112 ? . 1_565
H(11) H(255) 3.179 ? . 1_565
H(11) H(256) 2.258 ? . 1_565
H(12) O(19) 3.599 ? . 1_565
H(12) C(153) 3.147 ? . 1_565
H(12) C(154) 3.436 ? . 1_565
H(12) H(147) 3.581 ? . 1_565
H(12) H(151) 2.315 ? . 1_565
H(12) H(152) 3.471 ? . 1_565
H(12) H(154) 3.101 ? . 1_565
H(12) C(167) 2.695 ? . 1_565
H(12) H(251) 2.119 ? . 1_565
H(12) H(252) 2.919 ? . 1_565
H(12) H(253) 2.647 ? . 1_565
H(12) H(256) 2.812 ? . 1_565
H(13) S(52) 2.948 ? . .
H(13) S(53) 3.283 ? . .
H(13) C(32) 2.912 ? . .
H(13) C(153) 3.505 ? . 1_565
H(13) H(147) 3.227 ? . 1_565
H(13) H(151) 2.833 ? . 1_565
H(13) H(152) 3.256 ? . 1_565
H(14) S(53) 3.394 ? . .
H(14) N(2) 3.598 ? . .
H(14) C(76) 2.934 ? . .
H(14) C(77) 3.351 ? . .
H(14) H(53) 2.246 ? . .
H(14) H(54) 2.983 ? . .
H(14) H(56) 2.855 ? . .
H(14) H(230) 2.844 ? . .
H(14) H(256) 3.431 ? . 1_565
H(15) S(28) 3.073 ? . .
H(15) S(43) 3.165 ? . .
H(15) S(52) 3.211 ? . .
H(16) C(151) 2.906 ? . 1_565
H(16) H(147) 2.265 ? . 1_565
H(16) H(148) 2.739 ? . 1_565
H(16) H(150) 3.305 ? . 1_565
H(16) H(151) 3.543 ? . 1_565
H(17) S(33) 3.115 ? . .
H(17) H(148) 3.380 ? . 1_565
H(17) H(231) 3.369 ? . .
H(18) S(18) 3.282 ? . .
H(18) S(28) 3.154 ? . .
H(18) S(43) 3.305 ? . .
H(19) S(19) 3.472 ? . .
H(19) S(28) 3.414 ? . .
H(19) C(67) 3.527 ? . .
H(19) H(35) 3.405 ? . .
H(19) H(38) 2.633 ? . .
H(19) C(77) 3.430 ? . .
H(19) C(78) 3.593 ? . .
H(19) H(55) 3.566 ? . .
H(19) H(56) 2.732 ? . .
H(19) H(172) 3.100 ? . .
H(19) H(231) 3.190 ? . .
H(20) S(7) 3.442 ? . .
H(20) S(18) 3.091 ? . .
H(20) S(19) 3.458 ? . .
H(21) S(33) 2.854 ? . .
H(21) C(160) 3.454 ? . 1_565
H(21) H(165) 2.728 ? . 1_565
H(21) H(166) 3.277 ? . 1_565
H(21) H(231) 2.778 ? . .
H(22) S(7) 3.447 ? . .
H(22) S(8) 2.949 ? . .
H(22) C(5) 3.028 ? . .
H(22) S(33) 3.309 ? . .
H(22) H(35) 3.590 ? . .
H(23) S(9) 3.542 ? . .
H(23) O(16) 3.486 ? . .
H(23) C(65) 3.236 ? . .
H(23) C(66) 3.125 ? . .
H(23) H(34) 2.769 ? . .
H(23) H(35) 2.405 ? . .
H(23) H(36) 3.438 ? . .
H(23) H(231) 3.547 ? . .
H(24) N(10) 2.670 ? . 1_465
H(24) C(170) 3.019 ? . 1_465
O(31) H(145) 3.086 ? . .
O(31) H(188) 3.210 ? . .
O(31) H(200) 2.408 ? . .
O(31) H(239) 3.455 ? . .
O(31) H(240) 2.110 ? . .
O(31) H(241) 3.458 ? . .
O(32) H(199) 3.166 ? . .
O(32) H(200) 3.489 ? . .
O(32) H(239) 2.355 ? . .
O(32) H(240) 2.417 ? . .
O(32) H(241) 3.540 ? . .
O(33) H(129) 3.472 ? . .
O(33) H(185) 3.221 ? . .
O(33) H(199) 2.542 ? . .
O(33) H(239) 2.121 ? . .
O(33) H(240) 3.422 ? . .
O(33) H(241) 3.474 ? . .
O(34) H(70) 2.708 ? . .
O(34) H(185) 3.089 ? . .
O(34) H(239) 2.279 ? . .
O(34) H(240) 3.530 ? . .
O(34) H(241) 2.655 ? . .
O(35) H(67) 2.627 ? . .
O(35) H(70) 3.188 ? . .
O(35) H(184) 2.550 ? . .
O(35) H(239) 3.264 ? . .
O(35) H(240) 3.446 ? . .
O(35) H(241) 2.211 ? . .
O(36) H(73) 3.233 ? . 1_545
O(36) H(78) 3.442 ? . 1_545
O(36) H(184) 3.580 ? . .
O(36) H(188) 2.562 ? . .
O(36) H(240) 2.684 ? . .
O(36) H(241) 2.690 ? . .
C(109) H(78) 3.094 ? . 1_545
C(109) H(241) 3.341 ? . .
C(110) H(67) 3.024 ? . .
C(110) H(78) 3.354 ? . 1_545
C(110) H(184) 2.994 ? . .
C(110) H(241) 3.039 ? . .
C(111) H(67) 3.439 ? . .
C(111) H(239) 3.465 ? . .
C(111) H(241) 2.961 ? . .
C(112) H(70) 2.954 ? . .
C(112) H(239) 3.417 ? . .
C(112) H(241) 3.371 ? . .
C(112) H(176) 3.410 ? . .
C(112) H(177) 3.297 ? . .
C(113) H(73) 3.051 ? . 1_545
C(113) H(188) 3.377 ? . .
C(113) H(240) 3.215 ? . .
C(114) H(145) 3.229 ? . .
C(114) H(73) 3.398 ? . 1_545
C(114) H(188) 3.142 ? . .
C(114) H(200) 3.231 ? . .
C(114) H(240) 3.016 ? . .
C(115) H(200) 3.544 ? . .
C(115) H(240) 2.778 ? . .
C(116) H(200) 3.596 ? . .
C(116) H(239) 3.532 ? . .
C(116) H(240) 3.029 ? . .
C(117) H(199) 3.451 ? . .
C(117) H(239) 3.070 ? . .
C(117) H(240) 3.599 ? . .
C(118) H(199) 3.566 ? . .
C(118) H(239) 2.846 ? . .
C(119) H(185) 3.150 ? . .
C(119) H(199) 3.478 ? . .
C(119) H(239) 2.897 ? . .
C(120) H(70) 3.273 ? . .
C(120) H(239) 3.063 ? . .
H(103) S(79) 3.238 ? . 1_645
H(103) S(80) 3.294 ? . 1_645
H(103) C(46) 2.955 ? . 1_645
H(103) C(48) 2.756 ? . 1_645
H(104) O(47) 3.159 ? . 1_545
H(104) C(89) 3.015 ? . 1_545
H(104) C(90) 3.346 ? . 1_545
H(104) H(73) 3.094 ? . 1_545
H(104) H(78) 2.388 ? . 1_545
H(104) H(79) 2.815 ? . 1_545
H(105) S(66) 3.515 ? . .
H(105) H(67) 2.934 ? . .
H(105) H(78) 2.843 ? . 1_545
H(105) C(134) 3.428 ? . .
H(105) H(181) 3.527 ? . .
H(105) H(184) 2.515 ? . .
H(105) H(188) 3.318 ? . .
H(105) H(241) 3.158 ? . .
H(106) S(3) 2.934 ? . 1_556
H(106) H(65) 3.582 ? . .
H(106) H(66) 3.295 ? . .
H(106) H(67) 2.902 ? . .
H(106) H(78) 3.569 ? . 1_545
H(107) S(77) 3.150 ? . 1_645
H(107) C(46) 3.316 ? . 1_645
H(107) N(5) 3.372 ? . .
H(107) H(239) 3.205 ? . .
H(107) H(240) 3.484 ? . .
H(107) H(241) 2.910 ? . .
H(108) S(77) 3.056 ? . 1_645
H(108) S(78) 3.294 ? . 1_645
H(108) C(47) 2.874 ? . 1_645
H(108) H(66) 3.237 ? . .
H(108) H(67) 3.480 ? . .
H(109) O(45) 2.713 ? . .
H(109) O(46) 3.228 ? . .
H(109) C(84) 3.305 ? . .
H(109) C(85) 2.961 ? . .
H(109) H(66) 3.221 ? . .
H(109) H(67) 3.043 ? . .
H(109) H(70) 2.412 ? . .
H(109) C(104) 3.600 ? . .
H(109) C(105) 3.489 ? . .
H(109) H(173) 2.995 ? . .
H(109) H(176) 3.172 ? . .
H(109) H(177) 2.683 ? . .
H(109) H(250) 3.492 ? . .
H(110) S(69) 3.277 ? . 1_655
H(110) S(70) 3.409 ? . 1_655
H(110) C(104) 3.541 ? . .
H(110) C(105) 3.580 ? . .
H(110) H(176) 2.797 ? . .
H(110) H(177) 3.049 ? . .
H(111) Ni(8) 3.424 ? . 1_645
H(111) S(71) 3.234 ? . 1_645
H(111) S(80) 3.468 ? . 1_645
H(111) O(47) 3.491 ? . 1_545
H(111) C(87) 3.118 ? . 1_545
H(111) C(88) 3.378 ? . 1_545
H(111) H(73) 2.399 ? . 1_545
H(111) H(75) 3.572 ? . 1_545
H(111) H(76) 2.874 ? . 1_545
H(112) Ni(8) 2.771 ? . 1_645
H(112) S(71) 3.517 ? . 1_645
H(112) S(76) 3.164 ? . 1_645
H(112) S(80) 3.418 ? . 1_645
H(112) H(240) 3.377 ? . .
H(113) S(58) 3.182 ? . 1_645
H(113) C(43) 3.480 ? . 1_645
H(113) H(145) 3.518 ? . .
H(114) S(48) 3.516 ? . 1_645
H(114) C(132) 3.538 ? . .
H(114) H(145) 2.617 ? . .
H(114) H(73) 2.893 ? . 1_545
H(114) C(138) 3.250 ? . .
H(114) H(187) 3.199 ? . .
H(114) H(188) 2.614 ? . .
H(114) H(200) 2.987 ? . .
H(114) H(240) 3.289 ? . .
H(115) S(58) 2.775 ? . 1_645
H(115) S(62) 3.472 ? . 1_655
H(115) S(75) 3.295 ? . 1_645
H(115) C(45) 3.426 ? . 1_645
H(116) S(61) 3.132 ? . 1_655
H(116) S(75) 3.514 ? . 1_645
H(116) S(76) 3.463 ? . 1_645
H(116) N(5) 3.544 ? . .
H(116) H(239) 3.534 ? . .
H(116) H(240) 2.798 ? . .
H(117) S(38) 3.080 ? . 1_745
H(117) S(61) 2.941 ? . 1_655
H(117) S(62) 2.991 ? . 1_655
H(117) C(37) 2.702 ? . 1_655
H(117) C(39) 3.420 ? . 1_655
H(118) S(38) 3.288 ? . 1_745
H(118) S(58) 3.509 ? . 1_645
H(118) O(9) 3.421 ? . .
H(118) C(121) 3.183 ? . .
H(118) C(122) 3.493 ? . .
H(118) H(200) 3.246 ? . .
H(118) H(240) 3.308 ? . .
H(119) S(38) 3.338 ? . 1_745
H(119) O(9) 3.431 ? . .
H(119) C(123) 3.565 ? . .
H(119) H(128) 3.186 ? . .
H(119) H(129) 2.872 ? . .
H(119) H(199) 3.141 ? . .
H(119) H(239) 3.418 ? . .
H(120) S(38) 2.983 ? . 1_745
H(120) Ni(7) 3.489 ? . 1_655
H(120) S(61) 3.502 ? . 1_655
H(120) S(65) 3.429 ? . 1_655
H(120) C(37) 3.512 ? . 1_655
H(120) C(39) 3.510 ? . 1_655
H(121) Ni(7) 3.110 ? . 1_655
H(121) S(70) 3.077 ? . 1_655
H(121) H(239) 2.911 ? . .
H(122) S(47) 3.067 ? . 1_655
H(122) S(72) 3.371 ? . 1_655
H(122) S(73) 3.018 ? . 1_655
H(123) S(48) 3.341 ? . 1_655
H(123) H(70) 3.137 ? . .
H(123) H(71) 3.124 ? . .
H(123) H(75) 3.217 ? . .
H(123) C(135) 3.318 ? . .
H(123) H(185) 2.477 ? . .
H(123) H(199) 3.290 ? . .
H(123) H(239) 3.111 ? . .
H(124) S(47) 2.877 ? . 1_655
H(124) S(48) 3.101 ? . 1_655
H(124) C(29) 3.277 ? . 1_655
H(124) S(72) 2.914 ? . 1_655
H(124) H(75) 3.414 ? . .
H(125) S(70) 3.226 ? . 1_655
H(125) C(42) 3.336 ? . 1_655
H(125) S(72) 3.155 ? . 1_655
H(125) H(239) 3.436 ? . .
H(126) O(46) 2.602 ? . .
H(126) C(86) 3.412 ? . .
H(126) C(88) 3.005 ? . .
H(126) H(70) 3.014 ? . .
H(126) H(71) 3.457 ? . .
H(126) H(75) 2.866 ? . .
H(126) H(76) 2.940 ? . .
H(126) H(177) 2.941 ? . .
O(37) H(48) 3.355 ? . 1_556
O(37) H(179) 2.674 ? . .
O(37) H(197) 3.123 ? . .
O(37) H(246) 2.324 ? . .
O(37) H(247) 3.007 ? . .
O(38) H(175) 2.699 ? . .
O(38) H(179) 3.097 ? . .
O(38) H(245) 3.357 ? . .
O(38) H(246) 2.981 ? . .
O(38) H(247) 2.093 ? . .
O(39) H(41) 2.881 ? . 1_556
O(39) H(174) 3.073 ? . .
O(39) H(175) 3.287 ? . .
O(39) H(245) 2.605 ? . .
O(39) H(246) 3.539 ? . .
O(39) H(247) 2.358 ? . .
O(40) H(41) 3.543 ? . 1_556
O(40) H(174) 2.865 ? . .
O(40) H(198) 3.182 ? . .
O(40) H(245) 2.125 ? . .
O(40) H(247) 3.174 ? . .
O(41) H(62) 3.049 ? . .
O(41) H(198) 2.863 ? . .
O(41) H(245) 2.334 ? . .
O(41) H(246) 2.980 ? . .
O(42) H(25) 2.746 ? . 1_556
O(42) H(48) 3.059 ? . 1_556
O(42) H(197) 3.159 ? . .
O(42) H(245) 3.014 ? . .
O(42) H(246) 2.196 ? . .
O(42) H(247) 3.592 ? . .
C(91) H(40) 3.284 ? . 1_556
C(91) H(41) 3.250 ? . 1_556
C(91) H(174) 3.156 ? . .
C(91) H(245) 3.131 ? . .
C(92) H(41) 2.977 ? . 1_556
C(92) H(174) 3.212 ? . .
C(92) H(245) 3.369 ? . .
C(92) H(247) 3.454 ? . .
C(93) H(41) 3.420 ? . 1_556
C(93) H(175) 3.324 ? . .
C(93) H(247) 2.947 ? . .
C(94) H(44) 3.419 ? . 1_556
C(94) H(175) 3.535 ? . .
C(94) H(247) 2.858 ? . .
C(95) H(198) 3.284 ? . .
C(95) H(245) 2.844 ? . .
C(96) H(175) 3.536 ? . .
C(96) H(179) 2.986 ? . .
C(96) H(246) 3.564 ? . .
C(96) H(247) 3.145 ? . .
C(97) H(25) 3.372 ? . 1_556
C(97) H(48) 3.143 ? . 1_556
C(97) H(246) 3.068 ? . .
C(98) H(25) 3.099 ? . 1_556
C(98) H(197) 3.070 ? . .
C(98) H(246) 2.848 ? . .
C(100) H(48) 3.397 ? . 1_556
C(100) H(179) 3.304 ? . .
C(100) H(246) 3.355 ? . .
C(100) H(247) 3.546 ? . .
C(101) H(33) 3.323 ? . 1_556
C(101) H(62) 3.527 ? . .
C(101) H(245) 3.016 ? . .
C(102) H(25) 3.560 ? . 1_556
C(102) H(32) 3.103 ? . 1_556
C(102) H(245) 3.329 ? . .
C(102) H(246) 3.536 ? . .
C(103) H(25) 3.040 ? . 1_556
C(103) H(59) 3.006 ? . .
C(103) H(246) 3.199 ? . .
H(81) S(4) 3.174 ? . 1_556
H(81) C(3) 3.478 ? . 1_556
H(81) S(78) 3.184 ? . 1_645
H(81) H(174) 3.021 ? . .
H(82) C(68) 3.339 ? . 1_556
H(82) H(40) 2.388 ? . 1_556
H(82) H(41) 2.879 ? . 1_556
H(83) S(21) 3.030 ? . 1_556
H(83) C(13) 3.464 ? . 1_556
H(83) C(69) 3.234 ? . 1_556
H(83) H(40) 3.410 ? . 1_556
H(83) H(41) 2.536 ? . 1_556
H(83) H(42) 3.038 ? . 1_556
H(84) S(78) 2.805 ? . 1_645
H(84) H(174) 2.970 ? . .
H(85) S(24) 3.456 ? . 1_556
H(85) C(13) 3.475 ? . 1_556
H(85) C(14) 3.517 ? . 1_556
H(85) C(15) 3.362 ? . 1_556
H(85) H(175) 2.837 ? . .
H(85) H(247) 3.162 ? . .
H(86) S(21) 3.557 ? . 1_556
H(86) S(24) 3.556 ? . 1_556
H(86) S(25) 2.986 ? . 1_556
H(86) C(13) 3.054 ? . 1_556
H(86) C(15) 2.778 ? . 1_556
H(86) H(41) 3.118 ? . 1_556
H(86) H(42) 3.481 ? . 1_556
H(86) H(44) 3.159 ? . 1_556
H(87) O(13) 3.214 ? . 1_556
H(87) C(70) 3.291 ? . 1_556
H(87) C(71) 3.282 ? . 1_556
H(87) H(41) 3.328 ? . 1_556
H(87) H(44) 2.676 ? . 1_556
H(87) H(45) 2.694 ? . 1_556
H(87) H(48) 3.208 ? . 1_556
H(87) H(247) 3.111 ? . .
H(88) S(1) 3.069 ? . 1_656
H(88) H(44) 3.594 ? . 1_556
H(89) S(1) 3.143 ? . 1_556
H(89) S(5) 3.234 ? . 1_556
H(89) C(1) 2.720 ? . 1_556
H(89) C(3) 2.736 ? . 1_556
H(89) H(40) 3.563 ? . 1_556
H(90) S(2) 3.426 ? . 1_556
H(90) C(1) 3.237 ? . 1_556
H(90) O(43) 3.272 ? . .
H(90) H(62) 2.957 ? . .
H(90) C(108) 3.467 ? . .
H(90) H(174) 3.337 ? . .
H(90) H(198) 2.744 ? . .
H(90) H(245) 3.009 ? . .
H(91) S(68) 2.911 ? . 1_655
H(91) S(80) 3.263 ? . 1_655
H(91) C(106) 3.341 ? . .
H(91) H(175) 3.235 ? . .
H(91) H(178) 3.545 ? . .
H(91) H(179) 2.401 ? . .
H(91) H(247) 3.339 ? . .
H(92) S(13) 3.555 ? . 1_566
H(92) S(68) 3.515 ? . 1_655
H(93) S(3) 3.394 ? . 1_566
H(93) S(4) 3.279 ? . 1_566
H(93) S(79) 2.859 ? . 1_655
H(94) S(4) 3.560 ? . 1_566
H(94) C(61) 3.340 ? . 1_556
H(94) C(72) 2.951 ? . 1_556
H(94) H(25) 2.732 ? . 1_556
H(94) H(26) 3.251 ? . 1_556
H(94) H(47) 2.662 ? . 1_556
H(94) H(48) 2.395 ? . 1_556
H(94) H(246) 3.530 ? . .
H(95) S(3) 3.546 ? . 1_566
H(95) S(4) 3.035 ? . 1_566
H(95) C(2) 3.388 ? . 1_566
H(95) S(23) 3.493 ? . 1_466
H(95) H(25) 2.806 ? . 1_556
H(96) O(48) 2.788 ? . .
H(96) C(90) 3.201 ? . .
H(96) H(59) 3.504 ? . .
H(96) H(79) 2.742 ? . .
H(96) H(80) 3.535 ? . .
H(96) C(107) 3.352 ? . .
H(96) H(197) 2.364 ? . .
H(96) H(246) 2.856 ? . .
H(97) S(12) 3.550 ? . 1_566
H(97) S(14) 3.536 ? . 1_566
H(97) C(8) 3.321 ? . 1_566
H(97) C(72) 3.132 ? . 1_556
H(97) H(45) 3.166 ? . 1_556
H(97) H(47) 2.881 ? . 1_556
H(97) H(48) 2.629 ? . 1_556
H(98) S(12) 3.105 ? . 1_566
H(98) S(13) 3.083 ? . 1_566
H(98) C(8) 2.882 ? . 1_566
H(98) S(79) 3.013 ? . 1_655
H(98) C(48) 3.578 ? . 1_655
H(99) O(15) 2.866 ? . 1_556
H(99) C(64) 3.464 ? . 1_556
H(99) H(25) 3.052 ? . 1_556
H(99) H(32) 2.783 ? . 1_556
H(99) H(33) 3.520 ? . 1_556
H(99) H(227) 3.143 ? . 1_556
H(99) H(245) 3.530 ? . .
H(100) S(13) 3.513 ? . 1_466
H(100) C(64) 3.475 ? . 1_556
H(100) H(32) 2.524 ? . 1_556
H(100) H(33) 3.429 ? . 1_556
H(100) H(59) 3.574 ? . .
H(101) S(23) 3.321 ? . 1_466
H(101) C(14) 3.545 ? . 1_466
H(101) O(44) 3.587 ? . .
H(101) O(48) 3.426 ? . .
H(101) C(80) 2.990 ? . .
H(101) H(59) 2.023 ? . .
H(101) H(60) 3.568 ? . .
H(101) H(62) 3.461 ? . .
H(101) H(197) 3.357 ? . .
H(101) H(246) 3.356 ? . .
H(102) S(22) 3.459 ? . 1_466
H(102) S(23) 3.430 ? . 1_466
H(102) S(24) 3.540 ? . 1_466
H(102) C(14) 3.038 ? . 1_466
H(102) O(15) 3.380 ? . 1_556
H(102) C(61) 3.455 ? . 1_556
H(102) H(25) 2.586 ? . 1_556
H(102) H(28) 3.514 ? . 1_556
H(102) H(59) 3.449 ? . .
O(43) H(90) 3.272 ? . .
O(43) H(173) 2.773 ? . .
O(43) H(198) 2.603 ? . .
O(43) H(249) 2.291 ? . .
O(43) H(250) 3.385 ? . .
O(44) H(101) 3.587 ? . .
O(44) H(197) 3.524 ? . .
O(44) H(198) 3.164 ? . .
O(44) H(248) 2.629 ? . .
O(44) H(249) 2.183 ? . .
O(44) H(250) 3.497 ? . .
O(45) H(109) 2.713 ? . .
O(45) H(173) 3.143 ? . .
O(45) H(177) 3.548 ? . .
O(45) H(248) 3.415 ? . .
O(45) H(249) 2.684 ? . .
O(45) H(250) 2.443 ? . .
O(46) H(109) 3.228 ? . .
O(46) H(126) 2.602 ? . .
O(46) H(177) 2.612 ? . .
O(46) H(180) 3.357 ? . .
O(46) H(248) 3.070 ? . .
O(46) H(249) 3.498 ? . .
O(46) H(250) 2.159 ? . .
O(47) H(104) 3.159 ? . 1_565
O(47) H(111) 3.491 ? . 1_565
O(47) H(180) 2.684 ? . .
O(47) H(197) 3.536 ? . .
O(47) H(248) 2.291 ? . .
O(47) H(250) 2.901 ? . .
O(48) H(96) 2.788 ? . .
O(48) H(101) 3.426 ? . .
O(48) H(197) 2.541 ? . .
O(48) H(248) 2.136 ? . .
O(48) H(249) 3.196 ? . .
O(48) H(250) 3.599 ? . .
C(79) H(248) 2.790 ? . .
C(79) H(249) 3.532 ? . .
C(80) H(101) 2.990 ? . .
C(80) H(248) 3.187 ? . .
C(80) H(249) 3.279 ? . .
C(81) H(198) 3.317 ? . .
C(81) H(249) 2.967 ? . .
C(82) H(198) 3.542 ? . .
C(82) H(249) 2.985 ? . .
C(83) H(173) 2.844 ? . .
C(83) H(249) 3.205 ? . .
C(84) H(109) 3.305 ? . .
C(84) H(173) 3.539 ? . .
C(84) H(249) 3.463 ? . .
C(85) H(109) 2.961 ? . .
C(85) H(183) 3.535 ? . .
C(85) H(185) 3.282 ? . .
C(85) H(250) 3.168 ? . .
C(86) H(126) 3.412 ? . .
C(86) H(248) 3.503 ? . .
C(86) H(250) 2.854 ? . .
C(87) H(111) 3.118 ? . 1_565
C(87) H(180) 3.496 ? . .
C(87) H(248) 3.327 ? . .
C(87) H(250) 3.464 ? . .
C(88) H(111) 3.378 ? . 1_565
C(88) H(126) 3.005 ? . .
C(88) H(177) 3.274 ? . .
C(88) H(180) 3.259 ? . .
C(88) H(248) 3.595 ? . .
C(88) H(250) 3.089 ? . .
C(89) H(104) 3.015 ? . 1_565
C(89) H(248) 2.936 ? . .
C(90) H(104) 3.346 ? . 1_565
C(90) H(96) 3.201 ? . .
C(90) H(197) 3.307 ? . .
C(90) H(248) 2.902 ? . .
H(57) S(61) 3.232 ? . 1_565
H(57) S(70) 3.376 ? . 1_565
H(57) S(76) 3.376 ? . .
H(57) N(8) 3.489 ? . .
H(57) H(248) 2.705 ? . .
H(57) H(249) 3.495 ? . .
H(58) S(23) 2.851 ? . 1_466
H(58) S(70) 3.130 ? . 1_565
H(58) C(42) 3.307 ? . 1_565
H(59) S(23) 3.178 ? . 1_466
H(59) C(103) 3.006 ? . .
H(59) H(96) 3.504 ? . .
H(59) H(100) 3.574 ? . .
H(59) H(101) 2.023 ? . .
H(59) H(102) 3.449 ? . .
H(59) H(197) 3.533 ? . .
H(59) H(248) 3.540 ? . .
H(59) H(249) 3.572 ? . .
H(60) S(13) 3.466 ? . 1_466
H(60) S(76) 2.897 ? . .
H(60) S(77) 2.923 ? . .
H(60) C(46) 2.863 ? . .
H(60) H(101) 3.568 ? . .
H(61) S(13) 2.837 ? . 1_466
H(61) S(76) 3.288 ? . .
H(61) C(46) 3.363 ? . .
H(62) S(13) 3.233 ? . 1_466
H(62) O(41) 3.049 ? . .
H(62) C(101) 3.527 ? . .
H(62) H(90) 2.957 ? . .
H(62) H(101) 3.461 ? . .
H(62) H(198) 2.882 ? . .
H(62) H(249) 3.198 ? . .
H(63) S(2) 3.274 ? . 1_556
H(63) S(68) 3.108 ? . .
H(64) Ni(8) 3.299 ? . .
H(64) S(75) 3.133 ? . .
H(64) H(249) 3.162 ? . .
H(65) S(2) 3.097 ? . 1_556
H(65) S(3) 3.155 ? . 1_556
H(65) C(2) 3.387 ? . 1_556
H(65) S(67) 3.190 ? . .
H(65) H(106) 3.582 ? . .
H(66) S(3) 3.477 ? . 1_556
H(66) H(106) 3.295 ? . .
H(66) H(108) 3.237 ? . .
H(66) H(109) 3.221 ? . .
H(66) C(99) 3.084 ? . .
H(66) H(173) 2.215 ? . .
H(66) H(174) 3.168 ? . .
H(66) H(198) 3.520 ? . .
H(66) H(249) 3.412 ? . .
H(67) O(35) 2.627 ? . .
H(67) C(110) 3.024 ? . .
H(67) C(111) 3.439 ? . .
H(67) H(105) 2.934 ? . .
H(67) H(106) 2.902 ? . .
H(67) H(108) 3.480 ? . .
H(67) H(109) 3.043 ? . .
H(67) H(183) 3.574 ? . .
H(67) H(184) 3.111 ? . .
H(68) S(67) 3.276 ? . .
H(68) S(75) 3.237 ? . .
H(68) C(45) 3.552 ? . .
H(69) S(62) 3.443 ? . 1_565
H(69) S(74) 3.506 ? . .
H(69) S(75) 3.542 ? . .
H(69) C(134) 3.494 ? . .
H(69) H(183) 2.884 ? . .
H(69) H(184) 3.429 ? . .
H(69) H(185) 3.215 ? . .
H(70) O(34) 2.708 ? . .
H(70) O(35) 3.188 ? . .
H(70) C(112) 2.954 ? . .
H(70) C(120) 3.273 ? . .
H(70) H(109) 2.412 ? . .
H(70) H(123) 3.137 ? . .
H(70) H(126) 3.014 ? . .
H(70) C(134) 3.425 ? . .
H(70) C(135) 3.365 ? . .
H(70) H(183) 3.257 ? . .
H(70) H(184) 3.123 ? . .
H(70) H(185) 2.552 ? . .
H(71) S(62) 3.150 ? . 1_565
H(71) S(63) 3.269 ? . 1_565
H(71) S(64) 3.452 ? . 1_565
H(71) C(38) 2.839 ? . 1_565
H(71) H(123) 3.124 ? . .
H(71) H(126) 3.457 ? . .
H(71) H(185) 3.489 ? . .
H(72) S(62) 3.114 ? . 1_565
H(72) C(37) 3.216 ? . 1_565
H(72) C(38) 3.578 ? . 1_565
H(72) N(8) 3.294 ? . .
H(72) H(248) 3.057 ? . .
H(72) H(249) 3.501 ? . .
H(72) H(250) 2.838 ? . .
H(73) O(36) 3.233 ? . 1_565
H(73) C(113) 3.051 ? . 1_565
H(73) C(114) 3.398 ? . 1_565
H(73) H(104) 3.094 ? . 1_565
H(73) H(111) 2.399 ? . 1_565
H(73) H(114) 2.893 ? . 1_565
H(74) S(64) 3.231 ? . 1_565
H(74) S(65) 3.307 ? . 1_565
H(74) C(37) 3.111 ? . 1_565
H(74) C(39) 2.801 ? . 1_565
H(74) H(248) 3.542 ? . .
H(75) S(48) 2.857 ? . 1_655
H(75) H(111) 3.572 ? . 1_565
H(75) H(123) 3.217 ? . .
H(75) H(124) 3.414 ? . .
H(75) H(126) 2.866 ? . .
H(76) S(71) 3.178 ? . 1_655
H(76) H(111) 2.874 ? . 1_565
H(76) H(126) 2.940 ? . .
H(76) C(105) 3.362 ? . .
H(76) C(106) 3.421 ? . .
H(76) H(177) 2.884 ? . .
H(76) H(178) 3.315 ? . .
H(76) H(180) 2.689 ? . .
H(76) H(250) 3.223 ? . .
H(77) Ni(7) 2.716 ? . 1_565
H(77) S(61) 3.228 ? . 1_565
H(77) S(65) 3.322 ? . 1_565
H(77) S(66) 3.384 ? . 1_565
H(77) H(248) 3.101 ? . .
H(78) Ni(7) 3.556 ? . 1_565
H(78) S(65) 3.600 ? . 1_565
H(78) S(66) 3.274 ? . 1_565
H(78) O(36) 3.442 ? . 1_565
H(78) C(109) 3.094 ? . 1_565
H(78) C(110) 3.354 ? . 1_565
H(78) H(104) 2.388 ? . 1_565
H(78) H(105) 2.843 ? . 1_565
H(78) H(106) 3.569 ? . 1_565
H(79) S(3) 3.247 ? . 1_566
H(79) H(104) 2.815 ? . 1_565
H(79) H(96) 2.742 ? . .
H(79) H(180) 3.332 ? . .
H(79) H(197) 3.063 ? . .
H(79) H(248) 3.209 ? . .
H(80) S(3) 3.301 ? . 1_566
H(80) C(40) 3.455 ? . 1_565
H(80) H(96) 3.535 ? . .
N(1) H(30) 3.524 ? . .
N(2) H(14) 3.598 ? . .
C(73) H(27) 3.326 ? . .
C(73) H(46) 3.476 ? . .
C(73) H(6) 3.227 ? . .
C(74) H(27) 3.468 ? . .
C(74) H(30) 3.232 ? . .
C(74) H(6) 3.498 ? . .
C(75) H(43) 3.351 ? . .
C(75) H(46) 3.016 ? . .
C(75) H(255) 3.596 ? . 1_565
C(76) H(11) 3.289 ? . .
C(76) H(14) 2.934 ? . .
C(76) H(255) 3.288 ? . 1_565
C(77) H(38) 3.166 ? . .
C(77) H(14) 3.351 ? . .
C(77) H(19) 3.430 ? . .
C(78) H(35) 3.323 ? . .
C(78) H(38) 3.248 ? . .
C(78) H(19) 3.593 ? . .
H(49) S(16) 3.592 ? . 1_565
H(49) O(14) 2.496 ? . .
H(49) O(15) 3.539 ? . .
H(49) C(61) 3.355 ? . .
H(49) C(62) 3.242 ? . .
H(49) C(71) 3.544 ? . .
H(49) C(72) 3.536 ? . .
H(49) H(27) 2.617 ? . .
H(49) H(46) 2.992 ? . .
H(49) H(6) 3.246 ? . .
H(50) C(10) 3.583 ? . 1_565
H(50) H(27) 3.521 ? . .
H(50) O(23) 2.761 ? . .
H(50) O(28) 3.439 ? . .
H(50) C(51) 3.235 ? . .
H(50) C(52) 3.514 ? . .
H(50) H(6) 2.586 ? . .
H(50) H(11) 3.286 ? . .
H(51) O(13) 2.781 ? . .
H(51) O(14) 3.566 ? . .
H(51) C(70) 3.019 ? . .
H(51) C(71) 2.946 ? . .
H(51) H(43) 2.407 ? . .
H(51) H(46) 2.297 ? . .
H(52) S(16) 3.005 ? . 1_565
H(52) H(46) 3.057 ? . .
H(52) H(255) 2.956 ? . 1_565
H(53) O(24) 2.993 ? . .
H(53) C(54) 3.041 ? . .
H(53) C(55) 2.996 ? . .
H(53) H(11) 2.316 ? . .
H(53) H(14) 2.246 ? . .
H(53) C(169) 3.578 ? . 1_565
H(53) H(255) 2.973 ? . 1_565
H(53) H(256) 3.274 ? . 1_565
H(54) S(8) 3.278 ? . 1_655
H(54) S(27) 3.109 ? . .
H(54) H(43) 3.599 ? . .
H(54) H(14) 2.983 ? . .
H(54) H(255) 2.922 ? . 1_565
H(55) S(27) 3.449 ? . .
H(55) C(17) 3.555 ? . .
H(55) O(12) 2.588 ? . .
H(55) C(67) 3.284 ? . .
H(55) C(68) 3.386 ? . .
H(55) H(38) 2.634 ? . .
H(55) H(43) 3.160 ? . .
H(55) H(19) 3.566 ? . .
H(56) S(28) 3.121 ? . .
H(56) C(17) 3.407 ? . .
H(56) H(38) 3.175 ? . .
H(56) O(25) 2.517 ? . .
H(56) O(26) 3.426 ? . .
H(56) C(55) 3.444 ? . .
H(56) C(56) 3.411 ? . .
H(56) C(57) 3.382 ? . .
H(56) C(58) 3.266 ? . .
H(56) H(14) 2.855 ? . .
H(56) H(19) 2.732 ? . .
H(171) O(15) 2.930 ? . .
H(171) O(16) 2.851 ? . .
H(171) C(62) 3.476 ? . .
H(171) C(63) 2.942 ? . .
H(171) C(64) 3.477 ? . .
H(171) H(27) 3.024 ? . .
H(171) H(30) 2.324 ? . .
H(171) O(28) 2.491 ? . .
H(171) C(51) 3.179 ? . .
H(171) H(2) 3.554 ? . .
H(171) H(6) 2.837 ? . .
H(172) O(16) 3.146 ? . .
H(172) O(17) 2.716 ? . .
H(172) C(66) 2.915 ? . .
H(172) C(67) 3.057 ? . .
H(172) H(35) 2.347 ? . .
H(172) H(38) 2.503 ? . .
H(172) O(26) 2.626 ? . .
H(172) O(27) 3.580 ? . .
H(172) C(58) 3.389 ? . .
H(172) H(19) 3.100 ? . .
H(227) O(13) 3.169 ? . .
H(227) O(14) 2.484 ? . .
H(227) O(15) 2.020 ? . .
H(227) O(16) 2.624 ? . .
H(227) O(17) 3.302 ? . .
H(227) C(61) 3.138 ? . .
H(227) C(62) 2.882 ? . .
H(227) C(63) 2.881 ? . .
H(227) C(64) 3.181 ? . .
H(227) C(72) 3.521 ? . .
H(227) H(25) 3.438 ? . .
H(227) H(27) 3.013 ? . .
H(227) H(30) 2.995 ? . .
H(227) H(32) 3.433 ? . .
H(227) H(99) 3.143 ? . 1_554
H(228) O(12) 2.594 ? . .
H(228) O(13) 3.301 ? . .
H(228) O(15) 3.358 ? . .
H(228) O(16) 2.570 ? . .
H(228) O(17) 2.063 ? . .
H(228) C(65) 3.218 ? . .
H(228) C(66) 2.948 ? . .
H(228) C(67) 2.894 ? . .
H(228) C(68) 3.230 ? . .
H(228) H(33) 3.532 ? . .
H(228) H(35) 3.081 ? . .
H(228) H(38) 2.958 ? . .
H(228) H(40) 3.599 ? . .
H(229) O(12) 2.650 ? . .
H(229) O(13) 2.111 ? . .
H(229) O(14) 2.646 ? . .
H(229) O(15) 3.418 ? . .
H(229) O(17) 3.405 ? . .
H(229) C(69) 3.274 ? . .
H(229) C(70) 2.935 ? . .
H(229) C(71) 2.918 ? . .
H(229) C(72) 3.263 ? . .
H(229) H(43) 2.984 ? . .
H(229) H(46) 2.942 ? . .
H(229) H(48) 3.595 ? . .
H(230) O(23) 2.543 ? . .
H(230) O(24) 2.227 ? . .
H(230) O(25) 2.746 ? . .
H(230) O(26) 3.552 ? . .
H(230) O(28) 3.452 ? . .
H(230) C(53) 3.191 ? . .
H(230) C(54) 2.855 ? . .
H(230) C(55) 2.949 ? . .
H(230) C(56) 3.422 ? . .
H(230) H(9) 3.584 ? . .
H(230) H(11) 2.772 ? . .
H(230) H(14) 2.844 ? . .
H(231) H(166) 3.494 ? . 1_565
H(231) O(23) 3.596 ? . .
H(231) O(24) 3.069 ? . .
H(231) O(25) 2.326 ? . .
H(231) O(26) 2.118 ? . .
H(231) O(27) 2.567 ? . .
H(231) O(28) 3.526 ? . .
H(231) C(56) 3.467 ? . .
H(231) C(57) 3.070 ? . .
H(231) C(58) 2.936 ? . .
H(231) C(59) 2.814 ? . .
H(231) C(60) 3.170 ? . .
H(231) H(17) 3.369 ? . .
H(231) H(19) 3.190 ? . .
H(231) H(21) 2.778 ? . .
H(231) H(23) 3.547 ? . .
H(232) O(23) 2.632 ? . .
H(232) O(24) 3.404 ? . .
H(232) O(26) 3.318 ? . .
H(232) O(27) 2.454 ? . .
H(232) O(28) 2.153 ? . .
H(232) C(49) 3.142 ? . .
H(232) C(50) 3.008 ? . .
H(232) C(51) 3.026 ? . .
H(232) C(52) 3.259 ? . .
H(232) C(60) 3.567 ? . .
H(232) H(2) 3.377 ? . .
H(232) H(4) 3.223 ? . .
H(232) H(6) 3.223 ? . .
H(232) H(8) 3.508 ? . .
C(161) H(203) 3.511 ? . .
C(161) H(210) 3.465 ? . .
C(161) H(156) 3.186 ? . .
C(162) H(210) 3.113 ? . .
C(162) H(211) 3.231 ? . .
C(163) H(161) 3.275 ? . .
C(163) H(164) 3.208 ? . .
C(164) H(218) 3.168 ? . .
C(164) H(149) 3.319 ? . .
C(165) H(218) 3.351 ? . .
C(165) H(219) 3.236 ? . .
C(165) H(149) 3.542 ? . .
C(166) H(203) 3.565 ? . .
C(166) H(226) 3.349 ? . .
C(166) H(156) 3.428 ? . .
H(189) S(52) 3.320 ? . 1_455
H(189) C(32) 3.262 ? . 1_455
H(189) O(3) 2.566 ? . .
H(189) C(139) 3.422 ? . .
H(189) C(140) 3.513 ? . .
H(189) C(141) 3.539 ? . .
H(189) C(142) 3.466 ? . .
H(189) H(203) 2.828 ? . .
H(189) H(210) 2.905 ? . .
H(189) H(156) 3.184 ? . .
H(190) S(53) 3.255 ? . 1_455
H(190) C(32) 3.471 ? . 1_455
H(190) O(18) 3.416 ? . .
H(190) O(29) 2.666 ? . .
H(190) C(155) 3.197 ? . .
H(190) C(156) 3.425 ? . .
H(190) H(156) 2.576 ? . .
H(190) H(161) 3.255 ? . .
H(191) O(1) 2.761 ? . .
H(191) O(2) 3.525 ? . .
H(191) C(142) 3.038 ? . .
H(191) C(143) 2.921 ? . .
H(191) H(210) 2.445 ? . .
H(191) H(211) 2.276 ? . .
H(192) S(43) 3.241 ? . 1_455
H(192) S(52) 2.952 ? . 1_455
H(192) H(210) 3.140 ? . .
H(193) O(22) 3.024 ? . .
H(193) C(158) 3.050 ? . .
H(193) C(159) 3.145 ? . .
H(193) H(161) 2.317 ? . .
H(193) H(164) 2.461 ? . .
H(194) S(31) 3.043 ? . 1_545
H(194) C(19) 3.546 ? . 1_545
H(194) H(211) 3.557 ? . .
H(194) H(164) 3.265 ? . .
H(194) N(9) 3.427 ? . 1_455
H(195) C(19) 3.444 ? . 1_545
H(195) H(218) 3.184 ? . .
H(195) O(20) 3.346 ? . .
H(195) O(21) 2.580 ? . .
H(195) C(151) 3.374 ? . .
H(195) C(152) 3.167 ? . .
H(195) H(149) 2.579 ? . .
H(195) H(164) 3.183 ? . .
H(196) O(2) 2.577 ? . .
H(196) O(4) 3.574 ? . .
H(196) C(145) 3.367 ? . .
H(196) C(146) 3.236 ? . .
H(196) H(211) 3.189 ? . .
H(196) H(218) 2.584 ? . .
H(196) H(149) 3.504 ? . .
H(201) O(5) 2.897 ? . .
H(201) O(6) 2.910 ? . .
H(201) C(139) 3.499 ? . .
H(201) C(149) 3.526 ? . .
H(201) C(150) 3.006 ? . .
H(201) H(203) 3.076 ? . .
H(201) H(226) 2.436 ? . .
H(201) O(18) 2.451 ? . .
H(201) C(155) 3.112 ? . .
H(201) H(156) 2.754 ? . .
H(201) H(170) 3.565 ? . .
H(202) O(4) 2.760 ? . .
H(202) O(5) 3.082 ? . .
H(202) C(146) 3.177 ? . .
H(202) C(147) 2.856 ? . .
H(202) C(148) 3.538 ? . .
H(202) H(218) 2.662 ? . .
H(202) H(219) 2.243 ? . .
H(202) O(19) 3.523 ? . .
H(202) O(20) 2.595 ? . .
H(202) C(152) 3.377 ? . .
H(202) H(149) 3.100 ? . .
H(202) H(153) 3.549 ? . .
H(233) O(1) 3.114 ? . .
H(233) O(3) 2.468 ? . .
H(233) O(4) 3.304 ? . .
H(233) O(5) 2.698 ? . .
H(233) O(6) 2.032 ? . .
H(233) C(139) 2.882 ? . .
H(233) C(140) 3.115 ? . .
H(233) C(141) 3.491 ? . .
H(233) C(149) 3.244 ? . .
H(233) C(150) 2.951 ? . .
H(233) H(203) 3.033 ? . .
H(233) H(205) 3.388 ? . .
H(233) H(224) 3.485 ? . .
H(233) H(226) 3.098 ? . .
H(233) H(127) 3.420 ? . 1_455
H(234) O(1) 3.312 ? . .
H(234) O(2) 2.595 ? . .
H(234) O(4) 2.055 ? . .
H(234) O(5) 2.581 ? . .
H(234) O(6) 3.327 ? . .
H(234) C(145) 3.202 ? . .
H(234) C(146) 2.906 ? . .
H(234) C(147) 2.919 ? . .
H(234) C(148) 3.212 ? . .
H(234) H(216) 3.526 ? . .
H(234) H(218) 2.992 ? . .
H(234) H(219) 3.028 ? . .
H(234) H(221) 3.553 ? . .
H(235) O(1) 2.088 ? . .
H(235) O(2) 2.568 ? . .
H(235) O(3) 2.728 ? . .
H(235) O(4) 3.378 ? . .
H(235) O(6) 3.457 ? . .
H(235) C(141) 3.314 ? . .
H(235) C(142) 2.957 ? . .
H(235) C(143) 2.899 ? . .
H(235) C(144) 3.214 ? . .
H(235) H(210) 3.004 ? . .
H(235) H(211) 2.931 ? . .
H(235) H(213) 3.546 ? . .
H(236) H(219) 3.589 ? . .
H(236) O(18) 3.428 ? . .
H(236) O(19) 2.467 ? . .
H(236) O(20) 2.101 ? . .
H(236) O(21) 2.428 ? . .
H(236) O(22) 3.183 ? . .
H(236) O(29) 3.591 ? . .
H(236) C(151) 3.074 ? . .
H(236) C(152) 2.930 ? . .
H(236) C(153) 2.862 ? . .
H(236) C(154) 3.133 ? . .
H(236) C(160) 3.494 ? . .
H(236) H(147) 3.314 ? . .
H(236) H(149) 3.181 ? . .
H(236) H(151) 2.932 ? . .
H(236) H(153) 3.487 ? . .
H(236) H(9) 3.392 ? . 1_545
H(237) O(18) 2.115 ? . .
H(237) O(19) 2.548 ? . .
H(237) O(20) 3.386 ? . .
H(237) O(22) 3.363 ? . .
H(237) O(29) 2.543 ? . .
H(237) C(155) 2.968 ? . .
H(237) C(156) 3.219 ? . .
H(237) C(171) 2.939 ? . .
H(237) C(172) 3.169 ? . .
H(237) H(156) 3.160 ? . .
H(237) H(158) 3.531 ? . .
H(237) H(168) 3.062 ? . .
H(237) H(170) 3.414 ? . .
H(238) O(18) 3.485 ? . .
H(238) O(20) 3.488 ? . .
H(238) O(21) 2.673 ? . .
H(238) O(22) 2.260 ? . .
H(238) O(29) 2.607 ? . .
H(238) C(157) 3.306 ? . .
H(238) C(158) 2.925 ? . .
H(238) C(159) 2.982 ? . .
H(238) C(160) 3.336 ? . .
H(238) H(161) 2.831 ? . .
H(238) H(164) 2.930 ? . .
N(5) H(107) 3.372 ? . .
N(5) H(116) 3.544 ? . .
N(6) H(145) 3.293 ? . .
C(133) H(138) 3.227 ? . .
C(134) H(138) 3.518 ? . .
C(134) H(105) 3.428 ? . .
C(134) H(69) 3.494 ? . .
C(134) H(70) 3.425 ? . .
C(135) H(123) 3.318 ? . .
C(135) H(70) 3.365 ? . .
C(137) H(145) 3.004 ? . .
C(138) H(145) 3.181 ? . .
C(138) H(114) 3.250 ? . .
H(181) S(65) 3.056 ? . .
H(181) S(66) 3.030 ? . .
H(181) S(73) 3.213 ? . .
H(181) H(105) 3.527 ? . .
H(182) S(73) 3.091 ? . .
H(182) O(11) 3.142 ? . .
H(182) O(30) 2.584 ? . .
H(182) C(127) 3.313 ? . .
H(182) C(128) 2.975 ? . .
H(182) H(138) 2.344 ? . .
H(182) H(139) 3.476 ? . .
H(183) S(74) 2.837 ? . .
H(183) C(44) 3.558 ? . .
H(183) H(138) 3.218 ? . .
H(183) C(85) 3.535 ? . .
H(183) H(67) 3.574 ? . .
H(183) H(69) 2.884 ? . .
H(183) H(70) 3.257 ? . .
H(184) O(35) 2.550 ? . .
H(184) O(36) 3.580 ? . .
H(184) C(110) 2.994 ? . .
H(184) H(105) 2.515 ? . .
H(184) H(67) 3.111 ? . .
H(184) H(69) 3.429 ? . .
H(184) H(70) 3.123 ? . .
H(185) S(63) 3.481 ? . 1_565
H(185) O(33) 3.221 ? . .
H(185) O(34) 3.089 ? . .
H(185) C(119) 3.150 ? . .
H(185) H(123) 2.477 ? . .
H(185) C(85) 3.282 ? . .
H(185) H(69) 3.215 ? . .
H(185) H(70) 2.552 ? . .
H(185) H(71) 3.489 ? . .
H(186) S(63) 3.114 ? . 1_565
H(186) O(11) 2.413 ? . .
H(186) C(125) 3.513 ? . .
H(186) C(126) 3.431 ? . .
H(186) C(128) 3.189 ? . .
H(186) H(132) 2.971 ? . .
H(186) H(138) 2.888 ? . .
H(187) S(65) 3.498 ? . .
H(187) O(7) 2.534 ? . .
H(187) O(30) 3.449 ? . .
H(187) C(129) 3.107 ? . .
H(187) C(131) 3.081 ? . .
H(187) C(132) 3.278 ? . .
H(187) H(139) 2.756 ? . .
H(187) H(144) 2.971 ? . .
H(187) H(145) 2.686 ? . .
H(187) H(114) 3.199 ? . .
H(188) H(145) 3.347 ? . .
H(188) O(31) 3.210 ? . .
H(188) O(36) 2.562 ? . .
H(188) C(113) 3.377 ? . .
H(188) C(114) 3.142 ? . .
H(188) H(105) 3.318 ? . .
H(188) H(114) 2.614 ? . .
H(199) O(9) 3.427 ? . .
H(199) O(10) 3.419 ? . .
H(199) C(124) 3.427 ? . .
H(199) H(129) 2.732 ? . .
H(199) H(132) 3.294 ? . .
H(199) O(32) 3.166 ? . .
H(199) O(33) 2.542 ? . .
H(199) C(117) 3.451 ? . .
H(199) C(118) 3.566 ? . .
H(199) C(119) 3.478 ? . .
H(199) H(119) 3.141 ? . .
H(199) H(123) 3.290 ? . .
H(200) O(8) 3.128 ? . .
H(200) O(9) 3.333 ? . .
H(200) C(121) 3.338 ? . .
H(200) C(132) 3.118 ? . .
H(200) H(145) 2.370 ? . .
H(200) O(31) 2.408 ? . .
H(200) O(32) 3.489 ? . .
H(200) C(114) 3.231 ? . .
H(200) C(115) 3.544 ? . .
H(200) C(116) 3.596 ? . .
H(200) H(114) 2.987 ? . .
H(200) H(118) 3.246 ? . .
H(239) O(31) 3.455 ? . .
H(239) O(32) 2.355 ? . .
H(239) O(33) 2.121 ? . .
H(239) O(34) 2.279 ? . .
H(239) O(35) 3.264 ? . .
H(239) C(111) 3.465 ? . .
H(239) C(112) 3.417 ? . .
H(239) C(116) 3.532 ? . .
H(239) C(117) 3.070 ? . .
H(239) C(118) 2.846 ? . .
H(239) C(119) 2.897 ? . .
H(239) C(120) 3.063 ? . .
H(239) H(107) 3.205 ? . .
H(239) H(116) 3.534 ? . .
H(239) H(119) 3.418 ? . .
H(239) H(121) 2.911 ? . .
H(239) H(123) 3.111 ? . .
H(239) H(125) 3.436 ? . .
H(240) O(31) 2.110 ? . .
H(240) O(32) 2.417 ? . .
H(240) O(33) 3.422 ? . .
H(240) O(34) 3.530 ? . .
H(240) O(35) 3.446 ? . .
H(240) O(36) 2.684 ? . .
H(240) C(113) 3.215 ? . .
H(240) C(114) 3.016 ? . .
H(240) C(115) 2.778 ? . .
H(240) C(116) 3.029 ? . .
H(240) C(117) 3.599 ? . .
H(240) H(107) 3.484 ? . .
H(240) H(112) 3.377 ? . .
H(240) H(114) 3.289 ? . .
H(240) H(116) 2.798 ? . .
H(240) H(118) 3.308 ? . .
H(241) O(31) 3.458 ? . .
H(241) O(32) 3.540 ? . .
H(241) O(33) 3.474 ? . .
H(241) O(34) 2.655 ? . .
H(241) O(35) 2.211 ? . .
H(241) O(36) 2.690 ? . .
H(241) C(109) 3.341 ? . .
H(241) C(110) 3.039 ? . .
H(241) C(111) 2.961 ? . .
H(241) C(112) 3.371 ? . .
H(241) H(105) 3.158 ? . .
H(241) H(107) 2.910 ? . .
H(242) O(7) 2.783 ? . .
H(242) O(10) 3.251 ? . .
H(242) O(11) 2.319 ? . .
H(242) O(30) 2.199 ? . .
H(242) C(126) 3.442 ? . .
H(242) C(127) 3.002 ? . .
H(242) C(128) 2.921 ? . .
H(242) C(129) 3.410 ? . .
H(242) C(130) 3.191 ? . .
H(242) H(136) 3.334 ? . .
H(242) H(138) 3.010 ? . .
H(242) H(141) 3.542 ? . .
H(243) O(7) 2.253 ? . .
H(243) O(8) 2.237 ? . .
H(243) O(9) 2.745 ? . .
H(243) O(10) 3.337 ? . .
H(243) O(11) 3.542 ? . .
H(243) O(30) 3.116 ? . .
H(243) C(121) 3.089 ? . .
H(243) C(122) 3.376 ? . .
H(243) C(129) 3.395 ? . .
H(243) C(131) 3.063 ? . .
H(243) C(132) 2.788 ? . .
H(243) H(145) 2.714 ? . .
H(244) O(8) 3.430 ? . .
H(244) O(9) 2.489 ? . .
H(244) O(10) 2.194 ? . .
H(244) O(11) 2.680 ? . .
H(244) O(30) 3.538 ? . .
H(244) C(123) 3.184 ? . .
H(244) C(124) 2.875 ? . .
H(244) C(125) 3.043 ? . .
H(244) C(126) 3.334 ? . .
H(244) H(129) 2.852 ? . .
H(244) H(132) 3.118 ? . .
N(8) H(57) 3.489 ? . .
N(8) H(72) 3.294 ? . .
C(99) H(66) 3.084 ? . .
C(104) H(109) 3.600 ? . .
C(104) H(110) 3.541 ? . .
C(105) H(109) 3.489 ? . .
C(105) H(110) 3.580 ? . .
C(105) H(76) 3.362 ? . .
C(106) H(91) 3.341 ? . .
C(106) H(76) 3.421 ? . .
C(107) H(96) 3.352 ? . .
C(108) H(90) 3.467 ? . .
H(173) H(109) 2.995 ? . .
H(173) O(43) 2.773 ? . .
H(173) O(45) 3.143 ? . .
H(173) C(83) 2.844 ? . .
H(173) C(84) 3.539 ? . .
H(173) H(66) 2.215 ? . .
H(174) S(78) 2.942 ? . 1_645
H(174) O(39) 3.073 ? . .
H(174) O(40) 2.865 ? . .
H(174) C(91) 3.156 ? . .
H(174) C(92) 3.212 ? . .
H(174) H(81) 3.021 ? . .
H(174) H(84) 2.970 ? . .
H(174) H(90) 3.337 ? . .
H(174) H(66) 3.168 ? . .
H(175) S(68) 3.536 ? . 1_655
H(175) O(38) 2.699 ? . .
H(175) O(39) 3.287 ? . .
H(175) C(93) 3.324 ? . .
H(175) C(94) 3.535 ? . .
H(175) C(96) 3.536 ? . .
H(175) H(85) 2.837 ? . .
H(175) H(91) 3.235 ? . .
H(176) S(69) 2.962 ? . 1_655
H(176) S(78) 3.346 ? . 1_645
H(176) C(112) 3.410 ? . .
H(176) H(109) 3.172 ? . .
H(176) H(110) 2.797 ? . .
H(177) C(112) 3.297 ? . .
H(177) H(109) 2.683 ? . .
H(177) H(110) 3.049 ? . .
H(177) H(126) 2.941 ? . .
H(177) O(45) 3.548 ? . .
H(177) O(46) 2.612 ? . .
H(177) C(88) 3.274 ? . .
H(177) H(76) 2.884 ? . .
H(178) S(68) 3.139 ? . 1_655
H(178) S(69) 3.149 ? . 1_655
H(178) C(41) 3.235 ? . 1_655
H(178) S(71) 3.265 ? . 1_655
H(178) H(91) 3.545 ? . .
H(178) H(76) 3.315 ? . .
H(179) S(80) 3.423 ? . 1_655
H(179) O(37) 2.674 ? . .
H(179) O(38) 3.097 ? . .
H(179) C(96) 2.986 ? . .
H(179) C(100) 3.304 ? . .
H(179) H(91) 2.401 ? . .
H(180) S(80) 3.366 ? . 1_655
H(180) O(46) 3.357 ? . .
H(180) O(47) 2.684 ? . .
H(180) C(87) 3.496 ? . .
H(180) C(88) 3.259 ? . .
H(180) H(76) 2.689 ? . .
H(180) H(79) 3.332 ? . .
H(197) O(37) 3.123 ? . .
H(197) O(42) 3.159 ? . .
H(197) C(98) 3.070 ? . .
H(197) H(96) 2.364 ? . .
H(197) H(101) 3.357 ? . .
H(197) O(44) 3.524 ? . .
H(197) O(47) 3.536 ? . .
H(197) O(48) 2.541 ? . .
H(197) C(90) 3.307 ? . .
H(197) H(59) 3.533 ? . .
H(197) H(79) 3.063 ? . .
H(198) O(40) 3.182 ? . .
H(198) O(41) 2.863 ? . .
H(198) C(95) 3.284 ? . .
H(198) H(90) 2.744 ? . .
H(198) O(43) 2.603 ? . .
H(198) O(44) 3.164 ? . .
H(198) C(81) 3.317 ? . .
H(198) C(82) 3.542 ? . .
H(198) H(62) 2.882 ? . .
H(198) H(66) 3.520 ? . .
H(245) O(38) 3.357 ? . .
H(245) O(39) 2.605 ? . .
H(245) O(40) 2.125 ? . .
H(245) O(41) 2.334 ? . .
H(245) O(42) 3.014 ? . .
H(245) C(91) 3.131 ? . .
H(245) C(92) 3.369 ? . .
H(245) C(95) 2.844 ? . .
H(245) C(101) 3.016 ? . .
H(245) C(102) 3.329 ? . .
H(245) H(90) 3.009 ? . .
H(245) H(99) 3.530 ? . .
H(246) O(37) 2.324 ? . .
H(246) O(38) 2.981 ? . .
H(246) O(39) 3.539 ? . .
H(246) O(41) 2.980 ? . .
H(246) O(42) 2.196 ? . .
H(246) C(96) 3.564 ? . .
H(246) C(97) 3.068 ? . .
H(246) C(98) 2.848 ? . .
H(246) C(100) 3.355 ? . .
H(246) C(102) 3.536 ? . .
H(246) C(103) 3.199 ? . .
H(246) H(94) 3.530 ? . .
H(246) H(96) 2.856 ? . .
H(246) H(101) 3.356 ? . .
H(247) O(37) 3.007 ? . .
H(247) O(38) 2.093 ? . .
H(247) O(39) 2.358 ? . .
H(247) O(40) 3.174 ? . .
H(247) O(42) 3.592 ? . .
H(247) C(92) 3.454 ? . .
H(247) C(93) 2.947 ? . .
H(247) C(94) 2.858 ? . .
H(247) C(96) 3.145 ? . .
H(247) C(100) 3.546 ? . .
H(247) H(85) 3.162 ? . .
H(247) H(87) 3.111 ? . .
H(247) H(91) 3.339 ? . .
H(248) O(44) 2.629 ? . .
H(248) O(45) 3.415 ? . .
H(248) O(46) 3.070 ? . .
H(248) O(47) 2.291 ? . .
H(248) O(48) 2.136 ? . .
H(248) C(79) 2.790 ? . .
H(248) C(80) 3.187 ? . .
H(248) C(86) 3.503 ? . .
H(248) C(87) 3.327 ? . .
H(248) C(88) 3.595 ? . .
H(248) C(89) 2.936 ? . .
H(248) C(90) 2.902 ? . .
H(248) H(57) 2.705 ? . .
H(248) H(59) 3.540 ? . .
H(248) H(72) 3.057 ? . .
H(248) H(74) 3.542 ? . .
H(248) H(77) 3.101 ? . .
H(248) H(79) 3.209 ? . .
H(249) O(43) 2.291 ? . .
H(249) O(44) 2.183 ? . .
H(249) O(45) 2.684 ? . .
H(249) O(46) 3.498 ? . .
H(249) O(48) 3.196 ? . .
H(249) C(79) 3.532 ? . .
H(249) C(80) 3.279 ? . .
H(249) C(81) 2.967 ? . .
H(249) C(82) 2.985 ? . .
H(249) C(83) 3.205 ? . .
H(249) C(84) 3.463 ? . .
H(249) H(57) 3.495 ? . .
H(249) H(59) 3.572 ? . .
H(249) H(62) 3.198 ? . .
H(249) H(64) 3.162 ? . .
H(249) H(66) 3.412 ? . .
H(249) H(72) 3.501 ? . .
H(250) H(109) 3.492 ? . .
H(250) O(43) 3.385 ? . .
H(250) O(44) 3.497 ? . .
H(250) O(45) 2.443 ? . .
H(250) O(46) 2.159 ? . .
H(250) O(47) 2.901 ? . .
H(250) O(48) 3.599 ? . .
H(250) C(85) 3.168 ? . .
H(250) C(86) 2.854 ? . .
H(250) C(87) 3.464 ? . .
H(250) C(88) 3.089 ? . .
H(250) H(72) 2.838 ? . .
H(250) H(76) 3.223 ? . .
N(9) H(164) 3.255 ? . 1_655
N(9) H(194) 3.427 ? . 1_655
C(167) H(154) 2.941 ? . .
C(167) H(169) 2.841 ? . .
C(167) H(10) 3.076 ? . 1_545
C(167) H(11) 3.392 ? . 1_545
C(167) H(12) 2.695 ? . 1_545
C(167) H(256) 2.831 ? . .
C(168) H(169) 3.154 ? . .
C(168) H(256) 3.284 ? . .
H(251) S(17) 3.187 ? . .
H(251) S(18) 3.466 ? . .
H(251) O(19) 3.562 ? . .
H(251) H(154) 3.188 ? . .
H(251) H(168) 3.541 ? . .
H(251) H(169) 3.093 ? . .
H(251) C(53) 2.747 ? . 1_545
H(251) C(54) 2.605 ? . 1_545
H(251) H(9) 3.294 ? . 1_545
H(251) H(10) 2.116 ? . 1_545
H(251) H(11) 2.665 ? . 1_545
H(251) H(12) 2.119 ? . 1_545
H(251) C(169) 3.581 ? . .
H(251) H(256) 2.705 ? . .
H(252) S(31) 3.256 ? . 1_645
H(252) O(19) 2.980 ? . .
H(252) C(154) 2.914 ? . .
H(252) C(172) 2.813 ? . .
H(252) H(153) 3.567 ? . .
H(252) H(154) 2.134 ? . .
H(252) H(168) 3.525 ? . .
H(252) H(169) 2.000 ? . .
H(252) H(170) 3.499 ? . .
H(252) H(10) 3.394 ? . 1_545
H(252) H(12) 2.919 ? . 1_545
H(253) S(31) 3.586 ? . 1_645
H(253) S(32) 2.841 ? . 1_645
H(253) C(19) 3.528 ? . 1_645
H(253) H(154) 3.134 ? . .
H(253) H(169) 3.600 ? . .
H(253) C(54) 3.365 ? . 1_545
H(253) H(11) 3.250 ? . 1_545
H(253) H(12) 2.647 ? . 1_545
H(253) C(169) 2.835 ? . .
H(253) C(170) 3.179 ? . .
H(253) H(254) 2.884 ? . .
H(253) H(256) 2.204 ? . .
N(10) H(163) 2.714 ? . 1_655
N(10) H(164) 3.282 ? . 1_655
N(10) H(165) 3.271 ? . 1_655
N(10) H(1) 3.147 ? . 1_645
N(10) H(24) 2.670 ? . 1_645
C(169) H(11) 3.112 ? . 1_545
C(169) H(53) 3.578 ? . 1_545
C(169) H(251) 3.581 ? . .
C(169) H(253) 2.835 ? . .
C(170) H(24) 3.019 ? . 1_645
C(170) H(253) 3.179 ? . .
H(254) S(8) 3.463 ? . 1_645
H(254) S(32) 2.969 ? . 1_645
H(254) S(33) 3.064 ? . 1_645
H(254) C(20) 3.210 ? . 1_645
H(254) S(53) 3.182 ? . 1_545
H(254) H(253) 2.884 ? . .
H(255) S(8) 2.745 ? . 1_645
H(255) H(11) 3.179 ? . 1_545
H(255) C(75) 3.596 ? . 1_545
H(255) C(76) 3.288 ? . 1_545
H(255) H(52) 2.956 ? . 1_545
H(255) H(53) 2.973 ? . 1_545
H(255) H(54) 2.922 ? . 1_545
H(256) S(17) 3.551 ? . .
H(256) C(54) 2.969 ? . 1_545
H(256) H(11) 2.258 ? . 1_545
H(256) H(12) 2.812 ? . 1_545
H(256) H(14) 3.431 ? . 1_545
H(256) H(53) 3.274 ? . 1_545
H(256) C(167) 2.831 ? . .
H(256) C(168) 3.284 ? . .
H(256) H(251) 2.705 ? . .
H(256) H(253) 2.204 ? . .

loop_
_geom_torsion_atom_site_label_1
_geom_torsion_atom_site_label_2
_geom_torsion_atom_site_label_3
_geom_torsion_atom_site_label_4
_geom_torsion
_geom_torsion_publ_flag
_geom_torsion_site_symmetry_1
_geom_torsion_site_symmetry_2
_geom_torsion_site_symmetry_3
_geom_torsion_site_symmetry_4
S(1) Ni(1) S(5) C(3) -4.2(2) ? . . . .
S(5) Ni(1) S(1) C(1) 5.1(2) ? . . . .
S(1) Ni(1) S(6) C(4) -108.8(6) ? . . . .
S(6) Ni(1) S(1) C(1) -67.4(6) ? . . . .
S(1) Ni(1) S(10) C(6) 174.5(2) ? . . . .
S(10) Ni(1) S(1) C(1) -177.1(2) ? . . . .
S(5) Ni(1) S(6) C(4) 178.4(2) ? . . . .
S(6) Ni(1) S(5) C(3) 170.9(2) ? . . . .
S(5) Ni(1) S(10) C(6) -66.9(13) ? . . . .
S(10) Ni(1) S(5) C(3) -122.8(13) ? . . . .
S(6) Ni(1) S(10) C(6) -0.7(2) ? . . . .
S(10) Ni(1) S(6) C(4) 0.7(2) ? . . . .
Ni(1) S(1) C(1) S(2) 172.1(4) ? . . . .
Ni(1) S(1) C(1) C(3) -5.3(6) ? . . . .
C(1) S(2) C(2) S(3) 176.5(5) ? . . . .
C(1) S(2) C(2) S(4) -1.8(5) ? . . . .
C(2) S(2) C(1) S(1) -177.5(5) ? . . . .
C(2) S(2) C(1) C(3) -0.0(6) ? . . . .
C(2) S(4) C(3) S(5) 174.4(4) ? . . . .
C(2) S(4) C(3) C(1) -2.7(6) ? . . . .
C(3) S(4) C(2) S(2) 2.6(5) ? . . . .
C(3) S(4) C(2) S(3) -175.7(5) ? . . . .
Ni(1) S(5) C(3) S(4) -174.8(3) ? . . . .
Ni(1) S(5) C(3) C(1) 2.1(6) ? . . . .
Ni(1) S(6) C(4) S(7) -179.93(18) ? . . . .
Ni(1) S(6) C(4) C(6) -0.6(6) ? . . . .
C(4) S(7) C(5) S(8) 179.7(5) ? . . . .
C(4) S(7) C(5) S(9) -1.8(4) ? . . . .
C(5) S(7) C(4) S(6) -179.6(4) ? . . . .
C(5) S(7) C(4) C(6) 1.0(6) ? . . . .
C(5) S(9) C(6) S(10) 179.5(4) ? . . . .
C(5) S(9) C(6) C(4) -1.2(6) ? . . . .
C(6) S(9) C(5) S(7) 1.8(4) ? . . . .
C(6) S(9) C(5) S(8) -179.6(5) ? . . . .
Ni(1) S(10) C(6) S(9) 179.7(3) ? . . . .
Ni(1) S(10) C(6) C(4) 0.5(6) ? . . . .
S(1) C(1) C(3) S(4) 179.4(4) ? . . . .
S(1) C(1) C(3) S(5) 2.3(9) ? . . . .
S(2) C(1) C(3) S(4) 1.9(8) ? . . . .
S(2) C(1) C(3) S(5) -175.2(4) ? . . . .
S(6) C(4) C(6) S(9) -179.2(3) ? . . . .
S(6) C(4) C(6) S(10) 0.1(7) ? . . . .
S(7) C(4) C(6) S(9) 0.2(5) ? . . . .
S(7) C(4) C(6) S(10) 179.4(3) ? . . . .
S(11) Ni(2) S(15) C(9) -0.7(2) ? . . . .
S(15) Ni(2) S(11) C(7) 0.4(2) ? . . . .
S(11) Ni(2) S(16) C(10) 74.7(16) ? . . . .
S(16) Ni(2) S(11) C(7) 105.7(16) ? . . . .
S(11) Ni(2) S(20) C(12) -177.2(2) ? . . . .
S(20) Ni(2) S(11) C(7) -178.7(2) ? . . . .
S(15) Ni(2) S(16) C(10) -179.97(15) ? . . . .
S(16) Ni(2) S(15) C(9) -179.0(2) ? . . . .
S(15) Ni(2) S(20) C(12) 117(3) ? . . . .
S(20) Ni(2) S(15) C(9) 65(3) ? . . . .
S(16) Ni(2) S(20) C(12) 1.0(2) ? . . . .
S(20) Ni(2) S(16) C(10) -0.8(2) ? . . . .
Ni(2) S(11) C(7) S(12) -176.4(3) ? . . . .
Ni(2) S(11) C(7) C(9) 0.2(5) ? . . . .
C(7) S(12) C(8) S(13) 179.7(4) ? . . . .
C(7) S(12) C(8) S(14) -0.09(18) ? . . . .
C(8) S(12) C(7) S(11) 178.7(4) ? . . . .
C(8) S(12) C(7) C(9) 1.8(6) ? . . . .
C(8) S(14) C(9) S(15) -176.3(4) ? . . . .
C(8) S(14) C(9) C(7) 2.5(6) ? . . . .
C(9) S(14) C(8) S(12) -1.2(4) ? . . . .
C(9) S(14) C(8) S(13) 179.0(4) ? . . . .
Ni(2) S(15) C(9) S(14) 179.84(14) ? . . . .
Ni(2) S(15) C(9) C(7) 1.1(6) ? . . . .
Ni(2) S(16) C(10) S(17) -176.2(3) ? . . . .
Ni(2) S(16) C(10) C(12) 0.4(6) ? . . . .
C(10) S(17) C(11) S(18) -177.7(4) ? . . . .
C(10) S(17) C(11) S(19) 2.6(4) ? . . . .
C(11) S(17) C(10) S(16) 174.1(4) ? . . . .
C(11) S(17) C(10) C(12) -2.7(6) ? . . . .
C(11) S(19) C(12) S(20) -175.5(4) ? . . . .
C(11) S(19) C(12) C(10) 0.0(5) ? . . . .
C(12) S(19) C(11) S(17) -1.8(4) ? . . . .
C(12) S(19) C(11) S(18) 178.5(4) ? . . . .
Ni(2) S(20) C(12) S(19) 174.2(3) ? . . . .
Ni(2) S(20) C(12) C(10) -1.1(6) ? . . . .
S(11) C(7) C(9) S(14) -179.8(4) ? . . . .
S(11) C(7) C(9) S(15) -0.9(9) ? . . . .
S(12) C(7) C(9) S(14) -2.9(7) ? . . . .
S(12) C(7) C(9) S(15) 175.9(3) ? . . . .
S(16) C(10) C(12) S(19) -175.0(3) ? . . . .
S(16) C(10) C(12) S(20) 0.5(8) ? . . . .
S(17) C(10) C(12) S(19) 1.8(7) ? . . . .
S(17) C(10) C(12) S(20) 177.4(3) ? . . . .
S(21) Ni(3) S(25) C(15) -1.66(17) ? . . . .
S(25) Ni(3) S(21) C(13) 1.26(16) ? . . . .
S(21) Ni(3) S(26) C(16) 87.8(11) ? . . . .
S(26) Ni(3) S(21) C(13) 86.9(11) ? . . . .
S(21) Ni(3) S(30) C(18) -171.08(16) ? . . . .
S(30) Ni(3) S(21) C(13) -178.81(16) ? . . . .
S(25) Ni(3) S(26) C(16) 173.65(15) ? . . . .
S(26) Ni(3) S(25) C(15) -178.09(17) ? . . . .
S(25) Ni(3) S(30) C(18) -20(24) ? . . . .
S(30) Ni(3) S(25) C(15) -153(24) ? . . . .
S(26) Ni(3) S(30) C(18) 5.34(16) ? . . . .
S(30) Ni(3) S(26) C(16) -6.29(16) ? . . . .
Ni(3) S(21) C(13) S(22) -177.6(2) ? . . . .
Ni(3) S(21) C(13) C(15) -0.4(4) ? . . . .
C(13) S(22) C(14) S(23) -179.6(3) ? . . . .
C(13) S(22) C(14) S(24) 1.3(3) ? . . . .
C(14) S(22) C(13) S(21) 177.3(3) ? . . . .
C(14) S(22) C(13) C(15) 0.0(3) ? . . . .
C(14) S(24) C(15) S(25) -175.7(3) ? . . . .
C(14) S(24) C(15) C(13) 1.9(4) ? . . . .
C(15) S(24) C(14) S(22) -1.8(3) ? . . . .
C(15) S(24) C(14) S(23) 179.0(3) ? . . . .
Ni(3) S(25) C(15) S(24) 179.3(2) ? . . . .
Ni(3) S(25) C(15) C(13) 1.9(4) ? . . . .
Ni(3) S(26) C(16) S(27) -173.1(2) ? . . . .
Ni(3) S(26) C(16) C(18) 6.4(4) ? . . . .
C(16) S(27) C(17) S(28) 179.4(3) ? . . . .
C(16) S(27) C(17) S(29) -0.5(3) ? . . . .
C(17) S(27) C(16) S(26) -179.5(3) ? . . . .
C(17) S(27) C(16) C(18) 1.0(4) ? . . . .
C(17) S(29) C(18) S(30) -177.4(3) ? . . . .
C(17) S(29) C(18) C(16) 0.7(4) ? . . . .
C(18) S(29) C(17) S(27) -0.0(2) ? . . . .
C(18) S(29) C(17) S(28) -179.9(2) ? . . . .
Ni(3) S(30) C(18) S(29) 175.1(2) ? . . . .
Ni(3) S(30) C(18) C(16) -2.9(4) ? . . . .
S(21) C(13) C(15) S(24) -178.6(2) ? . . . .
S(21) C(13) C(15) S(25) -1.1(5) ? . . . .
S(22) C(13) C(15) S(24) -1.3(5) ? . . . .
S(22) C(13) C(15) S(25) 176.2(2) ? . . . .
S(26) C(16) C(18) S(29) 179.3(2) ? . . . .
S(26) C(16) C(18) S(30) -2.6(5) ? . . . .
S(27) C(16) C(18) S(29) -1.1(4) ? . . . .
S(27) C(16) C(18) S(30) 177.0(2) ? . . . .
S(31) Ni(4) S(35) C(21) -3.3(2) ? . . . .
S(35) Ni(4) S(31) C(19) 3.2(2) ? . . . .
S(31) Ni(4) S(36) C(22) -104.4(9) ? . . . .
S(36) Ni(4) S(31) C(19) -74.2(10) ? . . . .
S(31) Ni(4) S(40) C(24) 178.1(2) ? . . . .
S(40) Ni(4) S(31) C(19) -178.1(2) ? . . . .
S(35) Ni(4) S(36) C(22) 178.0(2) ? . . . .
S(36) Ni(4) S(35) C(21) 173.8(2) ? . . . .
S(35) Ni(4) S(40) C(24) -74(2) ? . . . .
S(40) Ni(4) S(35) C(21) -111(2) ? . . . .
S(36) Ni(4) S(40) C(24) 1.1(2) ? . . . .
S(40) Ni(4) S(36) C(22) -0.6(2) ? . . . .
Ni(4) S(31) C(19) S(32) 175.5(3) ? . . . .
Ni(4) S(31) C(19) C(21) -2.5(6) ? . . . .
C(19) S(32) C(20) S(33) 176.7(4) ? . . . .
C(19) S(32) C(20) S(34) -3.8(4) ? . . . .
C(20) S(32) C(19) S(31) -174.6(4) ? . . . .
C(20) S(32) C(19) C(21) 3.4(6) ? . . . .
C(20) S(34) C(21) S(35) 175.6(4) ? . . . .
C(20) S(34) C(21) C(19) -0.6(6) ? . . . .
C(21) S(34) C(20) S(32) 2.9(4) ? . . . .
C(21) S(34) C(20) S(33) -177.6(4) ? . . . .
Ni(4) S(35) C(21) S(34) -173.4(3) ? . . . .
Ni(4) S(35) C(21) C(19) 2.7(6) ? . . . .
Ni(4) S(36) C(22) S(37) 177.4(3) ? . . . .
Ni(4) S(36) C(22) C(24) -0.2(3) ? . . . .
C(22) S(37) C(23) S(38) -179.5(4) ? . . . .
C(22) S(37) C(23) S(39) -0.2(2) ? . . . .
C(23) S(37) C(22) S(36) -179.0(4) ? . . . .
C(23) S(37) C(22) C(24) -1.3(6) ? . . . .
C(23) S(39) C(24) S(40) 176.7(4) ? . . . .
C(23) S(39) C(24) C(22) -2.1(6) ? . . . .
C(24) S(39) C(23) S(37) 1.2(4) ? . . . .
C(24) S(39) C(23) S(38) -179.5(4) ? . . . .
Ni(4) S(40) C(24) S(39) 179.7(3) ? . . . .
Ni(4) S(40) C(24) C(22) -1.5(6) ? . . . .
S(31) C(19) C(21) S(34) 176.2(3) ? . . . .
S(31) C(19) C(21) S(35) -0.1(6) ? . . . .
S(32) C(19) C(21) S(34) -1.9(7) ? . . . .
S(32) C(19) C(21) S(35) -178.2(3) ? . . . .
S(36) C(22) C(24) S(39) -180.0(2) ? . . . .
S(36) C(22) C(24) S(40) 1.2(8) ? . . . .
S(37) C(22) C(24) S(39) 2.4(7) ? . . . .
S(37) C(22) C(24) S(40) -176.5(3) ? . . . .
S(41) Ni(5) S(45) C(27) -0.8(2) ? . . . .
S(45) Ni(5) S(41) C(25) 1.2(2) ? . . . .
S(41) Ni(5) S(46) C(28) 69.8(5) ? . . . .
S(46) Ni(5) S(41) C(25) 110.9(5) ? . . . .
S(41) Ni(5) S(50) C(30) -169.7(2) ? . . . .
S(50) Ni(5) S(41) C(25) -174.3(2) ? . . . .
S(45) Ni(5) S(46) C(28) 179.7(2) ? . . . .
S(46) Ni(5) S(45) C(27) -175.2(2) ? . . . .
S(45) Ni(5) S(50) C(30) 114.0(7) ? . . . .
S(50) Ni(5) S(45) C(27) 75.2(7) ? . . . .
S(46) Ni(5) S(50) C(30) 4.5(2) ? . . . .
S(50) Ni(5) S(46) C(28) -4.6(2) ? . . . .
Ni(5) S(41) C(25) S(42) 178.2(3) ? . . . .
Ni(5) S(41) C(25) C(27) -1.7(6) ? . . . .
C(25) S(42) C(26) S(43) 179.4(4) ? . . . .
C(25) S(42) C(26) S(44) 0.6(4) ? . . . .
C(26) S(42) C(25) S(41) 179.6(4) ? . . . .
C(26) S(42) C(25) C(27) -0.5(6) ? . . . .
C(26) S(44) C(27) S(45) 179.1(4) ? . . . .
C(26) S(44) C(27) C(25) 0.2(5) ? . . . .
C(27) S(44) C(26) S(42) -0.5(4) ? . . . .
C(27) S(44) C(26) S(43) -179.3(4) ? . . . .
Ni(5) S(45) C(27) S(44) -178.9(3) ? . . . .
Ni(5) S(45) C(27) C(25) -0.0(5) ? . . . .
Ni(5) S(46) C(28) S(47) -170.6(3) ? . . . .
Ni(5) S(46) C(28) C(30) 3.8(6) ? . . . .
C(28) S(47) C(29) S(48) -176.5(4) ? . . . .
C(28) S(47) C(29) S(49) 1.5(4) ? . . . .
C(29) S(47) C(28) S(46) 175.6(4) ? . . . .
C(29) S(47) C(28) C(30) 0.8(6) ? . . . .
C(29) S(49) C(30) S(50) -174.0(4) ? . . . .
C(29) S(49) C(30) C(28) 3.4(6) ? . . . .
C(30) S(49) C(29) S(47) -2.7(4) ? . . . .
C(30) S(49) C(29) S(48) 175.3(4) ? . . . .
Ni(5) S(50) C(30) S(49) 173.8(3) ? . . . .
Ni(5) S(50) C(30) C(28) -3.5(6) ? . . . .
S(41) C(25) C(27) S(44) -179.88(17) ? . . . .
S(41) C(25) C(27) S(45) 1.2(8) ? . . . .
S(42) C(25) C(27) S(44) 0.2(5) ? . . . .
S(42) C(25) C(27) S(45) -178.7(3) ? . . . .
S(46) C(28) C(30) S(49) -177.8(3) ? . . . .
S(46) C(28) C(30) S(50) -0.3(6) ? . . . .
S(47) C(28) C(30) S(49) -2.9(7) ? . . . .
S(47) C(28) C(30) S(50) 174.6(3) ? . . . .
S(51) Ni(6) S(55) C(33) -5.86(16) ? . . . .
S(55) Ni(6) S(51) C(31) 5.63(17) ? . . . .
S(51) Ni(6) S(56) C(34) -69.2(17) ? . . . .
S(56) Ni(6) S(51) C(31) -105.8(17) ? . . . .
S(51) Ni(6) S(60) C(36) -179.80(16) ? . . . .
S(60) Ni(6) S(51) C(31) -173.26(17) ? . . . .
S(55) Ni(6) S(56) C(34) 179.22(16) ? . . . .
S(56) Ni(6) S(55) C(33) 172.14(16) ? . . . .
S(55) Ni(6) S(60) C(36) 110(3) ? . . . .
S(60) Ni(6) S(55) C(33) 64(3) ? . . . .
S(56) Ni(6) S(60) C(36) 2.18(16) ? . . . .
S(60) Ni(6) S(56) C(34) -1.91(16) ? . . . .
Ni(6) S(51) C(31) S(52) 175.3(2) ? . . . .
Ni(6) S(51) C(31) C(33) -4.2(4) ? . . . .
C(31) S(52) C(32) S(53) -179.2(3) ? . . . .
C(31) S(52) C(32) S(54) 0.4(3) ? . . . .
C(32) S(52) C(31) S(51) 179.4(3) ? . . . .
C(32) S(52) C(31) C(33) -1.0(4) ? . . . .
C(32) S(54) C(33) S(55) -179.4(3) ? . . . .
C(32) S(54) C(33) C(31) -0.9(4) ? . . . .
C(33) S(54) C(32) S(52) 0.2(3) ? . . . .
C(33) S(54) C(32) S(53) 179.7(3) ? . . . .
Ni(6) S(55) C(33) S(54) -176.5(2) ? . . . .
Ni(6) S(55) C(33) C(31) 5.0(4) ? . . . .
Ni(6) S(56) C(34) S(57) 178.5(2) ? . . . .
Ni(6) S(56) C(34) C(36) 1.1(4) ? . . . .
C(34) S(57) C(35) S(58) 178.2(3) ? . . . .
C(34) S(57) C(35) S(59) -1.0(3) ? . . . .
C(35) S(57) C(34) S(56) -177.1(3) ? . . . .
C(35) S(57) C(34) C(36) 0.4(4) ? . . . .
C(35) S(59) C(36) S(60) 176.3(3) ? . . . .
C(35) S(59) C(36) C(34) -0.9(4) ? . . . .
C(36) S(59) C(35) S(57) 1.1(3) ? . . . .
C(36) S(59) C(35) S(58) -178.1(3) ? . . . .
Ni(6) S(60) C(36) S(59) -179.2(2) ? . . . .
Ni(6) S(60) C(36) C(34) -2.1(4) ? . . . .
S(51) C(31) C(33) S(54) -179.1(2) ? . . . .
S(51) C(31) C(33) S(55) -0.6(6) ? . . . .
S(52) C(31) C(33) S(54) 1.3(5) ? . . . .
S(52) C(31) C(33) S(55) 179.9(2) ? . . . .
S(56) C(34) C(36) S(59) 177.9(2) ? . . . .
S(56) C(34) C(36) S(60) 0.7(5) ? . . . .
S(57) C(34) C(36) S(59) 0.3(4) ? . . . .
S(57) C(34) C(36) S(60) -176.9(2) ? . . . .
S(61) Ni(7) S(65) C(39) -3.85(18) ? . . . .
S(65) Ni(7) S(61) C(37) 2.68(18) ? . . . .
S(61) Ni(7) S(66) C(40) -81.3(3) ? . . . .
S(66) Ni(7) S(61) C(37) -95.9(3) ? . . . .
S(61) Ni(7) S(70) C(42) 164.25(17) ? . . . .
S(70) Ni(7) S(61) C(37) 177.76(18) ? . . . .
S(65) Ni(7) S(66) C(40) 179.72(18) ? . . . .
S(66) Ni(7) S(65) C(39) 164.90(18) ? . . . .
S(65) Ni(7) S(70) C(42) -115.3(8) ? . . . .
S(70) Ni(7) S(65) C(39) -84.0(8) ? . . . .
S(66) Ni(7) S(70) C(42) -4.39(17) ? . . . .
S(70) Ni(7) S(66) C(40) 4.38(18) ? . . . .
Ni(7) S(61) C(37) S(62) 178.8(2) ? . . . .
Ni(7) S(61) C(37) C(39) -0.4(4) ? . . . .
C(37) S(62) C(38) S(63) 175.1(3) ? . . . .
C(37) S(62) C(38) S(64) -2.7(3) ? . . . .
C(38) S(62) C(37) S(61) -174.8(3) ? . . . .
C(38) S(62) C(37) C(39) 4.4(4) ? . . . .
C(38) S(64) C(39) S(65) -179.9(3) ? . . . .
C(38) S(64) C(39) C(37) 2.3(4) ? . . . .
C(39) S(64) C(38) S(62) 0.7(3) ? . . . .
C(39) S(64) C(38) S(63) -177.0(3) ? . . . .
Ni(7) S(65) C(39) S(64) -172.9(2) ? . . . .
Ni(7) S(65) C(39) C(37) 4.8(4) ? . . . .
Ni(7) S(66) C(40) S(67) 176.7(2) ? . . . .
Ni(7) S(66) C(40) C(42) -3.5(4) ? . . . .
C(40) S(67) C(41) S(68) -178.3(3) ? . . . .
C(40) S(67) C(41) S(69) -0.0(3) ? . . . .
C(41) S(67) C(40) S(66) -179.8(3) ? . . . .
C(41) S(67) C(40) C(42) 0.4(4) ? . . . .
C(41) S(69) C(42) S(70) -179.9(3) ? . . . .
C(41) S(69) C(42) C(40) 0.5(4) ? . . . .
C(42) S(69) C(41) S(67) -0.3(3) ? . . . .
C(42) S(69) C(41) S(68) 178.1(3) ? . . . .
Ni(7) S(70) C(42) S(69) -176.0(2) ? . . . .
Ni(7) S(70) C(42) C(40) 3.6(4) ? . . . .
S(61) C(37) C(39) S(64) 174.7(2) ? . . . .
S(61) C(37) C(39) S(65) -3.2(6) ? . . . .
S(62) C(37) C(39) S(64) -4.6(5) ? . . . .
S(62) C(37) C(39) S(65) 177.6(2) ? . . . .
S(66) C(40) C(42) S(69) 179.5(2) ? . . . .
S(66) C(40) C(42) S(70) -0.0(5) ? . . . .
S(67) C(40) C(42) S(69) -0.6(5) ? . . . .
S(67) C(40) C(42) S(70) 179.8(2) ? . . . .
S(71) Ni(8) S(75) C(45) 4.01(18) ? . . . .
S(75) Ni(8) S(71) C(43) -3.98(18) ? . . . .
S(71) Ni(8) S(76) C(46) 92.8(3) ? . . . .
S(76) Ni(8) S(71) C(43) 84.6(3) ? . . . .
S(71) Ni(8) S(80) C(48) -166.01(19) ? . . . .
S(80) Ni(8) S(71) C(43) -179.95(15) ? . . . .
S(75) Ni(8) S(76) C(46) -178.02(17) ? . . . .
S(76) Ni(8) S(75) C(45) -164.66(18) ? . . . .
S(75) Ni(8) S(80) C(48) 93.2(12) ? . . . .
S(80) Ni(8) S(75) C(45) 104.6(12) ? . . . .
S(76) Ni(8) S(80) C(48) 2.70(19) ? . . . .
S(80) Ni(8) S(76) C(46) -2.13(18) ? . . . .
Ni(8) S(71) C(43) S(72) -177.4(2) ? . . . .
Ni(8) S(71) C(43) C(45) 3.1(4) ? . . . .
C(43) S(72) C(44) S(73) -179.1(3) ? . . . .
C(43) S(72) C(44) S(74) 0.8(3) ? . . . .
C(44) S(72) C(43) S(71) 179.9(3) ? . . . .
C(44) S(72) C(43) C(45) -0.7(4) ? . . . .
C(44) S(74) C(45) S(75) 179.9(2) ? . . . .
C(44) S(74) C(45) C(43) 0.2(4) ? . . . .
C(45) S(74) C(44) S(72) -0.7(3) ? . . . .
C(45) S(74) C(44) S(73) 179.2(3) ? . . . .
Ni(8) S(75) C(45) S(74) 177.1(2) ? . . . .
Ni(8) S(75) C(45) C(43) -3.3(4) ? . . . .
Ni(8) S(76) C(46) S(77) -178.4(2) ? . . . .
Ni(8) S(76) C(46) C(48) 0.9(4) ? . . . .
C(46) S(77) C(47) S(78) -175.8(3) ? . . . .
C(46) S(77) C(47) S(79) 2.9(3) ? . . . .
C(47) S(77) C(46) S(76) 174.2(3) ? . . . .
C(47) S(77) C(46) C(48) -5.2(4) ? . . . .
C(47) S(79) C(48) S(80) -178.3(3) ? . . . .
C(47) S(79) C(48) C(46) -3.1(4) ? . . . .
C(48) S(79) C(47) S(77) -0.5(3) ? . . . .
C(48) S(79) C(47) S(78) 178.2(3) ? . . . .
Ni(8) S(80) C(48) S(79) 172.0(2) ? . . . .
Ni(8) S(80) C(48) C(46) -3.0(4) ? . . . .
S(71) C(43) C(45) S(74) 179.8(2) ? . . . .
S(71) C(43) C(45) S(75) 0.1(4) ? . . . .
S(72) C(43) C(45) S(74) 0.3(5) ? . . . .
S(72) C(43) C(45) S(75) -179.3(2) ? . . . .
S(76) C(46) C(48) S(79) -173.8(2) ? . . . .
S(76) C(46) C(48) S(80) 1.5(6) ? . . . .
S(77) C(46) C(48) S(79) 5.6(5) ? . . . .
S(77) C(46) C(48) S(80) -179.1(2) ? . . . .
C(142) O(1) C(143) C(144) -163.1(3) ? . . . .
C(143) O(1) C(142) C(141) 164.0(4) ? . . . .
C(144) O(2) C(145) C(146) -173.9(5) ? . . . .
C(145) O(2) C(144) C(143) 179.7(5) ? . . . .
C(140) O(3) C(141) C(142) 178.8(3) ? . . . .
C(141) O(3) C(140) C(139) 174.3(3) ? . . . .
C(146) O(4) C(147) C(148) -171.6(3) ? . . . .
C(147) O(4) C(146) C(145) 168.8(3) ? . . . .
C(148) O(5) C(149) C(150) -176.0(3) ? . . . .
C(149) O(5) C(148) C(147) 174.8(3) ? . . . .
C(139) O(6) C(150) C(149) 168.9(4) ? . . . .
C(150) O(6) C(139) C(140) -169.8(4) ? . . . .
O(6) C(139) C(140) O(3) -63.9(5) ? . . . .
O(3) C(141) C(142) O(1) 65.7(4) ? . . . .
O(1) C(143) C(144) O(2) -66.0(5) ? . . . .
O(2) C(145) C(146) O(4) 63.7(5) ? . . . .
O(4) C(147) C(148) O(5) -61.0(4) ? . . . .
O(5) C(149) C(150) O(6) 65.7(5) ? . . . .
C(129) O(7) C(131) C(132) -173.1(4) ? . . . .
C(131) O(7) C(129) C(130) -159.2(5) ? . . . .
C(121) O(8) C(132) C(131) -172.5(4) ? . . . .
C(132) O(8) C(121) C(122) -170.8(4) ? . . . .
C(122) O(9) C(123) C(124) 172.1(5) ? . . . .
C(123) O(9) C(122) C(121) -179.0(5) ? . . . .
C(124) O(10) C(125) C(126) -178.8(4) ? . . . .
C(125) O(10) C(124) C(123) -171.3(4) ? . . . .
C(126) O(11) C(128) C(127) 91.7(6) ? . . . .
C(128) O(11) C(126) C(125) 175.7(4) ? . . . .
C(127) O(30) C(130) C(129) 179.8(4) ? . . . .
C(130) O(30) C(127) C(128) 175.9(5) ? . . . .
O(8) C(121) C(122) O(9) 66.9(6) ? . . . .
O(9) C(123) C(124) O(10) -59.9(6) ? . . . .
O(10) C(125) C(126) O(11) 63.9(5) ? . . . .
O(30) C(127) C(128) O(11) 64.7(6) ? . . . .
O(7) C(129) C(130) O(30) -51.1(7) ? . . . .
O(7) C(131) C(132) O(8) -48.9(5) ? . . . .
C(68) O(12) C(69) C(70) -178.8(3) ? . . . .
C(69) O(12) C(68) C(67) -171.3(4) ? . . . .
C(70) O(13) C(71) C(72) 164.7(4) ? . . . .
C(71) O(13) C(70) C(69) -167.6(4) ? . . . .
C(61) O(14) C(72) C(71) 176.8(5) ? . . . .
C(72) O(14) C(61) C(62) 173.1(5) ? . . . .
C(62) O(15) C(63) C(64) 171.1(3) ? . . . .
C(63) O(15) C(62) C(61) -172.9(3) ? . . . .
C(64) O(16) C(65) C(66) 178.4(3) ? . . . .
C(65) O(16) C(64) C(63) -175.7(3) ? . . . .
C(66) O(17) C(67) C(68) 165.5(5) ? . . . .
C(67) O(17) C(66) C(65) -173.0(5) ? . . . .
O(14) C(61) C(62) O(15) -63.0(5) ? . . . .
O(15) C(63) C(64) O(16) 67.6(4) ? . . . .
O(16) C(65) C(66) O(17) -61.2(5) ? . . . .
O(17) C(67) C(68) O(12) 61.7(6) ? . . . .
O(12) C(69) C(70) O(13) -64.6(5) ? . . . .
O(13) C(71) C(72) O(14) 66.5(5) ? . . . .
C(155) O(18) C(171) C(172) 175.1(5) ? . . . .
C(171) O(18) C(155) C(156) 75.3(7) ? . . . .
C(154) O(19) C(172) C(171) 174.4(3) ? . . . .
C(172) O(19) C(154) C(153) -175.9(3) ? . . . .
C(152) O(20) C(153) C(154) -175.1(3) ? . . . .
C(153) O(20) C(152) C(151) -76.1(4) ? . . . .
C(151) O(21) C(160) C(159) 179.6(5) ? . . . .
C(160) O(21) C(151) C(152) 179.6(5) ? . . . .
C(158) O(22) C(159) C(160) 177.4(3) ? . . . .
C(159) O(22) C(158) C(157) -173.4(3) ? . . . .
C(156) O(29) C(157) C(158) 176.0(3) ? . . . .
C(157) O(29) C(156) C(155) 172.9(3) ? . . . .
O(21) C(151) C(152) O(20) -60.7(6) ? . . . .
O(20) C(153) C(154) O(19) -63.5(4) ? . . . .
O(18) C(155) C(156) O(29) 58.6(5) ? . . . .
O(29) C(157) C(158) O(22) -60.8(4) ? . . . .
O(22) C(159) C(160) O(21) 66.3(5) ? . . . .
O(18) C(171) C(172) O(19) 67.3(5) ? . . . .
C(52) O(23) C(53) C(54) 179.1(5) ? . . . .
C(53) O(23) C(52) C(51) 178.4(5) ? . . . .
C(54) O(24) C(55) C(56) 173.6(3) ? . . . .
C(55) O(24) C(54) C(53) -176.7(3) ? . . . .
C(56) O(25) C(57) C(58) -170.0(3) ? . . . .
C(57) O(25) C(56) C(55) -178.9(3) ? . . . .
C(58) O(26) C(59) C(60) -171.0(5) ? . . . .
C(59) O(26) C(58) C(57) -70.7(7) ? . . . .
C(49) O(27) C(60) C(59) -177.4(3) ? . . . .
C(60) O(27) C(49) C(50) 170.3(4) ? . . . .
C(50) O(28) C(51) C(52) 80.0(4) ? . . . .
C(51) O(28) C(50) C(49) 179.8(3) ? . . . .
O(27) C(49) C(50) O(28) 61.9(5) ? . . . .
O(28) C(51) C(52) O(23) 62.2(5) ? . . . .
O(23) C(53) C(54) O(24) -69.5(5) ? . . . .
O(24) C(55) C(56) O(25) 59.0(4) ? . . . .
O(25) C(57) C(58) O(26) -56.1(5) ? . . . .
O(26) C(59) C(60) O(27) -68.1(5) ? . . . .
C(114) O(31) C(115) C(116) 170.7(4) ? . . . .
C(115) O(31) C(114) C(113) 73.8(5) ? . . . .
C(116) O(32) C(117) C(118) -162.8(4) ? . . . .
C(117) O(32) C(116) C(115) 167.7(4) ? . . . .
C(118) O(33) C(119) C(120) -69.4(7) ? . . . .
C(119) O(33) C(118) C(117) 179.4(4) ? . . . .
C(112) O(34) C(120) C(119) -170.9(3) ? . . . .
C(120) O(34) C(112) C(111) -161.5(4) ? . . . .
C(110) O(35) C(111) C(112) -163.6(4) ? . . . .
C(111) O(35) C(110) C(109) -63.3(6) ? . . . .
C(109) O(36) C(113) C(114) 176.4(6) ? . . . .
C(113) O(36) C(109) C(110) 174.7(6) ? . . . .
O(36) C(109) C(110) O(35) -61.3(7) ? . . . .
O(35) C(111) C(112) O(34) -57.3(5) ? . . . .
O(36) C(113) C(114) O(31) 63.8(7) ? . . . .
O(31) C(115) C(116) O(32) 73.0(5) ? . . . .
O(32) C(117) C(118) O(33) -64.4(5) ? . . . .
O(33) C(119) C(120) O(34) -53.7(6) ? . . . .
C(97) O(37) C(100) C(96) 178.2(7) ? . . . .
C(100) O(37) C(97) C(98) -165.1(5) ? . . . .
C(94) O(38) C(96) C(100) -95.3(9) ? . . . .
C(96) O(38) C(94) C(93) -159.9(7) ? . . . .
C(92) O(39) C(93) C(94) -167.5(8) ? . . . .
C(93) O(39) C(92) C(91) 176.4(8) ? . . . .
C(91) O(40) C(95) C(101) 132.1(13) ? . . . .
C(95) O(40) C(91) C(92) -178.3(12) ? . . . .
C(101) O(41) C(102) C(103) 179.2(7) ? . . . .
C(102) O(41) C(101) C(95) -173.7(9) ? . . . .
C(98) O(42) C(103) C(102) -179.2(6) ? . . . .
C(103) O(42) C(98) C(97) 163.9(5) ? . . . .
O(40) C(91) C(92) O(39) 8.5(13) ? . . . .
O(39) C(93) C(94) O(38) -63.1(11) ? . . . .
O(40) C(95) C(101) O(41) 63.2(15) ? . . . .
O(38) C(96) C(100) O(37) -56.4(10) ? . . . .
O(37) C(97) C(98) O(42) 59.6(6) ? . . . .
O(41) C(102) C(103) O(42) -60.5(9) ? . . . .
C(82) O(43) C(83) C(84) 71.5(7) ? . . . .
C(83) O(43) C(82) C(81) -176.4(5) ? . . . .
C(80) O(44) C(81) C(82) 162.4(5) ? . . . .
C(81) O(44) C(80) C(79) -168.5(6) ? . . . .
C(84) O(45) C(85) C(86) 159.3(4) ? . . . .
C(85) O(45) C(84) C(83) 172.9(4) ? . . . .
C(86) O(46) C(88) C(87) 61.3(7) ? . . . .
C(88) O(46) C(86) C(85) 163.8(4) ? . . . .
C(87) O(47) C(89) C(90) -176.7(8) ? . . . .
C(89) O(47) C(87) C(88) -176.2(8) ? . . . .
C(79) O(48) C(90) C(89) -73.4(7) ? . . . .
C(90) O(48) C(79) C(80) -170.8(6) ? . . . .
O(48) C(79) C(80) O(44) -72.8(8) ? . . . .
O(44) C(81) C(82) O(43) 65.6(6) ? . . . .
O(43) C(83) C(84) O(45) 51.6(7) ? . . . .
O(45) C(85) C(86) O(46) 56.9(5) ? . . . .
O(47) C(87) C(88) O(46) 61.7(9) ? . . . .
O(47) C(89) C(90) O(48) -62.5(10) ? . . . .
C(74) C(73) C(75) C(76) -55.1(5) ? . . . .
C(75) C(73) C(74) N(1) -73.3(4) ? . . . .
C(75) C(73) C(74) C(78) 48.7(4) ? . . . .
N(1) C(74) C(78) N(2) -159.0(3) ? . . . .
N(1) C(74) C(78) C(77) 77.6(5) ? . . . .
C(73) C(74) C(78) N(2) 77.4(4) ? . . . .
C(73) C(74) C(78) C(77) -45.9(5) ? . . . .
C(73) C(75) C(76) C(77) 58.2(5) ? . . . .
C(75) C(76) C(77) C(78) -56.0(4) ? . . . .
C(76) C(77) C(78) N(2) -72.7(5) ? . . . .
C(76) C(77) C(78) C(74) 49.8(5) ? . . . .
C(162) C(161) C(166) N(3) -73.6(5) ? . . . .
C(162) C(161) C(166) C(165) 48.4(5) ? . . . .
C(166) C(161) C(162) C(163) -54.0(5) ? . . . .
C(161) C(162) C(163) C(164) 57.7(5) ? . . . .
C(162) C(163) C(164) C(165) -56.5(5) ? . . . .
C(163) C(164) C(165) N(4) -70.8(4) ? . . . .
C(163) C(164) C(165) C(166) 51.0(4) ? . . . .
N(4) C(165) C(166) N(3) -160.8(3) ? . . . .
N(4) C(165) C(166) C(161) 76.1(5) ? . . . .
C(164) C(165) C(166) N(3) 76.3(4) ? . . . .
C(164) C(165) C(166) C(161) -46.8(5) ? . . . .
C(134) C(133) C(138) C(137) -55.4(6) ? . . . .
C(138) C(133) C(134) C(135) 56.8(6) ? . . . .
C(133) C(134) C(135) C(136) -55.0(6) ? . . . .
C(134) C(135) C(136) N(5) -68.2(7) ? . . . .
C(134) C(135) C(136) C(137) 51.4(6) ? . . . .
N(5) C(136) C(137) N(6) -164.0(3) ? . . . .
N(5) C(136) C(137) C(138) 72.2(4) ? . . . .
C(135) C(136) C(137) N(6) 75.5(4) ? . . . .
C(135) C(136) C(137) C(138) -48.3(5) ? . . . .
N(6) C(137) C(138) C(133) -71.7(5) ? . . . .
C(136) C(137) C(138) C(133) 50.7(5) ? . . . .
C(104) C(99) C(108) N(7) -71.4(5) ? . . . .
C(104) C(99) C(108) C(107) 50.8(5) ? . . . .
C(108) C(99) C(104) C(105) -56.1(6) ? . . . .
C(99) C(104) C(105) C(106) 57.6(6) ? . . . .
C(104) C(105) C(106) C(107) -56.4(6) ? . . . .
C(105) C(106) C(107) N(8) -70.2(4) ? . . . .
C(105) C(106) C(107) C(108) 52.9(5) ? . . . .
N(8) C(107) C(108) N(7) -161.3(3) ? . . . .
N(8) C(107) C(108) C(99) 75.7(4) ? . . . .
C(106) C(107) C(108) N(7) 73.8(5) ? . . . .
C(106) C(107) C(108) C(99) -49.3(6) ? . . . .
